data_7031724
loop_
_publ_author_name
'Heinl, S.'
'Scheer, M.'

_publ_section_title
;
 Low temperature activation of S8, Sered and \a-Te with [Cp(BIG)Fe(CO)2]
 radicals.
;
_journal_issue 43
_journal_name_full 'Dalton transactions (Cambridge, England : 2003)'
_journal_page_first 16139
_journal_page_last 16142
_journal_paper_doi 10.1039/c4dt01764a
_journal_volume 43
_journal_year 2014
_chemical_compound_source 'see text'
_chemical_formula_moiety 'C110 H130 Fe2 Se4, 2(C H2 Cl2), 0.75(C2 H3 N)'
_chemical_formula_sum 'C113.5 H136.25 Cl4 Fe2 N0.75 Se4'
_chemical_formula_weight 2080.43
_chemical_name_systematic ?
_space_group_IT_number 2
_symmetry_cell_setting triclinic
_symmetry_Int_Tables_number 2
_symmetry_space_group_name_Hall '-P 1'
_symmetry_space_group_name_H-M 'P -1'
_atom_sites_solution_hydrogens geom
_atom_sites_solution_primary direct
_atom_sites_solution_secondary difmap
_cell_angle_alpha 90.382(1)
_cell_angle_beta 92.790(1)
_cell_angle_gamma 112.446(2)
_cell_formula_units_Z 4
_cell_length_a 22.1190(4)
_cell_length_b 22.2233(5)
_cell_length_c 23.0616(3)
_cell_measurement_reflns_used 26843
_cell_measurement_temperature 128(7)
_cell_measurement_theta_max 70.7490
_cell_measurement_theta_min 3.5250
_cell_volume 10460.9(4)
_computing_cell_refinement
;
CrysAlisPro, Agilent Technologies,
Version 1.171.37.12a (release 12-09-2013 CrysAlis171 .NET)
(compiled Sep 12 2013,13:51:24)
;
_computing_data_collection
;
CrysAlisPro, Agilent Technologies,
Version 1.171.37.12a (release 12-09-2013 CrysAlis171 .NET)
(compiled Sep 12 2013,13:51:24)
;
_computing_data_reduction
;
CrysAlisPro, Agilent Technologies,
Version 1.171.37.12a (release 12-09-2013 CrysAlis171 .NET)
(compiled Sep 12 2013,13:51:24)
;
_computing_molecular_graphics 'SXGRAPH (Farrugia, 1999)'
_computing_publication_material 'PLATON (Spek, 2003)'
_computing_structure_refinement 'SHELXL-97 (Sheldrick, 1997)'
_computing_structure_solution 'SIR-97 (Altomare, 1999)'
_diffrn_ambient_temperature 128(7)
_diffrn_detector_area_resol_mean 10.3546
_diffrn_measured_fraction_theta_full 0.947
_diffrn_measured_fraction_theta_max 0.947
_diffrn_measurement_device_type 'SuperNova,Single source at offset,Atlas'
_diffrn_measurement_method '\w scans'
_diffrn_radiation_monochromator mirror
_diffrn_radiation_probe x-ray
_diffrn_radiation_source 'SuperNova (Cu) X-ray Source'
_diffrn_radiation_type CuK\a
_diffrn_radiation_wavelength 1.54178
_diffrn_reflns_av_R_equivalents 0.0000
_diffrn_reflns_av_unetI/netI 0.0487
_diffrn_reflns_limit_h_max 26
_diffrn_reflns_limit_h_min -26
_diffrn_reflns_limit_k_max 26
_diffrn_reflns_limit_k_min -26
_diffrn_reflns_limit_l_max 28
_diffrn_reflns_limit_l_min 0
_diffrn_reflns_number 38150
_diffrn_reflns_reduction_process
;
;
_diffrn_reflns_theta_full 70.82
_diffrn_reflns_theta_max 70.82
_diffrn_reflns_theta_min 3.03
_exptl_absorpt_coefficient_mu 5.090
_exptl_absorpt_correction_T_max 0.696
_exptl_absorpt_correction_T_min 0.478
_exptl_absorpt_correction_type analytical
_exptl_absorpt_process_details
;
CrysAlisPro, Agilent Technologies,
Version 1.171.37.12a (release 12-09-2013 CrysAlis171 .NET)
(compiled Sep 12 2013,13:51:24)
Analytical numeric absorption correction using a multifaceted crystal
            model based on expressions derived by R.C. Clark & J.S. Reid.
(Clark, R. C. & Reid, J. S. (1995). Acta Cryst. A51, 887-897)
;
_exptl_crystal_colour black
_exptl_crystal_density_diffrn 1.301
_exptl_crystal_density_method 'Not Measured'
_exptl_crystal_description block
_exptl_crystal_F_000 4248
_exptl_crystal_size_max 0.1860
_exptl_crystal_size_mid 0.1328
_exptl_crystal_size_min 0.0875
_platon_squeeze_details
;
With the aid of PLATON three solvent accessible area was found, but it was
impossible to refine any reasonable molecules from difference Fourier peaks.
Therefore the midpoints, the sizes and the numbers of electrons in the voids
were refined and the contribution to the calculated structure factors of
the disordered solvent is taken into account by back-Fourier transformation
with the program SQUEEZE (Sluis and Spek, 1990). The voids are found around 
(0.365  0.335  0.910), (0.500  0.000  0.000) and (0.635  0.665  0.089) 
the sizes are 91, 117 and 91 \%A^3^, 
and 23, 30 and 23 e^-^ respectively were detected.(Whole Cell)
This electron number corresponds roughly to three acetonitrile molecules.
;
_refine_diff_density_max 1.614
_refine_diff_density_min -1.528
_refine_diff_density_rms 0.100
_refine_ls_extinction_method none
_refine_ls_goodness_of_fit_ref 1.007
_refine_ls_hydrogen_treatment constr
_refine_ls_matrix_type full
_refine_ls_number_parameters 2350
_refine_ls_number_reflns 38150
_refine_ls_number_restraints 339
_refine_ls_restrained_S_all 1.020
_refine_ls_R_factor_all 0.0749
_refine_ls_R_factor_gt 0.0569
_refine_ls_shift/su_max 0.002
_refine_ls_shift/su_mean 0.000
_refine_ls_structure_factor_coef Fsqd
_refine_ls_weighting_details 'calc w=1/[\s^2^(Fo^2^)+(0.1140P)^2^]         where P=(Fo^2^+2Fc^2^)/3'
_refine_ls_weighting_scheme calc
_refine_ls_wR_factor_gt 0.1608
_refine_ls_wR_factor_ref 0.1683
_reflns_number_gt 27797
_reflns_number_total 38150
_reflns_threshold_expression >2\s(i)
_cod_data_source_file c4dt01764a2.cif
_cod_data_source_block 6b
_cod_depositor_comments
;
The following automatic conversions were performed:

'_symmetry_cell_setting' value 'Triclinic' changed to 'triclinic'
according to
/usr/data/users/saulius/crontab/automatic-downloads/rss-feeds/RSC/lib/dictionaries/cif_core.dic
dictionary named 'cif_core.dic' version 2.4.2 from 2011-04-26.

Automatic conversion script
Id: cif_fix_values 2281 2013-09-26 08:29:07Z andrius 

 Adding full bibliography for 7031718--7031724.cif.
;
_cod_database_code 7031724

loop_
_symmetry_equiv_pos_site_id
_symmetry_equiv_pos_as_xyz
1 x,y,z
2 -x,-y,-z

loop_
_atom_site_aniso_label
_atom_site_aniso_U_11
_atom_site_aniso_U_22
_atom_site_aniso_U_33
_atom_site_aniso_U_23
_atom_site_aniso_U_13
_atom_site_aniso_U_12
Se1 0.0355(3) 0.0514(3) 0.0333(2) 0.0095(2) 0.0103(2) 0.0140(2)
Se2 0.0336(3) 0.0488(3) 0.0315(2) 0.0062(2) 0.0081(2) 0.0140(2)
Se3 0.0336(2) 0.0405(2) 0.0308(2) -0.0016(2) 0.0092(2) 0.0089(2)
Se4 0.0285(2) 0.0486(3) 0.0248(2) -0.0012(2) 0.0059(2) 0.0096(2)
Se5 0.0319(2) 0.0348(2) 0.0317(2) -0.0049(2) 0.0094(2) 0.0053(2)
Se6 0.0321(2) 0.0319(2) 0.0370(2) -0.0051(2) 0.0110(2) 0.0039(2)
Se7 0.0281(2) 0.0360(2) 0.0260(2) -0.0023(2) 0.0054(2) 0.0024(2)
Se8 0.0303(2) 0.0363(2) 0.0317(2) 0.0002(2) 0.0062(2) 0.0074(2)
Fe1 0.0300(4) 0.0412(4) 0.0244(3) -0.0001(3) 0.0072(3) 0.0095(3)
Fe2 0.0273(3) 0.0378(4) 0.0225(3) -0.0010(3) 0.0051(3) 0.0064(3)
Fe3 0.0267(3) 0.0313(3) 0.0251(3) -0.0021(3) 0.0054(3) 0.0041(3)
Fe4 0.0255(3) 0.0306(3) 0.0261(3) -0.0036(3) 0.0052(3) 0.0037(3)
C1 0.037(2) 0.046(3) 0.027(2) -0.0002(19) 0.0103(18) 0.010(2)
C2 0.032(2) 0.047(3) 0.029(2) -0.0003(19) 0.0110(18) 0.011(2)
C3 0.029(2) 0.043(2) 0.026(2) 0.0006(18) 0.0104(17) 0.0115(18)
C4 0.027(2) 0.041(2) 0.032(2) -0.0004(18) 0.0117(17) 0.0100(18)
C5 0.030(2) 0.047(3) 0.029(2) -0.0005(19) 0.0091(18) 0.0116(19)
C6 0.048(3) 0.045(3) 0.030(2) -0.004(2) 0.009(2) 0.010(2)
C7 0.082(5) 0.063(4) 0.038(3) -0.012(3) 0.029(3) -0.005(3)
C8 0.045(3) 0.051(3) 0.031(2) 0.003(2) 0.010(2) 0.018(2)
C9 0.113(6) 0.059(4) 0.047(3) -0.019(3) 0.033(4) -0.013(4)
C10 0.072(4) 0.061(3) 0.031(2) -0.001(2) 0.018(3) 0.028(3)
C10A 0.101(9) 0.075(7) 0.100(9) 0.000(7) 0.002(7) 0.040(7)
C10B 0.092(8) 0.075(7) 0.115(9) 0.013(7) 0.014(7) 0.037(7)
C10C 0.142(11) 0.123(11) 0.126(11) 0.003(8) -0.006(8) 0.047(8)
C11 0.098(5) 0.064(4) 0.036(3) -0.013(3) 0.015(3) 0.017(4)
C12 0.144(7) 0.072(4) 0.044(3) -0.021(3) 0.025(4) 0.023(4)
C12C 0.119(6) 0.165(7) 0.062(4) 0.013(5) -0.011(4) 0.079(6)
C12D 0.133(6) 0.175(7) 0.078(4) 0.007(5) -0.015(4) 0.070(6)
C13 0.152(6) 0.097(5) 0.059(4) -0.044(4) 0.004(4) 0.016(5)
C13A 0.077(6) 0.058(5) 0.084(7) -0.016(5) 0.003(5) 0.031(5)
C13B 0.066(6) 0.077(6) 0.086(7) -0.034(5) -0.012(5) 0.031(5)
C13C 0.103(8) 0.110(8) 0.107(8) -0.049(7) -0.008(7) 0.036(7)
C14 0.161(6) 0.130(5) 0.090(5) -0.054(4) 0.002(5) 0.020(5)
C15 0.195(8) 0.144(7) 0.129(6) -0.036(6) 0.007(6) 0.021(6)
C16 0.046(3) 0.052(3) 0.029(2) 0.003(2) 0.015(2) 0.022(2)
C17 0.053(3) 0.059(3) 0.031(2) -0.001(2) 0.010(2) 0.026(3)
C18 0.051(3) 0.053(3) 0.041(3) 0.006(2) 0.019(2) 0.022(2)
C19 0.068(4) 0.089(4) 0.029(2) 0.002(3) 0.013(2) 0.048(3)
C20 0.063(4) 0.064(3) 0.054(3) 0.019(3) 0.031(3) 0.033(3)
C21 0.081(4) 0.082(4) 0.042(3) 0.016(3) 0.034(3) 0.050(4)
C22 0.096(5) 0.117(6) 0.051(4) 0.036(4) 0.034(4) 0.072(5)
C23 0.051(3) 0.080(4) 0.046(3) 0.018(3) 0.011(3) 0.023(3)
C24 0.061(4) 0.083(4) 0.041(3) 0.015(3) 0.006(3) 0.014(3)
C25 0.049(3) 0.075(4) 0.057(3) 0.012(3) 0.000(3) 0.015(3)
C26 0.032(2) 0.040(2) 0.034(2) 0.0019(19) 0.0120(19) 0.0106(19)
C27 0.040(3) 0.048(3) 0.049(3) 0.003(2) 0.008(2) 0.014(2)
C28 0.041(3) 0.043(2) 0.037(2) 0.005(2) 0.012(2) 0.015(2)
C29 0.047(3) 0.043(3) 0.059(3) 0.004(2) 0.014(3) 0.018(2)
C30 0.035(3) 0.049(3) 0.043(3) -0.002(2) 0.007(2) 0.007(2)
C31 0.050(3) 0.041(3) 0.048(3) 0.002(2) 0.019(2) 0.011(2)
C32 0.057(4) 0.045(3) 0.093(5) -0.003(3) 0.025(3) 0.006(3)
C33 0.061(4) 0.071(4) 0.101(6) -0.031(4) -0.010(4) 0.025(3)
C34 0.124(8) 0.063(5) 0.119(8) -0.002(5) 0.034(6) 0.021(5)
C35 0.196(12) 0.103(7) 0.089(6) 0.024(6) 0.035(7) 0.082(8)
C36 0.028(2) 0.040(2) 0.029(2) 0.0007(18) 0.0080(17) 0.0074(18)
C37 0.033(2) 0.041(2) 0.032(2) -0.0001(19) 0.0077(18) 0.0099(19)
C38 0.034(2) 0.045(3) 0.035(2) -0.002(2) 0.0057(19) 0.012(2)
C39 0.037(3) 0.052(3) 0.033(2) -0.004(2) 0.007(2) 0.012(2)
C40 0.037(3) 0.050(3) 0.046(3) 0.000(2) -0.001(2) 0.018(2)
C41 0.040(3) 0.050(3) 0.038(3) -0.001(2) -0.002(2) 0.009(2)
C42 0.062(4) 0.079(4) 0.041(3) -0.005(3) -0.011(3) 0.030(3)
C43 0.088(5) 0.073(4) 0.065(4) -0.013(3) -0.037(4) 0.037(4)
C44 0.061(4) 0.078(5) 0.091(5) 0.006(4) -0.026(4) 0.016(4)
C45 0.070(5) 0.093(6) 0.152(9) 0.013(6) -0.046(6) 0.003(5)
C46 0.037(2) 0.038(2) 0.031(2) -0.0011(18) 0.0084(18) 0.0124(19)
C47 0.036(2) 0.051(3) 0.033(2) -0.004(2) 0.0054(19) 0.017(2)
C48 0.057(3) 0.048(3) 0.037(3) 0.002(2) 0.018(2) 0.016(2)
C49 0.040(3) 0.045(3) 0.036(2) 0.008(2) 0.006(2) 0.012(2)
C50 0.061(3) 0.049(3) 0.043(3) -0.005(2) 0.008(2) 0.023(3)
C51 0.046(3) 0.041(3) 0.044(3) -0.004(2) -0.001(2) 0.013(2)
C52 0.065(4) 0.043(3) 0.055(3) -0.004(2) -0.002(3) 0.019(3)
C53 0.112(7) 0.076(5) 0.091(6) 0.003(4) -0.002(5) 0.044(5)
C54 0.099(6) 0.067(4) 0.074(5) 0.003(4) -0.026(4) 0.037(4)
C55 0.161(8) 0.111(6) 0.114(7) 0.005(5) 0.014(6) 0.052(6)
C56 0.025(2) 0.045(2) 0.0236(19) 0.0023(18) 0.0056(16) 0.0055(18)
C57 0.028(2) 0.039(2) 0.0220(19) -0.0009(17) 0.0066(16) 0.0063(18)
C58 0.025(2) 0.040(2) 0.0234(19) 0.0000(17) 0.0028(16) 0.0047(17)
C59 0.029(2) 0.037(2) 0.027(2) -0.0056(17) 0.0062(17) 0.0055(18)
C60 0.027(2) 0.038(2) 0.0249(19) -0.0015(17) 0.0072(16) 0.0067(17)
C61 0.030(2) 0.052(3) 0.024(2) -0.0039(19) 0.0037(17) 0.015(2)
C62 0.049(3) 0.056(3) 0.027(2) -0.008(2) 0.004(2) 0.025(2)
C63 0.033(2) 0.057(3) 0.033(2) -0.010(2) 0.0011(19) 0.016(2)
C64 0.076(4) 0.075(4) 0.031(2) -0.003(3) -0.003(3) 0.048(3)
C65 0.035(3) 0.080(4) 0.051(3) -0.030(3) -0.005(2) 0.025(3)
C66 0.071(4) 0.091(5) 0.041(3) -0.024(3) -0.014(3) 0.059(4)
C67 0.045(5) 0.050(5) 0.028(4) 0.007(4) 0.002(3) 0.022(4)
C68 0.060(6) 0.076(6) 0.059(5) 0.003(5) -0.011(5) 0.032(5)
C69 0.063(6) 0.102(7) 0.070(6) -0.001(6) -0.017(5) 0.026(6)
C70 0.129(10) 0.173(11) 0.144(11) 0.027(9) -0.031(8) 0.053(8)
C71 0.027(2) 0.043(2) 0.029(2) -0.0057(19) 0.0007(17) 0.0052(18)
C72 0.033(2) 0.047(3) 0.030(2) -0.0020(19) 0.0027(18) 0.014(2)
C73 0.039(3) 0.046(3) 0.035(2) -0.001(2) 0.001(2) 0.006(2)
C74 0.038(3) 0.064(3) 0.029(2) -0.013(2) -0.0004(19) 0.018(2)
C75 0.041(3) 0.041(3) 0.055(3) -0.009(2) 0.001(2) 0.006(2)
C76 0.033(2) 0.051(3) 0.050(3) -0.021(2) -0.008(2) 0.011(2)
C77 0.048(3) 0.059(3) 0.057(3) -0.027(3) -0.008(3) 0.010(3)
C78 0.050(3) 0.052(3) 0.052(3) -0.019(2) -0.002(3) 0.010(3)
C79 0.061(4) 0.053(3) 0.067(4) -0.019(3) 0.000(3) 0.012(3)
C80 0.096(6) 0.082(5) 0.075(5) -0.031(4) -0.003(4) 0.043(4)
C81 0.030(2) 0.036(2) 0.027(2) -0.0014(17) 0.0013(17) 0.0044(18)
C82 0.029(2) 0.041(2) 0.028(2) -0.0024(18) 0.0035(17) 0.0063(18)
C83 0.031(2) 0.045(2) 0.032(2) -0.0017(19) 0.0041(18) 0.0053(19)
C84 0.038(3) 0.044(3) 0.040(3) 0.000(2) 0.005(2) 0.011(2)
C85 0.038(3) 0.051(3) 0.033(2) 0.003(2) -0.003(2) 0.010(2)
C86 0.032(2) 0.054(3) 0.044(3) 0.004(2) 0.000(2) 0.012(2)
C87 0.058(4) 0.096(5) 0.057(4) 0.003(3) -0.006(3) 0.042(4)
C88 0.101(8) 0.125(9) 0.198(13) 0.031(9) -0.025(8) 0.067(7)
C89 0.160(9) 0.136(8) 0.165(9) -0.015(7) -0.032(7) 0.076(7)
C90 0.170(9) 0.162(9) 0.170(9) -0.013(7) -0.015(7) 0.084(7)
C91 0.034(2) 0.037(2) 0.030(2) -0.0050(18) -0.0007(18) 0.0084(19)
C92 0.034(3) 0.059(3) 0.043(3) -0.017(2) -0.001(2) 0.013(2)
C93 0.037(2) 0.042(2) 0.034(2) -0.0022(19) 0.0028(19) 0.010(2)
C94 0.051(3) 0.073(4) 0.045(3) -0.027(3) -0.004(3) 0.018(3)
C95 0.033(3) 0.053(3) 0.049(3) -0.013(2) -0.007(2) 0.011(2)
C96 0.050(3) 0.064(3) 0.042(3) -0.016(3) -0.011(2) 0.016(3)
C97 0.055(4) 0.095(5) 0.066(4) -0.040(4) -0.024(3) 0.019(4)
C98 0.102(7) 0.088(6) 0.114(7) -0.050(5) -0.035(6) 0.010(5)
C99 0.169(13) 0.105(8) 0.153(11) -0.050(8) -0.061(10) 0.011(8)
C100 0.177(9) 0.149(9) 0.172(9) -0.014(7) -0.043(8) 0.033(7)
C101 0.036(2) 0.044(2) 0.024(2) -0.0038(18) 0.0032(18) 0.012(2)
C102 0.038(3) 0.043(2) 0.032(2) -0.0018(19) 0.0071(19) 0.012(2)
C103 0.038(3) 0.043(3) 0.042(3) 0.000(2) 0.010(2) 0.011(2)
C104 0.048(3) 0.056(3) 0.046(3) 0.001(2) 0.007(2) 0.025(3)
C105 0.045(3) 0.043(3) 0.054(3) -0.001(2) 0.007(2) 0.009(2)
C106 0.049(3) 0.050(3) 0.054(3) 0.000(2) 0.011(3) 0.019(2)
C107 0.076(5) 0.056(4) 0.082(5) 0.001(3) 0.013(4) 0.033(3)
C108 0.056(6) 0.056(6) 0.072(7) -0.006(5) -0.007(5) 0.021(5)
C109 0.085(8) 0.071(7) 0.105(9) -0.012(7) -0.004(7) 0.031(6)
C110 0.115(10) 0.100(9) 0.143(11) -0.019(8) -0.003(8) 0.047(8)
C111 0.028(2) 0.032(2) 0.027(2) -0.0002(17) 0.0071(17) 0.0031(17)
C112 0.028(2) 0.033(2) 0.028(2) -0.0007(17) 0.0038(17) 0.0055(17)
C113 0.024(2) 0.033(2) 0.029(2) -0.0001(17) 0.0057(17) 0.0003(17)
C114 0.026(2) 0.033(2) 0.030(2) -0.0018(17) 0.0061(17) 0.0058(17)
C115 0.028(2) 0.036(2) 0.029(2) 0.0022(18) 0.0088(17) 0.0071(17)
C116 0.039(2) 0.035(2) 0.030(2) -0.0016(18) 0.0013(19) 0.0052(19)
C117 0.042(3) 0.050(3) 0.032(2) 0.003(2) 0.004(2) 0.018(2)
C118 0.044(3) 0.044(3) 0.033(2) 0.001(2) 0.008(2) 0.013(2)
C119 0.050(3) 0.064(3) 0.043(3) 0.003(3) -0.001(2) 0.026(3)
C120 0.069(4) 0.054(3) 0.029(2) 0.007(2) 0.011(2) 0.024(3)
C121 0.068(4) 0.060(3) 0.036(3) 0.003(2) 0.004(2) 0.034(3)
C122 0.107(5) 0.150(7) 0.050(3) 0.017(4) -0.003(3) 0.085(5)
C123 0.123(6) 0.166(7) 0.066(4) 0.013(4) -0.014(4) 0.077(5)
C124 0.135(6) 0.176(7) 0.080(5) 0.009(5) -0.016(5) 0.071(6)
C125 0.155(6) 0.195(7) 0.104(5) 0.008(5) -0.017(5) 0.057(6)
C126 0.029(2) 0.034(2) 0.034(2) -0.0045(18) 0.0038(18) 0.0017(18)
C127 0.037(2) 0.037(2) 0.038(2) -0.0052(19) 0.003(2) 0.0078(19)
C128 0.049(3) 0.040(3) 0.044(3) 0.000(2) 0.005(2) 0.011(2)
C129 0.046(3) 0.050(3) 0.045(3) -0.011(2) 0.005(2) 0.015(2)
C130 0.074(4) 0.038(3) 0.056(3) 0.005(2) 0.005(3) 0.020(3)
C131 0.057(3) 0.035(3) 0.061(3) -0.013(2) -0.005(3) 0.015(2)
C132 0.093(5) 0.051(3) 0.083(5) -0.019(3) -0.008(4) 0.035(4)
C136 0.025(2) 0.043(2) 0.026(2) -0.0020(18) 0.0039(16) 0.0079(18)
C137 0.033(2) 0.040(2) 0.033(2) -0.0004(19) 0.0030(18) 0.0083(19)
C138 0.032(2) 0.041(2) 0.030(2) -0.0015(19) 0.0042(18) 0.0077(19)
C139 0.043(3) 0.048(3) 0.030(2) 0.002(2) 0.004(2) 0.014(2)
C140 0.038(3) 0.042(2) 0.033(2) -0.008(2) -0.0011(19) 0.007(2)
C141 0.041(3) 0.055(3) 0.030(2) -0.004(2) -0.003(2) 0.015(2)
C142 0.059(3) 0.063(3) 0.033(3) -0.005(2) -0.010(2) 0.020(3)
C143 0.053(3) 0.064(3) 0.042(3) -0.013(3) -0.012(2) 0.020(3)
C144 0.067(4) 0.081(4) 0.041(3) -0.019(3) -0.017(3) 0.020(3)
C145 0.091(5) 0.081(5) 0.055(4) -0.026(3) -0.024(4) 0.021(4)
C146 0.033(2) 0.041(2) 0.028(2) 0.0023(18) 0.0083(18) 0.0113(19)
C147 0.033(2) 0.048(3) 0.036(2) 0.001(2) 0.0062(19) 0.012(2)
C148 0.035(2) 0.046(3) 0.036(2) 0.003(2) 0.0055(19) 0.012(2)
C149 0.032(2) 0.065(3) 0.034(2) -0.001(2) 0.0010(19) 0.015(2)
C150 0.054(3) 0.047(3) 0.042(3) 0.005(2) 0.014(2) 0.021(2)
C151 0.041(3) 0.066(3) 0.038(3) 0.013(2) 0.011(2) 0.025(3)
C152 0.055(4) 0.083(4) 0.056(3) 0.006(3) 0.005(3) 0.038(3)
C153 0.050(3) 0.067(4) 0.067(4) 0.010(3) -0.003(3) 0.020(3)
C154 0.067(4) 0.074(4) 0.061(4) 0.009(3) 0.010(3) 0.040(3)
C155 0.079(5) 0.092(5) 0.055(4) 0.002(4) 0.008(3) 0.039(4)
C156 0.039(2) 0.034(2) 0.029(2) 0.0044(18) 0.0092(18) 0.0104(19)
C157 0.043(3) 0.046(3) 0.032(2) 0.004(2) 0.009(2) 0.019(2)
C158 0.043(3) 0.040(2) 0.033(2) -0.0019(19) 0.008(2) 0.008(2)
C159 0.054(3) 0.061(3) 0.040(3) 0.007(2) 0.018(2) 0.030(3)
C160 0.055(3) 0.048(3) 0.034(2) -0.005(2) 0.008(2) 0.015(2)
C161 0.070(4) 0.049(3) 0.035(3) 0.004(2) 0.018(2) 0.026(3)
C162 0.087(5) 0.071(4) 0.034(3) 0.002(3) 0.016(3) 0.037(3)
C163 0.105(6) 0.080(5) 0.062(4) -0.014(4) 0.026(4) 0.036(4)
C164 0.106(6) 0.103(6) 0.066(4) 0.001(4) 0.037(4) 0.051(5)
C165 0.063(5) 0.122(7) 0.086(6) -0.021(5) 0.014(4) 0.025(5)
C166 0.028(2) 0.036(2) 0.027(2) -0.0066(17) 0.0087(17) 0.0037(17)
C167 0.026(2) 0.035(2) 0.029(2) -0.0034(17) 0.0078(17) 0.0048(17)
C168 0.026(2) 0.035(2) 0.026(2) -0.0065(17) 0.0027(17) 0.0033(17)
C169 0.025(2) 0.032(2) 0.028(2) -0.0039(17) 0.0055(16) 0.0025(17)
C170 0.030(2) 0.030(2) 0.030(2) -0.0028(17) 0.0072(17) 0.0034(17)
C171 0.025(2) 0.036(2) 0.035(2) -0.0073(18) 0.0024(17) 0.0054(17)
C172 0.037(2) 0.043(2) 0.034(2) -0.0073(19) 0.0060(19) 0.010(2)
C173 0.031(2) 0.038(2) 0.037(2) -0.0063(19) 0.0020(19) 0.0081(19)
C174 0.042(3) 0.053(3) 0.033(2) -0.014(2) 0.004(2) 0.007(2)
C175 0.036(3) 0.042(3) 0.050(3) -0.007(2) 0.003(2) 0.011(2)
C176 0.036(3) 0.044(3) 0.048(3) -0.015(2) 0.003(2) 0.013(2)
C177 0.047(3) 0.054(3) 0.057(3) -0.026(3) 0.001(3) 0.014(2)
C178 0.050(3) 0.049(3) 0.049(3) -0.017(2) 0.004(2) 0.011(2)
C179 0.068(4) 0.054(3) 0.059(4) -0.026(3) 0.007(3) 0.009(3)
C180 0.072(5) 0.073(4) 0.094(6) -0.044(4) -0.003(4) -0.001(4)
C181 0.028(2) 0.037(2) 0.038(2) -0.0055(19) 0.0009(18) 0.0056(18)
C182 0.037(3) 0.040(2) 0.043(3) 0.001(2) 0.002(2) 0.006(2)
C183 0.035(3) 0.054(3) 0.044(3) -0.010(2) 0.001(2) 0.014(2)
C184 0.035(3) 0.053(3) 0.052(3) 0.008(2) 0.000(2) 0.010(2)
C185 0.040(3) 0.078(4) 0.071(4) -0.027(3) -0.003(3) 0.030(3)
C186 0.036(3) 0.059(3) 0.073(4) -0.001(3) -0.003(3) 0.017(2)
C187 0.061(4) 0.093(5) 0.103(6) -0.016(4) -0.021(4) 0.051(4)
C188 0.040(6) 0.069(8) 0.069(8) -0.009(7) -0.018(5) 0.036(5)
C189 0.048(6) 0.062(6) 0.073(7) 0.012(6) 0.004(5) 0.032(5)
C190 0.056(9) 0.071(9) 0.102(13) 0.027(9) 0.003(8) 0.026(7)
C191 0.028(2) 0.031(2) 0.030(2) -0.0050(17) 0.0018(17) 0.0041(17)
C192 0.035(2) 0.036(2) 0.031(2) -0.0094(18) 0.0058(18) 0.0048(19)
C193 0.030(2) 0.047(3) 0.036(2) -0.011(2) 0.0026(19) 0.007(2)
C194 0.029(2) 0.042(2) 0.038(2) -0.007(2) 0.0011(19) 0.0090(19)
C195 0.040(3) 0.044(3) 0.035(2) -0.012(2) 0.002(2) 0.013(2)
C196 0.037(2) 0.035(2) 0.030(2) -0.0061(18) -0.0024(18) 0.0091(19)
C197 0.037(3) 0.043(3) 0.038(2) -0.014(2) -0.003(2) 0.010(2)
C198 0.035(2) 0.047(3) 0.042(3) -0.008(2) -0.003(2) 0.012(2)
C199 0.039(3) 0.056(3) 0.046(3) -0.011(2) -0.002(2) 0.013(2)
C200 0.039(3) 0.076(4) 0.063(4) -0.010(3) -0.008(3) 0.017(3)
C201 0.032(2) 0.032(2) 0.0254(19) -0.0042(17) 0.0042(17) 0.0049(17)
C202 0.030(2) 0.038(2) 0.031(2) -0.0045(18) 0.0020(18) 0.0043(18)
C203 0.032(2) 0.035(2) 0.030(2) -0.0028(18) 0.0043(18) 0.0043(18)
C204 0.036(2) 0.032(2) 0.038(2) -0.0033(19) 0.0038(19) 0.0027(19)
C205 0.034(2) 0.042(2) 0.034(2) -0.0023(19) 0.0042(19) 0.011(2)
C206 0.045(3) 0.038(2) 0.033(2) -0.0015(19) 0.005(2) 0.011(2)
C207 0.053(3) 0.034(2) 0.056(3) 0.003(2) -0.001(3) 0.012(2)
C208 0.065(4) 0.048(3) 0.055(3) -0.013(3) -0.012(3) 0.018(3)
C209 0.075(4) 0.046(3) 0.084(5) -0.022(3) -0.016(4) 0.023(3)
C210 0.163(10) 0.078(5) 0.113(7) -0.045(5) -0.021(7) 0.056(6)
C211 0.027(2) 0.036(2) 0.027(2) -0.0041(17) 0.0039(17) 0.0050(17)
C212 0.031(2) 0.039(2) 0.031(2) -0.0055(18) 0.0046(18) 0.0056(18)
C213 0.034(2) 0.036(2) 0.028(2) -0.0031(18) 0.0060(18) 0.0051(18)
C214 0.039(3) 0.039(2) 0.034(2) 0.0014(19) 0.006(2) 0.009(2)
C215 0.032(2) 0.042(2) 0.033(2) -0.0048(19) 0.0025(19) 0.0057(19)
C216 0.041(3) 0.047(3) 0.028(2) -0.0034(19) 0.0057(19) 0.016(2)
C217 0.045(3) 0.053(3) 0.035(2) -0.003(2) 0.000(2) 0.017(2)
C218 0.053(3) 0.087(4) 0.033(3) -0.013(3) -0.007(2) 0.031(3)
C219 0.084(5) 0.085(5) 0.045(3) -0.026(3) -0.021(3) 0.047(4)
C220 0.092(6) 0.075(5) 0.083(5) -0.017(4) -0.032(4) 0.023(4)
C70B 0.112(11) 0.107(11) 0.107(11) 0.003(8) -0.019(8) 0.047(8)
C89B 0.163(13) 0.155(13) 0.167(14) 0.006(8) 0.005(8) 0.074(9)
C90B 0.172(13) 0.164(13) 0.167(14) 0.004(8) 0.006(8) 0.071(9)
C133 0.132(7) 0.131(7) 0.131(7) 0.0035(11) 0.0074(11) 0.050(3)
C134 0.136(6) 0.136(6) 0.136(6) 0.0037(10) 0.0077(11) 0.052(3)
C135 0.144(7) 0.144(7) 0.144(7) 0.0040(11) 0.0079(11) 0.055(3)
C67B 0.071(9) 0.063(8) 0.064(8) -0.002(7) -0.007(7) 0.029(7)
C68B 0.102(9) 0.081(8) 0.069(8) -0.016(7) -0.019(7) 0.051(7)
C69B 0.101(10) 0.081(9) 0.092(10) -0.016(8) 0.006(8) 0.030(8)
C18Z 0.066(13) 0.089(13) 0.092(15) 0.004(12) 0.019(11) 0.039(10)
C18X 0.092(11) 0.097(11) 0.091(11) -0.003(8) -0.020(8) 0.042(8)
C18Y 0.043(7) 0.060(8) 0.099(12) -0.008(8) 0.008(8) 0.017(6)
Cl1 0.159(3) 0.1109(18) 0.0996(17) -0.0115(14) 0.0011(17) 0.0464(18)
Cl2 0.138(2) 0.0824(13) 0.1186(19) 0.0157(13) 0.0498(17) 0.0364(14)
C221 0.075(5) 0.063(4) 0.125(7) -0.009(4) -0.034(5) 0.021(4)
Cl3 0.0985(15) 0.0691(11) 0.0940(14) 0.0028(10) 0.0091(11) 0.0168(10)
Cl4 0.0991(14) 0.0861(12) 0.0714(10) 0.0026(9) 0.0273(10) 0.0451(11)
C222 0.058(4) 0.092(5) 0.070(4) -0.030(4) -0.009(3) 0.028(4)
Cl5 0.0908(15) 0.1244(18) 0.0941(15) 0.0055(13) 0.0250(12) 0.0431(13)
Cl6 0.134(2) 0.1046(16) 0.0976(16) -0.0144(13) 0.0101(15) 0.0518(15)
C223 0.201(9) 0.106(6) 0.096(6) -0.004(5) -0.024(6) 0.064(6)
Cl7 0.151(3) 0.137(3) 0.177(3) -0.041(2) -0.023(3) 0.058(2)
Cl8 0.148(3) 0.160(3) 0.149(3) 0.043(2) 0.029(2) 0.069(2)
C224 0.123(7) 0.102(6) 0.110(6) 0.020(5) 0.013(5) 0.036(5)

loop_
_atom_site_label
_atom_site_type_symbol
_atom_site_thermal_displace_type
_atom_site_fract_x
_atom_site_fract_y
_atom_site_fract_z
_atom_site_occupancy
_atom_site_U_iso_or_equiv
_atom_site_calc_flag
_atom_site_refinement_flags
_atom_site_disorder_assembly
_atom_site_disorder_group
Se1 Se Uani 0.25374(2) 0.46635(3) -0.02409(2) 1.000 0.0405(2) d . . .
Se2 Se Uani 0.34625(2) 0.49546(3) -0.07506(2) 1.000 0.0383(2) d . . .
Se3 Se Uani 0.28772(2) 0.62037(2) -0.07966(2) 1.000 0.0363(1) d . . .
Se4 Se Uani 0.23126(2) 0.54272(2) -0.15190(2) 1.000 0.0354(1) d . . .
Se5 Se Uani 0.21858(2) 1.26536(2) -0.50841(2) 1.000 0.0348(1) d . . .
Se6 Se Uani 0.30477(2) 1.32739(2) -0.56030(2) 1.000 0.0359(1) d . . .
Se7 Se Uani 0.22685(2) 1.17919(2) -0.63505(2) 1.000 0.0329(1) d . . .
Se8 Se Uani 0.29464(2) 1.16593(2) -0.56006(2) 1.000 0.0342(1) d . . .
Fe1 Fe Uani 0.19492(3) 0.52439(4) -0.05508(3) 1.000 0.0329(2) d . . .
Fe2 Fe Uani 0.34685(3) 0.57245(3) -0.13791(3) 1.000 0.0309(2) d . . .
Fe3 Fe Uani 0.18576(3) 1.16134(3) -0.54028(3) 1.000 0.0297(2) d . . .
Fe4 Fe Uani 0.33193(3) 1.26220(3) -0.61961(3) 1.000 0.0294(2) d . . .
C1 C Uani 0.1459(2) 0.5547(2) 0.00716(19) 1.000 0.0381(14) d . . .
C2 C Uani 0.1267(2) 0.4849(2) 0.00782(19) 1.000 0.0369(14) d . . .
C3 C Uani 0.0971(2) 0.4584(2) -0.04868(18) 1.000 0.0330(12) d . . .
C4 C Uani 0.0965(2) 0.5120(2) -0.08353(19) 1.000 0.0339(12) d . . .
C5 C Uani 0.1264(2) 0.5709(2) -0.04981(19) 1.000 0.0360(14) d . . .
C6 C Uani 0.1713(3) 0.6010(2) 0.0574(2) 1.000 0.0431(16) d . . .
C7 C Uani 0.2253(4) 0.6594(3) 0.0550(2) 1.000 0.070(2) d . . .
C8 C Uani 0.1375(3) 0.5887(3) 0.1086(2) 1.000 0.0422(16) d . . .
C9 C Uani 0.2440(4) 0.7041(3) 0.1006(3) 1.000 0.086(3) d . . .
C10 C Uani 0.1562(3) 0.6339(3) 0.1538(2) 1.000 0.0534(18) d . . .
C10A C Uani 0.4299(9) 0.9535(8) -0.2589(8) 0.500 0.090(5) d UP . 2
C10B C Uani 0.4417(9) 1.0254(8) -0.2585(9) 0.500 0.092(5) d UP . 2
C10C C Uani 0.4658(13) 1.0541(12) -0.3240(10) 0.500 0.132(6) d UP . 2
C11 C Uani 0.2110(4) 0.6928(3) 0.1513(3) 1.000 0.070(2) d . . .
C12 C Uani 0.2315(5) 0.7429(4) 0.2008(3) 1.000 0.092(3) d U . .
C12C C Uani 0.2566(11) 1.0478(9) -0.2184(6) 0.500 0.109(3) d DUP . 2
C12D C Uani 0.2886(10) 1.1229(9) -0.2220(9) 0.500 0.126(3) d DUP . 2
C13 C Uani 0.3024(5) 0.7647(5) 0.2207(4) 1.000 0.112(3) d U . .
C13A C Uani 0.1609(6) 0.7885(5) -0.6404(5) 0.600 0.072(3) d DUP . 2
C13B C Uani 0.1373(6) 0.8036(6) -0.6958(5) 0.600 0.076(4) d DUP . 2
C13C C Uani 0.0830(7) 0.7474(8) -0.7296(7) 0.600 0.109(5) d DUP . 2
C14 C Uani 0.3192(6) 0.8167(6) 0.2722(5) 1.000 0.138(3) d U . .
C15 C Uani 0.3904(8) 0.8544(7) 0.2830(6) 1.000 0.169(4) d U . .
C16 C Uani 0.1289(3) 0.4476(3) 0.0602(2) 1.000 0.0409(16) d . . .
C17 C Uani 0.1823(3) 0.4673(3) 0.0999(2) 1.000 0.0460(16) d . . .
C18 C Uani 0.0739(3) 0.3920(3) 0.0725(2) 1.000 0.0471(17) d . . .
C19 C Uani 0.1814(3) 0.4318(3) 0.1499(2) 1.000 0.056(2) d . . .
C20 C Uani 0.0733(3) 0.3584(3) 0.1225(3) 1.000 0.0567(19) d . . .
C21 C Uani 0.1269(3) 0.3764(3) 0.1614(3) 1.000 0.062(2) d . . .
C22 C Uani 0.1270(4) 0.3353(4) 0.2138(3) 1.000 0.078(3) d . . .
C23 C Uani 0.0854(3) 0.3409(3) 0.2610(3) 1.000 0.0592(19) d . . .
C24 C Uani 0.0841(3) 0.2967(4) 0.3122(3) 1.000 0.066(2) d . . .
C25 C Uani 0.1477(3) 0.3065(3) 0.3404(3) 1.000 0.0630(19) d . . .
C26 C Uani 0.0656(2) 0.3882(2) -0.0654(2) 1.000 0.0359(12) d . . .
C27 C Uani 0.0962(3) 0.3451(3) -0.0531(2) 1.000 0.0463(17) d . . .
C28 C Uani 0.0023(2) 0.3627(2) -0.0908(2) 1.000 0.0403(14) d . . .
C29 C Uani 0.0646(3) 0.2788(3) -0.0668(3) 1.000 0.0490(17) d . A .
C30 C Uani -0.0293(3) 0.2962(3) -0.1041(2) 1.000 0.0449(17) d . A .
C31 C Uani 0.0010(3) 0.2532(2) -0.0929(2) 1.000 0.0477(17) d . . .
C32 C Uani -0.0317(3) 0.1810(3) -0.1047(3) 1.000 0.068(2) d . A 3
C33 C Uani -0.0419(4) 0.1414(3) -0.0433(4) 1.000 0.078(3) d . A 3
C34 C Uani -0.0663(5) 0.0709(4) -0.0532(4) 1.000 0.106(4) d . A 3
C35 C Uani -0.0680(6) 0.0413(5) 0.0041(4) 1.000 0.121(5) d . A 3
C36 C Uani 0.0660(2) 0.5066(2) -0.14350(19) 1.000 0.0338(12) d . . .
C37 C Uani 0.0741(2) 0.4669(2) -0.18681(19) 1.000 0.0364(12) d . . .
C38 C Uani 0.0258(2) 0.5405(2) -0.1560(2) 1.000 0.0388(14) d . . .
C39 C Uani 0.0447(2) 0.4634(3) -0.2420(2) 1.000 0.0420(16) d . . .
C40 C Uani -0.0036(2) 0.5365(3) -0.2115(2) 1.000 0.0441(17) d . . .
C41 C Uani 0.0062(3) 0.4989(3) -0.2556(2) 1.000 0.0453(17) d . . .
C42 C Uani -0.0241(3) 0.4947(3) -0.3164(2) 1.000 0.060(2) d . . .
C43 C Uani -0.0918(4) 0.4437(4) -0.3256(3) 1.000 0.075(3) d . . .
C44 C Uani -0.1448(4) 0.4575(4) -0.2963(4) 1.000 0.081(3) d . . .
C45 C Uani -0.2133(4) 0.4051(4) -0.3063(5) 1.000 0.115(4) d . . .
C46 C Uani 0.1316(2) 0.6373(2) -0.06545(19) 1.000 0.0357(12) d . . .
C47 C Uani 0.1578(2) 0.6670(2) -0.1171(2) 1.000 0.0398(14) d . . .
C48 C Uani 0.1085(3) 0.6726(3) -0.0283(2) 1.000 0.0480(17) d . . .
C49 C Uani 0.1617(2) 0.7292(2) -0.1287(2) 1.000 0.0414(16) d . . .
C50 C Uani 0.1119(3) 0.7344(3) -0.0409(2) 1.000 0.0503(17) d . . .
C51 C Uani 0.1399(3) 0.7646(2) -0.0911(2) 1.000 0.0449(17) d . . .
C52 C Uani 0.1451(3) 0.8338(3) -0.1032(3) 1.000 0.0550(19) d . . .
C53 C Uani 0.0807(5) 0.8359(4) -0.1290(4) 1.000 0.091(3) d . . .
C54 C Uani 0.0605(4) 0.8102(4) -0.1876(3) 1.000 0.080(3) d . . .
C55 C Uani 0.1089(6) 0.8534(6) -0.2338(5) 1.000 0.128(4) d U . .
C56 C Uani 0.3642(2) 0.6067(2) -0.22612(18) 1.000 0.0334(11) d . . .
C57 C Uani 0.3871(2) 0.5555(2) -0.21402(17) 1.000 0.0314(11) d . . .
C58 C Uani 0.4367(2) 0.5776(2) -0.16644(18) 1.000 0.0317(11) d . . .
C59 C Uani 0.4407(2) 0.6412(2) -0.14761(18) 1.000 0.0330(12) d . . .
C60 C Uani 0.3969(2) 0.6600(2) -0.18538(18) 1.000 0.0315(11) d . . .
C61 C Uani 0.3185(2) 0.6064(2) -0.27598(18) 1.000 0.0355(14) d . . .
C62 C Uani 0.3348(3) 0.6604(3) -0.3116(2) 1.000 0.0425(16) d . . .
C63 C Uani 0.2618(2) 0.5525(3) -0.2912(2) 1.000 0.0414(14) d . . .
C64 C Uani 0.2956(3) 0.6608(3) -0.3598(2) 1.000 0.055(2) d . B .
C65 C Uani 0.2222(3) 0.5543(3) -0.3394(2) 1.000 0.0549(19) d . B .
C66 C Uani 0.2378(3) 0.6076(4) -0.3747(2) 1.000 0.060(2) d D . .
C67 C Uani 0.2014(4) 0.6146(5) -0.4310(4) 0.600 0.040(3) d DUP B -1
C68 C Uani 0.1289(5) 0.5762(6) -0.4310(5) 0.600 0.064(3) d DUP B -1
C69 C Uani 0.0906(6) 0.5895(7) -0.4825(5) 0.600 0.081(4) d DUP B -1
C70 C Uani 0.0173(8) 0.5473(10) -0.4834(10) 0.600 0.151(6) d DUP B -1
C71 C Uani 0.3695(2) 0.4943(2) -0.24937(19) 1.000 0.0355(12) d . . .
C72 C Uani 0.3743(2) 0.4990(2) -0.31009(19) 1.000 0.0370(14) d . . .
C73 C Uani 0.3529(2) 0.4336(2) -0.2259(2) 1.000 0.0431(16) d . . .
C74 C Uani 0.3607(2) 0.4435(3) -0.3443(2) 1.000 0.0443(16) d . . .
C75 C Uani 0.3392(3) 0.3783(3) -0.2608(2) 1.000 0.0487(17) d . . .
C76 C Uani 0.3424(2) 0.3821(3) -0.3204(2) 1.000 0.0467(16) d . . .
C77 C Uani 0.3279(3) 0.3216(3) -0.3574(3) 1.000 0.0583(17) d . . .
C78 C Uani 0.3870(3) 0.3043(3) -0.3673(3) 1.000 0.0544(17) d . . .
C79 C Uani 0.3705(3) 0.2422(3) -0.4033(3) 1.000 0.064(2) d . . .
C80 C Uani 0.4258(4) 0.2206(4) -0.4075(3) 1.000 0.082(3) d . . .
C81 C Uani 0.4809(2) 0.5446(2) -0.14716(18) 1.000 0.0335(12) d . . .
C82 C Uani 0.5050(2) 0.5154(2) -0.18909(19) 1.000 0.0347(12) d . . .
C83 C Uani 0.5035(2) 0.5442(2) -0.0895(2) 1.000 0.0387(12) d . . .
C84 C Uani 0.5496(2) 0.4873(2) -0.1741(2) 1.000 0.0420(17) d . . .
C85 C Uani 0.5482(2) 0.5163(3) -0.0748(2) 1.000 0.0429(16) d . . .
C86 C Uani 0.5722(2) 0.4871(3) -0.1174(2) 1.000 0.0447(16) d . . .
C87 C Uani 0.6212(3) 0.4570(4) -0.1017(3) 1.000 0.067(3) d D . .
C88 C Uani 0.5931(5) 0.3883(5) -0.0864(6) 1.000 0.135(6) d D . .
C89 C Uani 0.5507(10) 0.3362(9) -0.1255(9) 0.650 0.149(5) d DUP . 1
C90 C Uani 0.5582(11) 0.2840(10) -0.1558(10) 0.650 0.162(5) d DUP . 1
C91 C Uani 0.4881(2) 0.6849(2) -0.10298(19) 1.000 0.0353(12) d . . .
C92 C Uani 0.4688(3) 0.7154(3) -0.0591(2) 1.000 0.0470(17) d . . .
C93 C Uani 0.5550(2) 0.6994(2) -0.1069(2) 1.000 0.0392(12) d . . .
C94 C Uani 0.5141(3) 0.7597(3) -0.0203(3) 1.000 0.0584(19) d . . .
C95 C Uani 0.5999(3) 0.7431(3) -0.0677(2) 1.000 0.0470(17) d . . .
C96 C Uani 0.5810(3) 0.7743(3) -0.0235(2) 1.000 0.0543(17) d D . .
C97 C Uani 0.6289(3) 0.8218(4) 0.0190(3) 1.000 0.076(3) d D . .
C98 C Uani 0.6649(5) 0.8866(4) -0.0033(4) 1.000 0.111(4) d D . .
C99 C Uani 0.7145(7) 0.9283(6) 0.0461(6) 1.000 0.157(6) d D . .
C100 C Uani 0.7498(7) 0.9890(7) 0.0306(7) 1.000 0.177(5) d DU . .
C101 C Uani 0.3939(2) 0.7251(2) -0.18689(18) 1.000 0.0356(12) d . . .
C102 C Uani 0.3353(2) 0.7351(2) -0.1937(2) 1.000 0.0385(14) d . . .
C103 C Uani 0.4522(2) 0.7797(2) -0.1860(2) 1.000 0.0421(17) d . . .
C104 C Uani 0.3365(3) 0.7970(3) -0.2002(2) 1.000 0.0483(17) d . . .
C105 C Uani 0.4522(3) 0.8418(3) -0.1925(2) 1.000 0.0495(17) d . . .
C106 C Uani 0.3943(3) 0.8519(3) -0.1996(3) 1.000 0.0507(17) d . . .
C107 C Uani 0.3941(4) 0.9190(3) -0.2067(3) 1.000 0.069(3) d . . .
C108 C Uani 0.4397(6) 0.9721(6) -0.1682(6) 0.500 0.062(4) d UP . 1
C109 C Uani 0.4350(9) 1.0386(7) -0.1722(8) 0.500 0.087(5) d UP . 1
C110 C Uani 0.4848(11) 1.0915(10) -0.1271(10) 0.500 0.118(6) d UP . 1
C111 C Uani 0.1483(2) 1.0877(2) -0.48120(18) 1.000 0.0313(12) d . . .
C112 C Uani 0.1386(2) 1.0577(2) -0.53889(18) 1.000 0.0314(12) d . . .
C113 C Uani 0.0987(2) 1.0838(2) -0.57298(18) 1.000 0.0317(12) d . . .
C114 C Uani 0.0824(2) 1.1283(2) -0.53722(19) 1.000 0.0312(12) d . . .
C115 C Uani 0.1132(2) 1.1303(2) -0.47988(18) 1.000 0.0323(12) d . . .
C116 C Uani 0.1791(2) 1.0693(2) -0.42915(19) 1.000 0.0374(12) d . . .
C117 C Uani 0.2433(2) 1.0717(2) -0.4268(2) 1.000 0.0411(16) d . . .
C118 C Uani 0.1418(3) 1.0454(2) -0.3812(2) 1.000 0.0413(16) d . . .
C119 C Uani 0.2693(3) 1.0535(3) -0.3770(2) 1.000 0.0512(17) d . . .
C120 C Uani 0.1682(3) 1.0260(3) -0.3323(2) 1.000 0.0502(18) d . . .
C121 C Uani 0.2328(3) 1.0308(3) -0.3292(2) 1.000 0.0518(19) d . . .
C122 C Uani 0.2619(5) 1.0141(5) -0.2742(3) 1.000 0.092(3) d DU . .
C123 C Uani 0.2877(10) 1.0743(8) -0.2318(8) 0.500 0.113(3) d DUP . 1
C124 C Uani 0.3427(11) 1.1342(9) -0.2513(8) 0.500 0.128(3) d DUP . 1
C125 C Uani 0.3520(7) 1.1854(7) -0.2076(5) 1.000 0.155(3) d DU . .
C126 C Uani 0.1601(2) 1.0052(2) -0.5561(2) 1.000 0.0354(12) d . . .
C127 C Uani 0.1880(2) 1.0042(2) -0.6086(2) 1.000 0.0392(12) d . . .
C128 C Uani 0.1498(3) 0.9531(2) -0.5205(2) 1.000 0.0461(17) d . . .
C129 C Uani 0.2046(3) 0.9520(3) -0.6238(2) 1.000 0.0480(17) d . . .
C130 C Uani 0.1672(3) 0.9020(3) -0.5356(3) 1.000 0.0564(19) d . . .
C131 C Uani 0.1957(3) 0.9002(2) -0.5875(3) 1.000 0.0521(17) d D . .
C132 C Uani 0.2152(4) 0.8442(3) -0.6037(3) 1.000 0.074(3) d D . .
C136 C Uani 0.0720(2) 1.0638(2) -0.63319(18) 1.000 0.0328(12) d . . .
C137 C Uani 0.0705(2) 1.1084(2) -0.6750(2) 1.000 0.0370(12) d . . .
C138 C Uani 0.0411(2) 0.9975(2) -0.64773(19) 1.000 0.0361(12) d . . .
C139 C Uani 0.0383(2) 1.0871(2) -0.7291(2) 1.000 0.0413(16) d . . .
C140 C Uani 0.0083(2) 0.9767(2) -0.7022(2) 1.000 0.0403(14) d . . .
C141 C Uani 0.0062(2) 1.0211(3) -0.7431(2) 1.000 0.0432(16) d . . .
C142 C Uani -0.0303(3) 0.9998(3) -0.8020(2) 1.000 0.0531(17) d . . .
C143 C Uani -0.0752(3) 0.9290(3) -0.8090(2) 1.000 0.0543(17) d . . .
C144 C Uani -0.1163(3) 0.9125(3) -0.8661(3) 1.000 0.066(2) d . . .
C145 C Uani -0.1592(4) 0.8404(4) -0.8714(3) 1.000 0.080(3) d . . .
C146 C Uani 0.0350(2) 1.1577(2) -0.55479(19) 1.000 0.0346(12) d . . .
C147 C Uani -0.0245(2) 1.1185(3) -0.5829(2) 1.000 0.0399(14) d . . .
C148 C Uani 0.0447(2) 1.2223(2) -0.5415(2) 1.000 0.0399(14) d . . .
C149 C Uani -0.0717(2) 1.1430(3) -0.5992(2) 1.000 0.0448(14) d . . .
C150 C Uani -0.0039(3) 1.2464(3) -0.5574(2) 1.000 0.0468(17) d . . .
C151 C Uani -0.0619(3) 1.2078(3) -0.5867(2) 1.000 0.0466(17) d . . .
C152 C Uani -0.1143(3) 1.2322(4) -0.6062(3) 1.000 0.061(2) d . . .
C153 C Uani -0.0961(3) 1.2799(3) -0.6543(3) 1.000 0.062(2) d . . .
C154 C Uani -0.1572(3) 1.2881(3) -0.6841(3) 1.000 0.063(2) d . . .
C155 C Uani -0.1381(4) 1.3445(4) -0.7246(3) 1.000 0.073(3) d . . .
C156 C Uani 0.1044(2) 1.1627(2) -0.42650(19) 1.000 0.0348(12) d . . .
C157 C Uani 0.0420(2) 1.1598(2) -0.4138(2) 1.000 0.0395(16) d . . .
C158 C Uani 0.1548(3) 1.1912(2) -0.3845(2) 1.000 0.0408(14) d . . .
C159 C Uani 0.0313(3) 1.1833(3) -0.3603(2) 1.000 0.0487(17) d . . .
C160 C Uani 0.1440(3) 1.2138(3) -0.3311(2) 1.000 0.0469(16) d . . .
C161 C Uani 0.0822(3) 1.2093(3) -0.3180(2) 1.000 0.0498(19) d . . .
C162 C Uani 0.0700(4) 1.2322(3) -0.2586(2) 1.000 0.062(2) d . . .
C163 C Uani 0.0827(4) 1.3069(4) -0.2558(3) 1.000 0.082(3) d . . .
C164 C Uani 0.1589(4) 1.3573(4) -0.2459(3) 1.000 0.087(3) d . . .
C165 C Uani 0.1869(4) 1.3554(5) -0.1858(4) 1.000 0.093(3) d . . .
C166 C Uani 0.3734(2) 1.2348(2) -0.69220(18) 1.000 0.0327(12) d . . .
C167 C Uani 0.4214(2) 1.2538(2) -0.64400(18) 1.000 0.0319(12) d . . .
C168 C Uani 0.4329(2) 1.3191(2) -0.62682(18) 1.000 0.0315(12) d . . .
C169 C Uani 0.3926(2) 1.3424(2) -0.66510(18) 1.000 0.0307(12) d . . .
C170 C Uani 0.3556(2) 1.2891(2) -0.70512(18) 1.000 0.0322(12) d . . .
C171 C Uani 0.3568(2) 1.1738(2) -0.7271(2) 1.000 0.0339(12) d . . .
C172 C Uani 0.3662(2) 1.1791(2) -0.7871(2) 1.000 0.0395(12) d . . .
C173 C Uani 0.3421(2) 1.1132(2) -0.7028(2) 1.000 0.0369(12) d . . .
C174 C Uani 0.3640(3) 1.1249(3) -0.8195(2) 1.000 0.0460(16) d . . .
C175 C Uani 0.3404(2) 1.0597(2) -0.7356(2) 1.000 0.0439(17) d . . .
C176 C Uani 0.3529(2) 1.0650(2) -0.7945(2) 1.000 0.0434(17) d . . .
C177 C Uani 0.3532(3) 1.0083(3) -0.8308(3) 1.000 0.0545(17) d . . .
C178 C Uani 0.2877(3) 0.9655(3) -0.8582(2) 1.000 0.0518(17) d . . .
C179 C Uani 0.2902(3) 0.9108(3) -0.8965(3) 1.000 0.065(2) d . . .
C180 C Uani 0.2245(4) 0.8679(4) -0.9244(4) 1.000 0.089(3) d . . .
C181 C Uani 0.4593(2) 1.2168(2) -0.6209(2) 1.000 0.0364(12) d . . .
C182 C Uani 0.4688(2) 1.2089(2) -0.5616(2) 1.000 0.0426(16) d . . .
C183 C Uani 0.4914(2) 1.1912(3) -0.6590(2) 1.000 0.0453(17) d . . .
C184 C Uani 0.5089(2) 1.1773(3) -0.5415(3) 1.000 0.0488(17) d . . .
C185 C Uani 0.5304(3) 1.1597(3) -0.6385(3) 1.000 0.061(2) d . . .
C186 C Uani 0.5394(3) 1.1511(3) -0.5795(3) 1.000 0.0566(19) d . . .
C187 C Uani 0.5833(3) 1.1175(4) -0.5581(4) 1.000 0.080(3) d D . .
C188 C Uani 0.6574(5) 1.1691(6) -0.5620(6) 0.550 0.056(4) d DP . 1
C189 C Uani 0.7093(5) 1.1426(6) -0.5493(5) 0.550 0.058(4) d DP . 1
C190 C Uani 0.7167(8) 1.1007(8) -0.5969(7) 0.550 0.076(6) d DP . 1
C191 C Uani 0.4869(2) 1.3594(2) -0.58488(19) 1.000 0.0318(12) d . . .
C192 C Uani 0.5497(2) 1.3643(2) -0.59517(19) 1.000 0.0365(12) d . . .
C193 C Uani 0.4795(2) 1.3958(2) -0.5380(2) 1.000 0.0400(14) d . . .
C194 C Uani 0.6040(2) 1.4060(2) -0.5620(2) 1.000 0.0378(12) d . . .
C195 C Uani 0.5334(2) 1.4368(2) -0.5052(2) 1.000 0.0407(16) d . . .
C196 C Uani 0.5969(2) 1.4442(2) -0.51700(19) 1.000 0.0356(12) d . . .
C197 C Uani 0.6546(2) 1.4940(2) -0.4831(2) 1.000 0.0412(16) d . . .
C198 C Uani 0.7203(2) 1.4882(3) -0.4854(2) 1.000 0.0427(16) d . . .
C199 C Uani 0.7732(3) 1.5384(3) -0.4477(2) 1.000 0.0488(17) d . . .
C200 C Uani 0.8403(3) 1.5345(3) -0.4492(3) 1.000 0.061(2) d . . .
C201 C Uani 0.3933(2) 1.4091(2) -0.66642(18) 1.000 0.0319(11) d . . .
C202 C Uani 0.4533(2) 1.4627(2) -0.66023(19) 1.000 0.0356(12) d . . .
C203 C Uani 0.3371(2) 1.4219(2) -0.67901(19) 1.000 0.0348(12) d . . .
C204 C Uani 0.4556(2) 1.5259(2) -0.6662(2) 1.000 0.0384(12) d . . .
C205 C Uani 0.3401(2) 1.4846(2) -0.6852(2) 1.000 0.0377(12) d . . .
C206 C Uani 0.3996(2) 1.5379(2) -0.6789(2) 1.000 0.0400(14) d . . .
C207 C Uani 0.4021(3) 1.6071(2) -0.6842(3) 1.000 0.0492(16) d . . .
C208 C Uani 0.3852(3) 1.6328(3) -0.6283(3) 1.000 0.0577(19) d . . .
C209 C Uani 0.3823(4) 1.6988(3) -0.6327(3) 1.000 0.069(2) d . . .
C210 C Uani 0.3615(6) 1.7218(4) -0.5779(4) 1.000 0.116(4) d . . .
C211 C Uani 0.3147(2) 1.2936(2) -0.75717(18) 1.000 0.0320(12) d . . .
C212 C Uani 0.3389(2) 1.3452(2) -0.79428(19) 1.000 0.0359(12) d . . .
C213 C Uani 0.2549(2) 1.2434(2) -0.77384(19) 1.000 0.0350(12) d . . .
C214 C Uani 0.3050(2) 1.3482(2) -0.8457(2) 1.000 0.0390(14) d . . .
C215 C Uani 0.2203(2) 1.2472(2) -0.8246(2) 1.000 0.0382(12) d . . .
C216 C Uani 0.2448(2) 1.2992(2) -0.86237(19) 1.000 0.0388(16) d . . .
C217 C Uani 0.2088(3) 1.3025(3) -0.9188(2) 1.000 0.0450(16) d . . .
C218 C Uani 0.2270(3) 1.2687(3) -0.9696(2) 1.000 0.0568(19) d . . .
C219 C Uani 0.2082(4) 1.1962(3) -0.9635(3) 1.000 0.068(3) d . . .
C220 C Uani 0.1364(4) 1.1567(4) -0.9649(4) 1.000 0.087(3) d . . .
C70B C Uani 0.1326(12) 0.6777(11) -0.5403(10) 0.400 0.108(6) d DUP B -2
C89B C Uani 0.6481(17) 0.369(2) -0.0941(15) 0.350 0.158(8) d DUP . 2
C90B C Uani 0.661(2) 0.356(2) -0.1531(15) 0.350 0.166(8) d DUP . 2
C133 C Uani 0.1566(11) 0.7792(9) -0.5836(14) 0.400 0.131(4) d DUP . 1
C134 C Uani 0.1569(13) 0.7190(11) -0.6040(13) 0.400 0.136(3) d DUP . 1
C135 C Uani 0.2148(15) 0.7064(15) -0.5712(14) 0.400 0.144(4) d DUP . 1
C67B C Uani 0.1750(11) 0.5890(9) -0.4162(8) 0.400 0.065(5) d DUP B -2
C68B C Uani 0.1916(9) 0.6407(9) -0.4604(8) 0.400 0.080(5) d DUP B -2
C69B C Uani 0.1268(10) 0.6286(10) -0.4962(9) 0.400 0.093(6) d DUP B -2
C18Z C Uani 0.6983(11) 1.1040(10) -0.6239(9) 0.450 0.079(8) d DP . 2
C18X C Uani 0.6572(7) 1.1489(12) -0.5419(8) 0.450 0.093(6) d DUP . 2
C18Y C Uani 0.6884(7) 1.1610(7) -0.5980(7) 0.450 0.068(5) d DP . 2
Cl1 Cl Uani 0.39370(17) -0.02300(14) 0.40651(12) 1.000 0.1250(13) d . . .
Cl2 Cl Uani 0.38885(15) 0.03788(12) 0.51619(12) 1.000 0.1132(10) d . . .
C221 C Uani 0.3695(4) 0.0312(4) 0.4409(4) 1.000 0.091(3) d . . .
Cl3 Cl Uani 0.84036(11) 0.93140(10) 0.83825(10) 1.000 0.0916(8) d . . .
Cl4 Cl Uani 0.86762(11) 1.05257(10) 0.77830(8) 1.000 0.0819(7) d . . .
C222 C Uani 0.8334(3) 0.9673(4) 0.7722(3) 1.000 0.074(3) d . . .
Cl5 Cl Uani 0.37369(12) 0.80308(13) 1.01249(11) 1.000 0.1018(9) d . . .
Cl6 Cl Uani 0.32018(15) 0.87692(13) 0.93791(11) 1.000 0.1102(10) d . . .
C223 C Uani 0.3304(7) 0.8055(5) 0.9501(5) 1.000 0.134(4) d U . .
Cl7 Cl Uani 0.19834(19) 0.39348(18) 0.60714(18) 1.000 0.1555(17) d . . .
Cl8 Cl Uani 0.06387(18) 0.37788(19) 0.59292(16) 1.000 0.1484(17) d . . .
C224 C Uani 0.1279(5) 0.3483(5) 0.5781(5) 1.000 0.114(4) d U . .
H10F H Uiso 0.39060 1.03400 -0.16490 0.500 0.1040 c RP . 1
H10C H Uiso 0.77510 0.98760 -0.00170 1.000 0.2650 c R . .
H10D H Uiso 0.48410 0.97740 -0.17630 0.500 0.0740 c RP . 1
H10E H Uiso 0.43300 0.95830 -0.12840 0.500 0.0740 c RP . 1
H10M H Uiso 0.41450 0.94510 -0.17190 0.500 0.0830 d RP . 2
H10N H Uiso 0.34910 0.91590 -0.21050 0.500 0.0830 d RP . 2
H10O H Uiso 0.40180 1.03140 -0.25010 0.500 0.1110 c RP . 2
H10P H Uiso 0.47530 1.10000 -0.32420 0.500 0.1970 c RP . 2
H10Q H Uiso 0.43140 1.03220 -0.35290 0.500 0.1970 c RP . 2
H10R H Uiso 0.50440 1.04650 -0.33250 0.500 0.1970 c RP . 2
H11A H Uiso 0.48060 1.13260 -0.13210 0.500 0.1770 c RP . 1
H11B H Uiso 0.52880 1.09620 -0.13390 0.500 0.1770 c RP . 1
H11C H Uiso 0.47490 1.07750 -0.08820 0.500 0.1770 c RP . 1
H10G H Uiso 0.44390 1.05420 -0.21130 0.500 0.1040 c RP . 1
H10H H Uiso 0.47160 0.94870 -0.25950 0.500 0.1080 c RP . 2
H10I H Uiso 0.40430 0.93290 -0.29410 0.500 0.1080 c RP . 2
H10J H Uiso 0.47530 1.04860 -0.22870 0.500 0.1110 c RP . 2
H10K H Uiso 0.40360 0.93130 -0.24650 0.500 0.0830 c RP . 1
H10L H Uiso 0.35000 0.91660 -0.20110 0.500 0.0830 c RP . 1
H7 H Uiso 0.24920 0.66850 0.02180 1.000 0.0840 c R . .
H8 H Uiso 0.10200 0.54950 0.11210 1.000 0.0500 c R . .
H9 H Uiso 0.27990 0.74290 0.09720 1.000 0.1030 c R . .
H10 H Uiso 0.13200 0.62540 0.18680 1.000 0.0640 c R . .
H10A H Uiso 0.77880 1.01230 0.06270 1.000 0.2650 c R . .
H10B H Uiso 0.72110 1.01070 0.01970 1.000 0.2650 c R . .
H12M H Uiso 0.30790 1.02370 -0.27960 0.500 0.1100 d RP . 2
H12N H Uiso 0.24080 0.96750 -0.26910 0.500 0.1100 d RP . 2
H12O H Uiso 0.38720 1.22450 -0.21770 0.500 0.2320 c RP . 1
H12P H Uiso 0.36230 1.17170 -0.17030 0.500 0.2320 c RP . 1
H12Q H Uiso 0.31240 1.19350 -0.20610 0.500 0.2320 c RP . 1
H12R H Uiso 0.34820 1.22420 -0.22230 0.500 0.2320 d RP . 2
H12S H Uiso 0.39010 1.18110 -0.22210 0.500 0.2320 d RP . 2
H12T H Uiso 0.35590 1.18810 -0.16600 0.500 0.2320 d RP . 2
H13A H Uiso 0.32960 0.78360 0.18860 1.000 0.1350 c R . .
H13B H Uiso 0.31170 0.72750 0.23360 1.000 0.1350 c R . .
H13J H Uiso 0.17740 0.75460 -0.64730 0.600 0.0860 c RP . 2
H13K H Uiso 0.25650 0.84890 -0.58370 0.500 0.0890 c RP . 1
H13L H Uiso 0.21980 0.84240 -0.64530 0.500 0.0890 c RP . 1
H13M H Uiso 0.22590 0.82580 -0.56850 0.500 0.0890 d RP . 2
H13N H Uiso 0.25450 0.86120 -0.62540 0.500 0.0890 d RP . 2
H13O H Uiso 0.12360 0.77010 -0.61660 0.600 0.0860 c RP . 2
H13P H Uiso 0.17420 0.82110 -0.72020 0.600 0.0910 c RP . 2
H13Q H Uiso 0.12110 0.83790 -0.68920 0.600 0.0910 c RP . 2
H13R H Uiso 0.07090 0.76320 -0.76510 0.600 0.1630 c RP . 2
H13S H Uiso 0.04550 0.73000 -0.70650 0.600 0.1630 c RP . 2
H13T H Uiso 0.09880 0.71380 -0.73830 0.600 0.1630 c RP . 2
H14A H Uiso 0.29780 0.84670 0.26350 1.000 0.1660 c R . .
H14B H Uiso 0.30160 0.79460 0.30740 1.000 0.1660 c R . .
H14C H Uiso -0.10440 0.91770 -0.77710 1.000 0.0650 c R . .
H14D H Uiso -0.04910 0.90260 -0.80640 1.000 0.0650 c R . .
H14E H Uiso -0.14370 0.93770 -0.86840 1.000 0.0790 c R . .
H14F H Uiso -0.08750 0.92440 -0.89810 1.000 0.0790 c R . .
H14G H Uiso -0.18500 0.83160 -0.90740 1.000 0.1210 c R . .
H14H H Uiso -0.18770 0.82850 -0.83970 1.000 0.1210 c R . .
H14I H Uiso -0.13200 0.81540 -0.87040 1.000 0.1210 c R . .
H14X H Uiso -0.05610 1.02610 -0.80970 1.000 0.0640 c R . .
H14Y H Uiso 0.00170 1.00940 -0.83140 1.000 0.0640 c R . .
H15A H Uiso 0.39740 0.88480 0.31480 1.000 0.2540 c R . .
H15B H Uiso 0.40800 0.87760 0.24870 1.000 0.2540 c R . .
H15C H Uiso 0.41180 0.82510 0.29230 1.000 0.2540 c R . .
H15D H Uiso -0.06580 1.32180 -0.63880 1.000 0.0750 c R . .
H15E H Uiso -0.18350 1.24840 -0.70580 1.000 0.0760 c R . .
H15F H Uiso -0.18370 1.29510 -0.65450 1.000 0.0760 c R . .
H15G H Uiso -0.17680 1.34790 -0.74220 1.000 0.1100 c R . .
H15H H Uiso -0.11230 1.33750 -0.75430 1.000 0.1100 c R . .
H15I H Uiso -0.11290 1.38410 -0.70320 1.000 0.1100 c R . .
H15X H Uiso -0.15350 1.19520 -0.61880 1.000 0.0730 c R . .
H15Y H Uiso -0.12500 1.25280 -0.57310 1.000 0.0730 c R . .
H15Z H Uiso -0.07400 1.26500 -0.68310 1.000 0.0750 c R . .
H16A H Uiso 0.09830 1.22350 -0.22930 1.000 0.0740 c R . .
H16B H Uiso 0.02500 1.20730 -0.24960 1.000 0.0740 c R . .
H16C H Uiso 0.05830 1.31430 -0.22460 1.000 0.0980 c R . .
H16D H Uiso 0.06490 1.31760 -0.29180 1.000 0.0980 c R . .
H16E H Uiso 0.18500 1.34670 -0.27370 1.000 0.1040 c R . .
H16F H Uiso 0.16170 1.40120 -0.25310 1.000 0.1040 c R . .
H16G H Uiso 0.23180 1.38520 -0.18240 1.000 0.1400 c R . .
H16H H Uiso 0.18450 1.31210 -0.17840 1.000 0.1400 c R . .
H16I H Uiso 0.16240 1.36760 -0.15810 1.000 0.1400 c R . .
H17 H Uiso 0.21900 0.50440 0.09320 1.000 0.0550 c R . .
H17A H Uiso 0.38350 1.02530 -0.86140 1.000 0.0650 c R . .
H17B H Uiso 0.36970 0.98190 -0.80660 1.000 0.0650 c R . .
H17C H Uiso 0.27020 0.99200 -0.88140 1.000 0.0620 c R . .
H17D H Uiso 0.25790 0.94670 -0.82780 1.000 0.0620 c R . .
H17E H Uiso 0.32020 0.92960 -0.92680 1.000 0.0770 c R . .
H17F H Uiso 0.30750 0.88410 -0.87330 1.000 0.0770 c R . .
H18 H Uiso 0.03750 0.37770 0.04640 1.000 0.0560 c R . .
H18A H Uiso 0.22940 0.83450 -0.94790 1.000 0.1330 c R . .
H18B H Uiso 0.20750 0.89370 -0.94830 1.000 0.1330 c R . .
H18C H Uiso 0.19470 0.84830 -0.89470 1.000 0.1330 c R . .
H18D H Uiso 0.66250 1.18640 -0.60080 0.550 0.0670 c RP . 1
H18E H Uiso 0.66450 1.20500 -0.53500 0.550 0.0670 c RP . 1
H18F H Uiso 0.75090 1.17870 -0.54150 0.550 0.0690 c RP . 1
H18G H Uiso 0.69920 1.11740 -0.51440 0.550 0.0690 c RP . 1
H18K H Uiso 0.57590 1.07900 -0.58210 0.550 0.0960 c RP . 1
H18L H Uiso 0.57470 1.10440 -0.51830 0.550 0.0960 c RP . 1
H19 H Uiso 0.21780 0.44540 0.17600 1.000 0.0670 c R . .
H19A H Uiso 0.74970 1.08440 -0.58520 0.550 0.1140 c RP . 1
H19B H Uiso 0.72940 1.12600 -0.63110 0.550 0.1140 c RP . 1
H19C H Uiso 0.67580 1.06490 -0.60520 0.550 0.1140 c RP . 1
H19D H Uiso 0.73320 1.49260 -0.52520 1.000 0.0510 c R . .
H19E H Uiso 0.76010 1.53370 -0.40790 1.000 0.0580 c R . .
H19F H Uiso 0.77690 1.58130 -0.45970 1.000 0.0580 c R . .
H19X H Uiso 0.64380 1.49250 -0.44270 1.000 0.0500 c R . .
H19Y H Uiso 0.65950 1.53670 -0.49680 1.000 0.0500 c R . .
H19Z H Uiso 0.71590 1.44510 -0.47310 1.000 0.0510 c R . .
H20 H Uiso 0.03580 0.32260 0.13030 1.000 0.0680 c R . .
H20A H Uiso 0.87110 1.56800 -0.42420 1.000 0.0910 c R . .
H20B H Uiso 0.85440 1.54030 -0.48820 1.000 0.0910 c R . .
H20C H Uiso 0.83760 1.49260 -0.43620 1.000 0.0910 c R . .
H20D H Uiso 0.37150 1.60790 -0.71550 1.000 0.0590 c R . .
H20E H Uiso 0.44570 1.63550 -0.69420 1.000 0.0590 c R . .
H20F H Uiso 0.34310 1.60220 -0.61690 1.000 0.0690 c R . .
H20G H Uiso 0.41770 1.63450 -0.59790 1.000 0.0690 c R . .
H20H H Uiso 0.35170 1.69790 -0.66460 1.000 0.0830 c R . .
H20I H Uiso 0.42510 1.73000 -0.64170 1.000 0.0830 c R . .
H21A H Uiso 0.36110 1.76450 -0.58340 1.000 0.1740 c R . .
H21B H Uiso 0.39180 1.72350 -0.54610 1.000 0.1740 c R . .
H21C H Uiso 0.31840 1.69210 -0.56940 1.000 0.1740 c R . .
H21D H Uiso 0.21890 1.34780 -0.92780 1.000 0.0540 c R . .
H21E H Uiso 0.16200 1.28200 -0.91420 1.000 0.0540 c R . .
H21F H Uiso 0.20570 1.27600 -1.00510 1.000 0.0680 c R . .
H21G H Uiso 0.27390 1.28890 -0.97340 1.000 0.0680 c R . .
H21H H Uiso 0.22690 1.18050 -0.99450 1.000 0.0810 c R . .
H21I H Uiso 0.22790 1.18900 -0.92700 1.000 0.0810 c R . .
H22A H Uiso 0.11180 0.29000 0.20090 1.000 0.0940 c R . .
H22B H Uiso 0.17170 0.34790 0.22960 1.000 0.0940 c R . .
H22X H Uiso 0.12910 1.11160 -0.96060 1.000 0.1310 c R . .
H22Y H Uiso 0.11640 1.16220 -1.00130 1.000 0.1310 c R . .
H22Z H Uiso 0.11730 1.17090 -0.93370 1.000 0.1310 c R . .
H23A H Uiso 0.04100 0.32990 0.24510 1.000 0.0710 c R . .
H23B H Uiso 0.10180 0.38580 0.27520 1.000 0.0710 c R . .
H24A H Uiso 0.05670 0.30350 0.34110 1.000 0.0790 c R . .
H24B H Uiso 0.06360 0.25180 0.29840 1.000 0.0790 c R . .
H25A H Uiso 0.14200 0.27650 0.37140 1.000 0.0950 c R . .
H25B H Uiso 0.16790 0.35030 0.35590 1.000 0.0950 c R . .
H25C H Uiso 0.17520 0.29910 0.31250 1.000 0.0950 c R . .
H27 H Uiso 0.13830 0.36070 -0.03550 1.000 0.0560 c R . .
H28 H Uiso -0.01940 0.39040 -0.09910 1.000 0.0480 c R . .
H29 H Uiso 0.08620 0.25090 -0.05850 1.000 0.0590 c R . .
H30 H Uiso -0.07180 0.28060 -0.12080 1.000 0.0540 c R . .
H32A H Uiso -0.00500 0.16680 -0.12930 1.000 0.0820 c R A 3
H32B H Uiso -0.07390 0.17110 -0.12510 1.000 0.0820 c R A 3
H33A H Uiso -0.00040 0.15560 -0.02080 1.000 0.0940 c R A 3
H33B H Uiso -0.07260 0.15200 -0.02080 1.000 0.0940 c R A 3
H34A H Uiso -0.03750 0.05970 -0.07780 1.000 0.1270 c R A 3
H34B H Uiso -0.10980 0.05520 -0.07220 1.000 0.1270 c R A 3
H35A H Uiso -0.08390 -0.00520 -0.00070 1.000 0.1810 c R A 3
H35B H Uiso -0.09660 0.05270 0.02800 1.000 0.1810 c R A 3
H35C H Uiso -0.02470 0.05710 0.02240 1.000 0.1810 c R A 3
H37 H Uiso 0.09940 0.44250 -0.17870 1.000 0.0440 c R . .
H38 H Uiso 0.01840 0.56600 -0.12710 1.000 0.0470 c R . .
H39 H Uiso 0.05100 0.43670 -0.27050 1.000 0.0500 c R . .
H40 H Uiso -0.03040 0.55960 -0.21920 1.000 0.0530 c R . .
H42A H Uiso -0.02550 0.53670 -0.32550 1.000 0.0720 c R . .
H42B H Uiso 0.00400 0.48600 -0.34340 1.000 0.0720 c R . .
H43A H Uiso -0.09140 0.40270 -0.31160 1.000 0.0900 c R . .
H43B H Uiso -0.10310 0.43800 -0.36700 1.000 0.0900 c R . .
H44A H Uiso -0.14540 0.49840 -0.31020 1.000 0.0970 c R . .
H44B H Uiso -0.13380 0.46300 -0.25490 1.000 0.0970 c R . .
H45A H Uiso -0.24410 0.41780 -0.28680 1.000 0.1730 c R . .
H45B H Uiso -0.21390 0.36470 -0.29120 1.000 0.1730 c R . .
H45C H Uiso -0.22510 0.39960 -0.34720 1.000 0.1730 c R . .
H47 H Uiso 0.17240 0.64460 -0.14360 1.000 0.0480 c R . .
H48 H Uiso 0.09040 0.65390 0.00600 1.000 0.0580 c R . .
H49 H Uiso 0.17970 0.74810 -0.16290 1.000 0.0500 c R . .
H50 H Uiso 0.09530 0.75620 -0.01550 1.000 0.0600 c R . .
H52A H Uiso 0.17930 0.85330 -0.13000 1.000 0.0660 c R . .
H52B H Uiso 0.15770 0.85950 -0.06730 1.000 0.0660 c R . .
H53A H Uiso 0.04610 0.81210 -0.10380 1.000 0.1090 c R . .
H53B H Uiso 0.08460 0.88090 -0.12800 1.000 0.1090 c R . .
H54A H Uiso 0.01660 0.80850 -0.19700 1.000 0.0950 c R . .
H54B H Uiso 0.05910 0.76610 -0.18990 1.000 0.0950 c R . .
H55A H Uiso 0.09390 0.83470 -0.27200 1.000 0.1920 c R . .
H55B H Uiso 0.15220 0.85460 -0.22500 1.000 0.1920 c R . .
H55C H Uiso 0.10960 0.89680 -0.23220 1.000 0.1920 c R . .
H62 H Uiso 0.37280 0.69680 -0.30250 1.000 0.0520 c R . .
H63 H Uiso 0.25040 0.51520 -0.26920 1.000 0.0500 c R . .
H64 H Uiso 0.30800 0.69730 -0.38290 1.000 0.0660 c R . .
H65 H Uiso 0.18380 0.51830 -0.34820 1.000 0.0660 c R . .
H67A H Uiso 0.20920 0.66020 -0.43600 0.600 0.0480 c RP B -1
H67B H Uiso 0.21880 0.60000 -0.46360 0.600 0.0480 c RP B -1
H68A H Uiso 0.11280 0.58630 -0.39540 0.600 0.0770 c RP B -1
H68B H Uiso 0.12100 0.53010 -0.43130 0.600 0.0770 c RP B -1
H69A H Uiso 0.10810 0.58140 -0.51820 0.600 0.0970 c RP B -1
H69B H Uiso 0.09640 0.63510 -0.48120 0.600 0.0970 c RP B -1
H70A H Uiso -0.00460 0.55700 -0.51690 0.600 0.2270 c RP B -1
H70B H Uiso -0.00070 0.55620 -0.44880 0.600 0.2270 c RP B -1
H70C H Uiso 0.01110 0.50210 -0.48500 0.600 0.2270 c RP B -1
H72 H Uiso 0.38650 0.53950 -0.32710 1.000 0.0440 c R . .
H73 H Uiso 0.35080 0.42950 -0.18580 1.000 0.0520 c R . .
H74 H Uiso 0.36390 0.44730 -0.38430 1.000 0.0530 c R . .
H75 H Uiso 0.32760 0.33790 -0.24380 1.000 0.0590 c R . .
H77A H Uiso 0.30910 0.32720 -0.39480 1.000 0.0700 c R . .
H77B H Uiso 0.29520 0.28520 -0.33910 1.000 0.0700 c R . .
H78A H Uiso 0.41930 0.33990 -0.38660 1.000 0.0650 c R . .
H78B H Uiso 0.40660 0.29960 -0.32990 1.000 0.0650 c R . .
H79A H Uiso 0.33450 0.20770 -0.38640 1.000 0.0760 c R . .
H79B H Uiso 0.35570 0.24880 -0.44210 1.000 0.0760 c R . .
H80A H Uiso 0.41180 0.18110 -0.43070 1.000 0.1230 c R . .
H80B H Uiso 0.44020 0.21290 -0.36940 1.000 0.1230 c R . .
H80C H Uiso 0.46130 0.25380 -0.42530 1.000 0.1230 c R . .
H82 H Uiso 0.49090 0.51470 -0.22780 1.000 0.0420 c R . .
H83 H Uiso 0.48830 0.56310 -0.06050 1.000 0.0460 c R . .
H84 H Uiso 0.56460 0.46810 -0.20300 1.000 0.0500 c R . .
H85 H Uiso 0.56250 0.51680 -0.03620 1.000 0.0510 c R . .
H87A H Uiso 0.64860 0.46120 -0.13420 1.000 0.0810 c R . .
H87B H Uiso 0.64930 0.48180 -0.06910 1.000 0.0810 c R . .
H88A H Uiso 0.62970 0.37660 -0.07440 0.650 0.1630 c RP . 1
H88B H Uiso 0.56890 0.38630 -0.05210 0.650 0.1630 c RP . 1
H89A H Uiso 0.51220 0.31490 -0.10360 0.650 0.1790 c RP . 1
H89B H Uiso 0.53680 0.35890 -0.15590 0.650 0.1790 c RP . 1
H90A H Uiso 0.51670 0.25610 -0.17380 0.650 0.2430 c RP . 1
H90B H Uiso 0.57380 0.25950 -0.12910 0.650 0.2430 c RP . 1
H90C H Uiso 0.58920 0.30100 -0.18520 0.650 0.2430 c RP . 1
H92 H Uiso 0.42440 0.70590 -0.05560 1.000 0.0570 c R . .
H93 H Uiso 0.56940 0.67970 -0.13590 1.000 0.0470 c R . .
H94 H Uiso 0.49960 0.77990 0.00830 1.000 0.0700 c R . .
H95 H Uiso 0.64430 0.75210 -0.07090 1.000 0.0570 c R . .
H97A H Uiso 0.60550 0.82650 0.05220 1.000 0.0910 c R . .
H97B H Uiso 0.66040 0.80370 0.03280 1.000 0.0910 c R . .
H98A H Uiso 0.63460 0.90710 -0.01490 1.000 0.1330 c R . .
H98B H Uiso 0.68810 0.88320 -0.03690 1.000 0.1330 c R . .
H99A H Uiso 0.69050 0.93020 0.07970 1.000 0.1890 c R . .
H99B H Uiso 0.74390 0.90690 0.05740 1.000 0.1890 c R . .
H102 H Uiso 0.29540 0.69980 -0.19370 1.000 0.0460 c R . .
H103 H Uiso 0.49190 0.77450 -0.18100 1.000 0.0510 c R . .
H104 H Uiso 0.29680 0.80240 -0.20510 1.000 0.0580 c R . .
H105 H Uiso 0.49190 0.87740 -0.19190 1.000 0.0590 c R . .
H117 H Uiso 0.26880 1.08560 -0.45880 1.000 0.0490 c R . .
H118 H Uiso 0.09860 1.04240 -0.38200 1.000 0.0490 c R . .
H119 H Uiso 0.31250 1.05680 -0.37590 1.000 0.0620 c R . .
H120 H Uiso 0.14220 1.00960 -0.30110 1.000 0.0600 c R . .
H127 H Uiso 0.19560 1.03860 -0.63370 1.000 0.0470 c R . .
H128 H Uiso 0.13070 0.95230 -0.48530 1.000 0.0550 c R . .
H129 H Uiso 0.22220 0.95190 -0.65950 1.000 0.0570 c R . .
H130 H Uiso 0.15960 0.86770 -0.51030 1.000 0.0670 c R . .
H137 H Uiso 0.09130 1.15280 -0.66670 1.000 0.0450 c R . .
H138 H Uiso 0.04230 0.96670 -0.62100 1.000 0.0440 c R . .
H139 H Uiso 0.03820 1.11770 -0.75640 1.000 0.0490 c R . .
H140 H Uiso -0.01250 0.93240 -0.71090 1.000 0.0480 c R . .
H147 H Uiso -0.03280 1.07490 -0.59090 1.000 0.0480 c R . .
H148 H Uiso 0.08350 1.24950 -0.52210 1.000 0.0480 c R . .
H149 H Uiso -0.11040 1.11590 -0.61880 1.000 0.0540 c R . .
H150 H Uiso 0.00330 1.28940 -0.54790 1.000 0.0560 c R . .
H157 H Uiso 0.00720 1.14200 -0.44130 1.000 0.0480 c R . .
H158 H Uiso 0.19710 1.19530 -0.39230 1.000 0.0490 c R . .
H159 H Uiso -0.01040 1.18150 -0.35300 1.000 0.0580 c R . .
H160 H Uiso 0.17890 1.23210 -0.30390 1.000 0.0570 c R . .
H172 H Uiso 0.37380 1.21840 -0.80510 1.000 0.0470 c R . .
H173 H Uiso 0.33330 1.10820 -0.66370 1.000 0.0450 c R . .
H174 H Uiso 0.37020 1.12890 -0.85910 1.000 0.0550 c R . .
H175 H Uiso 0.33080 1.01980 -0.71800 1.000 0.0520 c R . .
H182 H Uiso 0.44800 1.22510 -0.53510 1.000 0.0510 c R . .
H183 H Uiso 0.48620 1.19550 -0.69880 1.000 0.0540 c R . .
H184 H Uiso 0.51530 1.17360 -0.50170 1.000 0.0580 c R . .
H185 H Uiso 0.55140 1.14360 -0.66480 1.000 0.0730 c R . .
H192 H Uiso 0.55570 1.33920 -0.62500 1.000 0.0440 c R . .
H193 H Uiso 0.43780 1.39220 -0.52890 1.000 0.0480 c R . .
H194 H Uiso 0.64560 1.40820 -0.57000 1.000 0.0450 c R . .
H195 H Uiso 0.52710 1.46040 -0.47420 1.000 0.0490 c R . .
H202 H Uiso 0.49180 1.45600 -0.65210 1.000 0.0430 c R . .
H203 H Uiso 0.29670 1.38730 -0.68340 1.000 0.0420 c R . .
H204 H Uiso 0.49570 1.56080 -0.66150 1.000 0.0460 c R . .
H205 H Uiso 0.30170 1.49150 -0.69360 1.000 0.0450 c R . .
H212 H Uiso 0.37890 1.37870 -0.78440 1.000 0.0430 c R . .
H213 H Uiso 0.23820 1.20730 -0.75070 1.000 0.0420 c R . .
H214 H Uiso 0.32290 1.38350 -0.86950 1.000 0.0470 c R . .
H215 H Uiso 0.17970 1.21430 -0.83380 1.000 0.0460 c R . .
H12A H Uiso 0.22270 0.78060 0.18860 1.000 0.1100 c R . .
H12B H Uiso 0.20490 0.72460 0.23340 1.000 0.1100 c R . .
H12C H Uiso 0.25120 1.08650 -0.22380 0.500 0.1350 c RP . 1
H12D H Uiso 0.30230 1.06110 -0.19550 0.500 0.1350 c RP . 1
H12E H Uiso 0.38250 1.12590 -0.25380 0.500 0.1530 c RP . 1
H12F H Uiso 0.33130 1.14690 -0.28920 0.500 0.1530 c RP . 1
H12G H Uiso 0.27790 1.03380 -0.18650 0.500 0.1300 c RP . 2
H12H H Uiso 0.21080 1.03500 -0.21050 0.500 0.1300 c RP . 2
H12I H Uiso 0.25610 1.13510 -0.20400 0.500 0.1510 c RP . 2
H12J H Uiso 0.28150 1.12810 -0.26320 0.500 0.1510 c RP . 2
H12K H Uiso 0.29760 1.00110 -0.28330 0.500 0.1100 c RP . 1
H12L H Uiso 0.22890 0.97790 -0.25600 0.500 0.1100 c RP . 1
H13C H Uiso 0.15830 0.77920 -0.54150 0.400 0.1580 c RP . 1
H13D H Uiso 0.11520 0.78170 -0.59660 0.400 0.1580 c RP . 1
H13E H Uiso 0.16250 0.72030 -0.64550 0.400 0.1640 c RP . 1
H13F H Uiso 0.11550 0.68400 -0.59690 0.400 0.1640 c RP . 1
H13G H Uiso 0.21670 0.66660 -0.58600 0.400 0.2160 c RP . 1
H13H H Uiso 0.20770 0.70280 -0.53040 0.400 0.2160 c RP . 1
H13I H Uiso 0.25540 0.74190 -0.57730 0.400 0.2160 c RP . 1
H18H H Uiso 0.66780 1.18930 -0.51990 0.450 0.1110 c RP . 2
H18I H Uiso 0.67130 1.11970 -0.51900 0.450 0.1110 c RP . 2
H18J H Uiso 0.73060 1.19680 -0.59260 0.450 0.0820 c RP . 2
H18M H Uiso 0.57810 1.08330 -0.58660 0.450 0.0960 d RP . 2
H18N H Uiso 0.56500 1.09590 -0.52290 0.450 0.0960 d RP . 2
H18O H Uiso 0.66160 1.17450 -0.62530 0.450 0.0820 c RP . 2
H18P H Uiso 0.71790 1.11560 -0.66060 0.450 0.1180 c RP . 2
H18Q H Uiso 0.65680 1.06830 -0.62980 0.450 0.1180 c RP . 2
H18R H Uiso 0.72660 1.09140 -0.59820 0.450 0.1180 c RP . 2
H67C H Uiso 0.16430 0.54650 -0.43450 0.400 0.0790 c RP B -2
H67D H Uiso 0.13800 0.58830 -0.39490 0.400 0.0790 c RP B -2
H68C H Uiso 0.22450 0.63750 -0.48520 0.400 0.0960 c RP B -2
H68D H Uiso 0.20820 0.68360 -0.44170 0.400 0.0960 c RP B -2
H69C H Uiso 0.11210 0.58600 -0.51530 0.400 0.1110 c RP B -2
H69D H Uiso 0.09370 0.62800 -0.46990 0.400 0.1110 c RP B -2
H70D H Uiso 0.09110 0.66720 -0.56120 0.400 0.1620 c RP B -2
H70E H Uiso 0.16490 0.67820 -0.56690 0.400 0.1620 c RP B -2
H70F H Uiso 0.14560 0.71990 -0.52170 0.400 0.1620 c RP B -2
H88C H Uiso 0.58260 0.38590 -0.04590 0.350 0.1630 d RP . 2
H88D H Uiso 0.55300 0.36530 -0.10970 0.350 0.1630 d RP . 2
H89C H Uiso 0.68730 0.40250 -0.07690 0.350 0.1900 c RP . 2
H89D H Uiso 0.64070 0.32960 -0.07210 0.350 0.1900 c RP . 2
H90D H Uiso 0.69530 0.33920 -0.15220 0.350 0.2490 c RP . 2
H90E H Uiso 0.67420 0.39530 -0.17420 0.350 0.2490 c RP . 2
H90F H Uiso 0.62200 0.32400 -0.17170 0.350 0.2490 c RP . 2
H22O H Uiso 0.32250 0.01800 0.43420 1.000 0.1090 c R . .
H22P H Uiso 0.39030 0.07370 0.42420 1.000 0.1090 c R . .
H22D H Uiso 0.85550 0.95300 0.74300 1.000 0.0890 c R . .
H22Q H Uiso 0.78750 0.95310 0.75950 1.000 0.0890 c R . .
H22E H Uiso 0.28740 0.77080 0.95050 1.000 0.1610 c R . .
H22F H Uiso 0.35220 0.79660 0.91760 1.000 0.1610 c R . .
H22G H Uiso 0.11580 0.30460 0.59270 1.000 0.1360 c R . .
H22H H Uiso 0.13110 0.34580 0.53650 1.000 0.1360 c R . .

loop_
_atom_type_symbol
_atom_type_description
_atom_type_scat_dispersion_real
_atom_type_scat_dispersion_imag
_atom_type_scat_source
C C 0.0181 0.0091 ' International Tables Vol C Tables 4.2.6.8 and 6.1.1.4'
H H 0.0000 0.0000 ' International Tables Vol C Tables 4.2.6.8 and 6.1.1.4'
Cl Cl 0.3639 0.7018 ' International Tables Vol C Tables 4.2.6.8 and 6.1.1.4'
Fe Fe -1.1336 3.1974 ' International Tables Vol C Tables 4.2.6.8 and 6.1.1.4'
Se Se -0.7943 1.1372 ' International Tables Vol C Tables 4.2.6.8 and 6.1.1.4'

loop_
_geom_angle_atom_site_label_1
_geom_angle_atom_site_label_2
_geom_angle_atom_site_label_3
_geom_angle
_geom_angle_site_symmetry_3
_geom_angle_publ_flag
Se2 Se1 Fe1 108.87(3) . yes
Se1 Se2 Fe2 108.90(3) . yes
Se4 Se3 Fe1 60.48(2) . yes
Se4 Se3 Fe2 60.32(2) . yes
Fe1 Se3 Fe2 101.10(3) . yes
Se3 Se4 Fe1 61.69(2) . yes
Se3 Se4 Fe2 61.75(2) . yes
Fe1 Se4 Fe2 102.91(3) . yes
Se6 Se5 Fe3 108.32(3) . yes
Se5 Se6 Fe4 109.21(3) . yes
Se8 Se7 Fe3 62.26(2) . yes
Se8 Se7 Fe4 62.69(2) . yes
Fe3 Se7 Fe4 103.68(3) . yes
Se7 Se8 Fe3 60.03(2) . yes
Se7 Se8 Fe4 59.30(2) . yes
Fe3 Se8 Fe4 99.87(3) . yes
Se1 Fe1 Se3 96.16(3) . yes
Se1 Fe1 Se4 98.42(3) . yes
Se1 Fe1 C1 117.35(13) . yes
Se1 Fe1 C2 91.52(13) . yes
Se1 Fe1 C3 103.13(12) . yes
Se1 Fe1 C4 140.93(12) . yes
Se1 Fe1 C5 156.85(12) . yes
Se3 Fe1 Se4 57.83(2) . yes
Se3 Fe1 C1 106.47(12) . yes
Se3 Fe1 C2 143.76(12) . yes
Se3 Fe1 C3 160.42(12) . yes
Se3 Fe1 C4 120.89(12) . yes
Se3 Fe1 C5 96.67(12) . yes
Se4 Fe1 C1 143.05(12) . yes
Se4 Fe1 C2 155.16(13) . yes
Se4 Fe1 C3 115.05(12) . yes
Se4 Fe1 C4 92.08(12) . yes
Se4 Fe1 C5 104.73(12) . yes
C1 Fe1 C2 40.37(16) . yes
C1 Fe1 C3 67.53(17) . yes
C1 Fe1 C4 66.47(17) . yes
C1 Fe1 C5 40.09(17) . yes
C2 Fe1 C3 40.18(17) . yes
C2 Fe1 C4 66.58(17) . yes
C2 Fe1 C5 67.00(17) . yes
C3 Fe1 C4 39.57(16) . yes
C3 Fe1 C5 66.43(17) . yes
C4 Fe1 C5 38.72(16) . yes
Se2 Fe2 Se3 96.42(3) . yes
Se2 Fe2 Se4 98.51(3) . yes
Se2 Fe2 C56 146.14(12) . yes
Se2 Fe2 C57 107.41(12) . yes
Se2 Fe2 C58 90.32(12) . yes
Se2 Fe2 C59 112.22(12) . yes
Se2 Fe2 C60 152.06(13) . yes
Se3 Fe2 Se4 57.93(2) . yes
Se3 Fe2 C56 116.44(12) . yes
Se3 Fe2 C57 155.43(12) . yes
Se3 Fe2 C58 147.93(12) . yes
Se3 Fe2 C59 108.91(12) . yes
Se3 Fe2 C60 95.20(12) . yes
Se4 Fe2 C56 92.67(13) . yes
Se4 Fe2 C57 111.23(13) . yes
Se4 Fe2 C58 151.67(12) . yes
Se4 Fe2 C59 148.26(13) . yes
Se4 Fe2 C60 109.19(13) . yes
C56 Fe2 C57 39.15(17) . yes
C56 Fe2 C58 66.54(17) . yes
C56 Fe2 C59 66.30(17) . yes
C56 Fe2 C60 38.69(15) . yes
C57 Fe2 C58 40.63(17) . yes
C57 Fe2 C59 67.82(17) . yes
C57 Fe2 C60 66.29(16) . yes
C58 Fe2 C59 40.59(17) . yes
C58 Fe2 C60 67.00(17) . yes
C59 Fe2 C60 39.84(17) . yes
Se5 Fe3 Se7 99.28(3) . yes
Se5 Fe3 Se8 95.96(3) . yes
Se5 Fe3 C111 118.48(12) . yes
Se5 Fe3 C112 157.96(12) . yes
Se5 Fe3 C113 139.40(13) . yes
Se5 Fe3 C114 102.12(12) . yes
Se5 Fe3 C115 91.68(12) . yes
Se7 Fe3 Se8 57.71(2) . yes
Se7 Fe3 C111 141.13(12) . yes
Se7 Fe3 C112 102.70(12) . yes
Se7 Fe3 C113 91.02(12) . yes
Se7 Fe3 C114 115.50(12) . yes
Se7 Fe3 C115 155.48(13) . yes
Se8 Fe3 C111 106.40(13) . yes
Se8 Fe3 C112 97.03(13) . yes
Se8 Fe3 C113 122.17(13) . yes
Se8 Fe3 C114 161.67(12) . yes
Se8 Fe3 C115 143.08(13) . yes
C111 Fe3 C112 40.30(16) . yes
C111 Fe3 C113 66.85(16) . yes
C111 Fe3 C114 67.45(18) . yes
C111 Fe3 C115 40.28(17) . yes
C112 Fe3 C113 39.31(17) . yes
C112 Fe3 C114 66.84(17) . yes
C112 Fe3 C115 67.42(17) . yes
C113 Fe3 C114 39.59(17) . yes
C113 Fe3 C115 66.92(16) . yes
C114 Fe3 C115 40.24(17) . yes
Se6 Fe4 Se7 97.98(3) . yes
Se6 Fe4 Se8 96.91(3) . yes
Se6 Fe4 C166 158.04(12) . yes
Se6 Fe4 C167 136.33(12) . yes
Se6 Fe4 C168 100.23(12) . yes
Se6 Fe4 C169 91.44(12) . yes
Se6 Fe4 C170 120.30(12) . yes
Se7 Fe4 Se8 58.01(2) . yes
Se7 Fe4 C166 95.71(12) . yes
Se7 Fe4 C167 124.22(11) . yes
Se7 Fe4 C168 161.60(12) . yes
Se7 Fe4 C169 136.75(12) . yes
Se7 Fe4 C170 101.13(12) . yes
Se8 Fe4 C166 104.91(11) . yes
Se8 Fe4 C167 96.64(11) . yes
Se8 Fe4 C168 121.78(12) . yes
Se8 Fe4 C169 161.80(13) . yes
Se8 Fe4 C170 140.59(12) . yes
C166 Fe4 C167 39.19(17) . yes
C166 Fe4 C168 66.13(16) . yes
C166 Fe4 C169 66.93(16) . yes
C166 Fe4 C170 39.55(17) . yes
C167 Fe4 C168 38.87(16) . yes
C167 Fe4 C169 66.54(17) . yes
C167 Fe4 C170 66.24(17) . yes
C168 Fe4 C169 40.39(17) . yes
C168 Fe4 C170 67.16(17) . yes
C169 Fe4 C170 40.35(16) . yes
Fe1 C1 C2 69.7(3) . yes
Fe1 C1 C5 71.8(3) . yes
Fe1 C1 C6 131.0(4) . yes
C2 C1 C5 107.6(4) . no
C2 C1 C6 126.8(4) . no
C5 C1 C6 125.0(4) . no
Fe1 C2 C1 70.0(3) . yes
Fe1 C2 C3 70.8(3) . yes
Fe1 C2 C16 131.4(4) . yes
C1 C2 C3 108.1(4) . no
C1 C2 C16 124.7(4) . no
C3 C2 C16 126.7(4) . no
Fe1 C3 C2 69.1(2) . yes
Fe1 C3 C4 71.8(3) . yes
Fe1 C3 C26 130.1(3) . yes
C2 C3 C4 107.6(4) . no
C2 C3 C26 126.0(4) . no
C4 C3 C26 126.1(4) . no
Fe1 C4 C3 68.6(3) . yes
Fe1 C4 C5 70.2(3) . yes
Fe1 C4 C36 130.0(3) . yes
C3 C4 C5 108.7(4) . no
C3 C4 C36 126.0(4) . no
C5 C4 C36 125.3(4) . no
Fe1 C5 C1 68.2(3) . yes
Fe1 C5 C4 71.1(3) . yes
Fe1 C5 C46 131.1(3) . yes
C1 C5 C4 108.1(4) . no
C1 C5 C46 123.7(4) . no
C4 C5 C46 127.9(4) . no
C1 C6 C7 122.9(4) . no
C1 C6 C8 119.5(5) . no
C7 C6 C8 117.5(5) . no
C6 C7 C9 121.4(6) . no
C6 C8 C10 120.7(6) . no
C7 C9 C11 121.8(7) . no
C8 C10 C11 121.6(6) . no
C10B C10A C107 112.7(14) . no
C10A C10B C10C 108.1(16) . no
C9 C11 C10 116.9(6) . no
C9 C11 C12 121.2(7) . no
C10 C11 C12 121.8(7) . no
C11 C12 C13 113.9(9) . no
C12D C12C C122 111.8(13) . no
C122 C12C C123 77.7(19) . no
C12C C12D C124 104.7(18) . no
C12C C12D C125 145.5(19) . no
C123 C12D C124 75.8(19) . no
C123 C12D C125 125(2) . no
C124 C12D C125 59.6(13) . no
C12 C13 C14 110.3(9) . no
C13B C13A C132 119.0(9) . no
C13A C13B C13C 116.9(11) . no
C13 C14 C15 113.5(11) . no
C2 C16 C17 122.3(5) . no
C2 C16 C18 119.6(5) . no
C17 C16 C18 117.9(5) . no
C16 C17 C19 120.5(6) . no
C16 C18 C20 120.9(6) . no
C18Y C18X C187 104.7(13) . no
C18X C18Y C18Z 114.7(16) . no
C17 C19 C21 121.1(6) . no
C18 C20 C21 121.7(6) . no
C19 C21 C22 121.5(6) . no
C19 C21 C20 117.9(6) . no
C20 C21 C22 120.6(6) . no
C21 C22 C23 114.4(7) . no
C22 C23 C24 113.3(6) . no
C23 C24 C25 115.6(6) . no
C3 C26 C28 120.5(4) . no
C27 C26 C28 117.7(4) . no
C3 C26 C27 121.7(4) . no
C26 C27 C29 120.8(6) . no
C26 C28 C30 121.2(5) . no
C27 C29 C31 121.4(6) . no
C28 C30 C31 121.5(6) . no
C30 C31 C32 123.5(6) . no
C29 C31 C32 119.2(5) . no
C29 C31 C30 117.3(5) . no
C31 C32 C33 110.5(5) . no
C32 C33 C34 112.1(7) . no
C33 C34 C35 107.2(8) . no
C4 C36 C37 122.6(4) . no
C37 C36 C38 118.6(4) . no
C4 C36 C38 118.8(4) . no
C36 C37 C39 120.5(4) . no
C36 C38 C40 120.4(4) . no
C37 C39 C41 121.4(5) . no
C38 C40 C41 121.4(5) . no
C39 C41 C40 117.7(5) . no
C40 C41 C42 122.5(6) . no
C39 C41 C42 119.9(5) . no
C41 C42 C43 114.7(5) . no
C42 C43 C44 115.6(6) . no
C43 C44 C45 114.8(7) . no
C5 C46 C48 119.6(4) . no
C5 C46 C47 123.3(4) . no
C47 C46 C48 117.1(4) . no
C46 C47 C49 120.3(4) . no
C46 C48 C50 121.9(5) . no
C47 C49 C51 122.4(4) . no
C48 C50 C51 120.9(5) . no
C49 C51 C52 122.6(5) . no
C49 C51 C50 117.4(4) . no
C50 C51 C52 120.0(5) . no
C51 C52 C53 112.6(6) . no
C52 C53 C54 116.9(8) . no
C53 C54 C55 112.0(8) . no
Fe2 C56 C61 131.9(3) . yes
C57 C56 C60 108.7(4) . no
Fe2 C56 C60 70.4(2) . yes
C60 C56 C61 126.1(4) . no
C57 C56 C61 125.1(4) . no
Fe2 C56 C57 67.6(2) . yes
Fe2 C57 C56 73.3(2) . yes
C56 C57 C58 108.2(4) . no
C56 C57 C71 125.4(4) . no
C58 C57 C71 125.9(4) . no
Fe2 C57 C71 129.4(3) . yes
Fe2 C57 C58 69.1(2) . yes
Fe2 C58 C59 69.5(3) . yes
Fe2 C58 C57 70.3(3) . yes
C57 C58 C81 125.5(4) . no
C59 C58 C81 126.8(4) . no
C57 C58 C59 107.2(4) . no
Fe2 C58 C81 131.9(3) . yes
Fe2 C59 C60 73.5(3) . yes
Fe2 C59 C58 70.0(2) . yes
C58 C59 C91 126.5(4) . no
Fe2 C59 C91 129.1(3) . yes
C58 C59 C60 108.6(4) . no
C60 C59 C91 124.5(4) . no
Fe2 C60 C59 66.7(2) . yes
Fe2 C60 C101 134.1(3) . yes
C56 C60 C101 126.4(4) . no
C59 C60 C101 125.8(4) . no
C56 C60 C59 107.3(4) . no
Fe2 C60 C56 70.9(2) . yes
C62 C61 C63 117.9(4) . no
C56 C61 C63 122.6(4) . no
C56 C61 C62 119.4(4) . no
C61 C62 C64 121.3(6) . no
C61 C63 C65 120.0(5) . no
C62 C64 C66 121.3(5) . no
C63 C65 C66 122.5(6) . no
C64 C66 C65 117.0(5) . no
C65 C66 C67 128.1(7) . no
C65 C66 C67B 102.3(9) . no
C64 C66 C67 114.9(6) . no
C64 C66 C67B 140.1(9) . no
C66 C67 C68 112.5(8) . no
C66 C67B C68B 105.2(15) . no
C67 C68 C69 113.5(10) . no
C67B C68B C69B 105.6(17) . no
C68 C69 C70 112.7(13) . no
C68B C69B C70B 113.6(19) . no
C69B C70B C134 157(2) . no
C72 C71 C73 117.9(4) . no
C57 C71 C73 123.7(4) . no
C57 C71 C72 118.3(4) . no
C71 C72 C74 120.1(4) . no
C71 C73 C75 121.4(4) . no
C72 C74 C76 121.7(4) . no
C73 C75 C76 121.3(5) . no
C74 C76 C75 117.7(5) . no
C75 C76 C77 120.4(5) . no
C74 C76 C77 121.9(5) . no
C76 C77 C78 114.8(5) . no
C77 C78 C79 113.6(6) . no
C78 C79 C80 114.1(6) . no
C58 C81 C83 124.1(4) . no
C58 C81 C82 118.6(4) . no
C82 C81 C83 117.2(4) . no
C81 C82 C84 121.2(4) . no
C81 C83 C85 121.3(4) . no
C82 C84 C86 121.7(4) . no
C83 C85 C86 121.0(4) . no
C84 C86 C85 117.6(5) . no
C84 C86 C87 121.2(5) . no
C85 C86 C87 121.2(5) . no
C86 C87 C88 115.4(7) . no
C87 C88 C89 124.1(13) . no
C87 C88 C89B 101.3(18) . no
C88 C89 C90 134(2) . no
C88 C89B C90B 117(3) . no
C59 C91 C92 122.2(5) . no
C59 C91 C93 119.5(4) . no
C92 C91 C93 118.1(5) . no
C91 C92 C94 121.5(6) . no
C91 C93 C95 120.1(5) . no
C92 C94 C96 120.9(6) . no
C93 C95 C96 122.3(6) . no
C94 C96 C97 120.0(6) . no
C95 C96 C97 122.9(6) . no
C94 C96 C95 117.1(6) . no
C96 C97 C98 115.4(6) . no
C97 C98 C99 108.1(8) . no
C98 C99 C100 113.3(12) . no
C102 C101 C103 117.6(4) . no
C60 C101 C103 118.9(4) . no
C60 C101 C102 123.4(4) . no
C101 C102 C104 120.2(5) . no
C101 C103 C105 121.2(5) . no
C102 C104 C106 122.9(6) . no
C103 C105 C106 121.4(6) . no
C104 C106 C105 116.8(6) . no
C104 C106 C107 121.7(7) . no
C105 C106 C107 121.5(6) . no
C106 C107 C108 117.8(8) . no
C10A C107 C106 113.4(9) . no
C10A C107 C108 89.7(9) . no
C6 C7 H7 119.00 . no
C9 C7 H7 119.00 . no
C10 C8 H8 120.00 . no
C6 C8 H8 120.00 . no
C107 C108 C109 117.4(12) . no
C11 C9 H9 119.00 . no
C7 C9 H9 119.00 . no
C108 C109 C110 113.0(15) . no
C11 C10 H10 119.00 . no
C8 C10 H10 119.00 . no
C107 C10A H10I 109.00 . no
C107 C10A H10H 109.00 . no
C10B C10A H10K 122.00 . no
H10H C10A H10K 122.00 . no
C10B C10A H10I 109.00 . no
H10H C10A H10I 108.00 . no
C10B C10A H10H 109.00 . no
H10I C10A H10K 81.00 . no
C10A C10B H10O 110.00 . no
H10J C10B H10O 108.00 . no
C10A C10B H10G 119.00 . no
C10C C10B H10G 131.00 . no
H10G C10B H10O 65.00 . no
C10C C10B H10J 110.00 . no
C10A C10B H10J 110.00 . no
C10C C10B H10O 110.00 . no
H10P C10C H10Q 109.00 . no
C10B C10C H10R 110.00 . no
C10B C10C H10P 110.00 . no
H10P C10C H10R 109.00 . no
C10B C10C H10Q 109.00 . no
H10Q C10C H10R 110.00 . no
Fe3 C111 C116 131.7(3) . yes
Fe3 C111 C112 71.9(2) . yes
Fe3 C111 C115 70.3(2) . yes
C112 C111 C116 126.1(4) . no
C115 C111 C116 124.5(4) . no
C112 C111 C115 108.6(4) . no
Fe3 C112 C113 70.3(2) . yes
Fe3 C112 C126 131.9(3) . yes
C111 C112 C113 106.9(4) . no
C13 C12 H12A 109.00 . no
C13 C12 H12B 109.00 . no
H12A C12 H12B 108.00 . no
C111 C112 C126 125.4(4) . no
Fe3 C112 C111 67.8(2) . yes
C11 C12 H12A 109.00 . no
C11 C12 H12B 109.00 . no
C113 C112 C126 127.3(4) . no
C122 C12C H12D 106.00 . no
C122 C12C H12H 109.00 . no
C123 C12C H12C 68.00 . no
C122 C12C H12G 109.00 . no
C12D C12C H12G 109.00 . no
C12D C12C H12H 109.00 . no
C122 C12C H12C 114.00 . no
H12C C12C H12D 105.00 . no
H12C C12C H12G 131.00 . no
H12C C12C H12H 79.00 . no
C123 C12C H12D 62.00 . no
C123 C12C H12G 100.00 . no
C123 C12C H12H 146.00 . no
H12D C12C H12H 139.00 . no
C12D C12C H12D 75.00 . no
H12G C12C H12H 108.00 . no
C124 C12D H12C 128.00 . no
C124 C12D H12J 68.00 . no
C125 C12D H12C 170.00 . no
C124 C12D H12I 155.00 . no
C123 C12D H12I 129.00 . no
C123 C12D H12J 89.00 . no
C123 C12D H12C 57.00 . no
H12I C12D H12J 104.00 . no
C125 C12D H12J 101.00 . no
H12C C12D H12J 89.00 . no
C125 C12D H12I 101.00 . no
C12C C12D H12J 100.00 . no
H12C C12D H12I 74.00 . no
C12C C12D H12I 100.00 . no
C114 C113 C136 124.2(4) . no
C112 C113 C114 109.2(4) . no
C112 C113 C136 126.3(4) . no
C12 C13 H13A 110.00 . no
Fe3 C113 C136 130.9(3) . yes
Fe3 C113 C112 70.4(2) . yes
Fe3 C113 C114 69.8(2) . yes
C14 C13 H13A 110.00 . no
C14 C13 H13B 110.00 . no
C12 C13 H13B 110.00 . no
H13A C13 H13B 108.00 . no
H13J C13A H13O 107.00 . no
C132 C13A H13O 108.00 . no
C13B C13A H13J 108.00 . no
C13B C13A H13O 108.00 . no
C132 C13A H13J 108.00 . no
C13C C13B H13P 108.00 . no
C13A C13B H13P 108.00 . no
C13A C13B H13Q 108.00 . no
C13C C13B H13Q 108.00 . no
H13P C13B H13Q 107.00 . no
C13B C13C H13R 109.00 . no
C13B C13C H13S 110.00 . no
C13B C13C H13T 109.00 . no
H13R C13C H13S 110.00 . no
H13R C13C H13T 109.00 . no
H13S C13C H13T 109.00 . no
C15 C14 H14B 109.00 . no
Fe3 C114 C113 70.6(3) . yes
C15 C14 H14A 109.00 . no
C113 C114 C146 124.7(4) . no
C115 C114 C146 127.4(4) . no
H14A C14 H14B 108.00 . no
C113 C114 C115 107.4(4) . no
Fe3 C114 C115 68.8(3) . yes
Fe3 C114 C146 132.7(3) . yes
C13 C14 H14A 109.00 . no
C13 C14 H14B 109.00 . no
C14 C15 H15A 109.00 . no
H15A C15 H15C 110.00 . no
Fe3 C115 C111 69.4(2) . yes
Fe3 C115 C114 71.0(2) . yes
Fe3 C115 C156 130.9(3) . yes
C14 C15 H15B 109.00 . no
C14 C15 H15C 109.00 . no
H15A C15 H15B 110.00 . no
C114 C115 C156 127.6(4) . no
C111 C115 C114 107.9(4) . no
H15B C15 H15C 109.00 . no
C111 C115 C156 124.1(4) . no
C111 C116 C118 119.1(5) . no
C117 C116 C118 117.8(4) . no
C111 C116 C117 123.0(4) . no
C16 C17 H17 120.00 . no
C19 C17 H17 120.00 . no
C116 C117 C119 120.4(5) . no
C116 C118 C120 121.0(6) . no
C16 C18 H18 120.00 . no
C20 C18 H18 120.00 . no
H18H C18X H18I 109.00 . no
C187 C18X H18I 111.00 . no
C18Y C18X H18H 111.00 . no
C187 C18X H18H 111.00 . no
C18Y C18X H18I 111.00 . no
C18X C18Y H18O 109.00 . no
C18Z C18Y H18O 109.00 . no
C18X C18Y H18J 108.00 . no
H18J C18Y H18O 108.00 . no
C18Z C18Y H18J 109.00 . no
C18Y C18Z H18R 110.00 . no
H18P C18Z H18Q 109.00 . no
H18Q C18Z H18R 110.00 . no
C18Y C18Z H18Q 110.00 . no
H18P C18Z H18R 109.00 . no
C18Y C18Z H18P 109.00 . no
C117 C119 C121 121.9(6) . no
C21 C19 H19 119.00 . no
C17 C19 H19 119.00 . no
C18 C20 H20 119.00 . no
C21 C20 H20 119.00 . no
C118 C120 C121 121.1(5) . no
C119 C121 C122 121.9(7) . no
C120 C121 C122 120.3(6) . no
C119 C121 C120 117.8(5) . no
C23 C22 H22A 109.00 . no
C12C C122 C121 117.1(11) . no
C21 C22 H22B 109.00 . no
H22A C22 H22B 108.00 . no
C23 C22 H22B 109.00 . no
C21 C22 H22A 109.00 . no
C121 C122 C123 109.7(10) . no
C22 C23 H23A 109.00 . no
C22 C23 H23B 109.00 . no
C12C C123 C12D 109(3) . no
C12D C123 C124 59.6(16) . no
C12D C123 C122 146(2) . no
H23A C23 H23B 108.00 . no
C12C C123 C122 72.4(17) . no
C12C C123 C124 169(3) . no
C24 C23 H23B 109.00 . no
C24 C23 H23A 109.00 . no
C122 C123 C124 117.2(15) . no
C25 C24 H24B 108.00 . no
C123 C124 C125 106.3(16) . no
C25 C24 H24A 108.00 . no
H24A C24 H24B 107.00 . no
C12D C124 C125 68.0(14) . no
C23 C24 H24B 108.00 . no
C23 C24 H24A 108.00 . no
C12D C125 C124 52.4(13) . no
C24 C25 H25A 110.00 . no
H25A C25 H25C 109.00 . no
C24 C25 H25C 109.00 . no
C24 C25 H25B 110.00 . no
H25B C25 H25C 110.00 . no
H25A C25 H25B 109.00 . no
C112 C126 C127 122.7(4) . no
C112 C126 C128 119.6(4) . no
C127 C126 C128 117.6(4) . no
C126 C127 C129 120.3(4) . no
C29 C27 H27 120.00 . no
C26 C27 H27 120.00 . no
C26 C28 H28 119.00 . no
C126 C128 C130 121.7(5) . no
C30 C28 H28 119.00 . no
C127 C129 C131 122.3(5) . no
C31 C29 H29 119.00 . no
C27 C29 H29 119.00 . no
C28 C30 H30 119.00 . no
C128 C130 C131 121.8(5) . no
C31 C30 H30 119.00 . no
C130 C131 C132 121.6(5) . no
C129 C131 C130 116.3(5) . no
C129 C131 C132 122.1(6) . no
C33 C32 H32A 109.00 . no
C33 C32 H32B 110.00 . no
H32A C32 H32B 108.00 . no
C13A C132 C131 113.9(8) . no
C131 C132 C133 105.5(10) . no
C31 C32 H32B 110.00 . no
C31 C32 H32A 110.00 . no
C32 C33 H33A 109.00 . no
C34 C33 H33B 109.00 . no
C32 C33 H33B 109.00 . no
H33A C33 H33B 108.00 . no
C132 C133 C134 116(2) . no
C34 C33 H33A 109.00 . no
C133 C134 C135 109(2) . no
C70B C134 C135 68.3(19) . no
C33 C34 H34A 110.00 . no
C33 C34 H34B 110.00 . no
C35 C34 H34A 110.00 . no
C35 C34 H34B 110.00 . no
H34A C34 H34B 109.00 . no
C70B C134 C133 96(2) . no
C34 C35 H35A 110.00 . no
H35A C35 H35C 109.00 . no
C34 C35 H35C 110.00 . no
H35A C35 H35B 109.00 . no
C34 C35 H35B 109.00 . no
H35B C35 H35C 109.00 . no
C113 C136 C138 119.1(4) . no
C113 C136 C137 122.6(4) . no
C137 C136 C138 118.0(4) . no
C36 C37 H37 120.00 . no
C39 C37 H37 120.00 . no
C136 C137 C139 120.7(4) . no
C36 C38 H38 120.00 . no
C40 C38 H38 120.00 . no
C136 C138 C140 120.8(4) . no
C137 C139 C141 121.4(4) . no
C41 C39 H39 119.00 . no
C37 C39 H39 119.00 . no
C138 C140 C141 121.0(4) . no
C38 C40 H40 119.00 . no
C41 C40 H40 119.00 . no
C140 C141 C142 122.0(5) . no
C139 C141 C140 118.2(4) . no
C139 C141 C142 119.8(5) . no
H42A C42 H42B 108.00 . no
C41 C42 H42A 109.00 . no
C41 C42 H42B 109.00 . no
C43 C42 H42A 109.00 . no
C43 C42 H42B 109.00 . no
C141 C142 C143 116.2(5) . no
C142 C143 C144 113.7(5) . no
C44 C43 H43A 108.00 . no
C44 C43 H43B 108.00 . no
C42 C43 H43B 108.00 . no
C42 C43 H43A 108.00 . no
H43A C43 H43B 107.00 . no
C45 C44 H44A 109.00 . no
C43 C44 H44B 109.00 . no
C143 C144 C145 111.3(5) . no
C43 C44 H44A 109.00 . no
H44A C44 H44B 108.00 . no
C45 C44 H44B 109.00 . no
H45A C45 H45C 110.00 . no
C44 C45 H45A 110.00 . no
H45B C45 H45C 109.00 . no
H45A C45 H45B 109.00 . no
C44 C45 H45B 109.00 . no
C44 C45 H45C 110.00 . no
C147 C146 C148 117.7(4) . no
C114 C146 C148 123.3(4) . no
C114 C146 C147 118.9(4) . no
C46 C47 H47 120.00 . no
C49 C47 H47 120.00 . no
C146 C147 C149 121.6(5) . no
C146 C148 C150 120.3(4) . no
C50 C48 H48 119.00 . no
C46 C48 H48 119.00 . no
C147 C149 C151 121.0(5) . no
C47 C49 H49 119.00 . no
C51 C49 H49 119.00 . no
C148 C150 C151 121.7(5) . no
C51 C50 H50 120.00 . no
C48 C50 H50 120.00 . no
C149 C151 C152 118.9(6) . no
C149 C151 C150 117.8(6) . no
C150 C151 C152 123.4(6) . no
H52A C52 H52B 108.00 . no
C53 C52 H52A 109.00 . no
C53 C52 H52B 109.00 . no
C151 C152 C153 114.7(6) . no
C51 C52 H52B 109.00 . no
C51 C52 H52A 109.00 . no
C54 C53 H53A 108.00 . no
C52 C53 H53A 108.00 . no
C52 C53 H53B 108.00 . no
C54 C53 H53B 108.00 . no
C152 C153 C154 112.0(6) . no
H53A C53 H53B 107.00 . no
H54A C54 H54B 108.00 . no
C53 C54 H54B 109.00 . no
C55 C54 H54B 109.00 . no
C53 C54 H54A 109.00 . no
C55 C54 H54A 109.00 . no
C153 C154 C155 111.9(6) . no
C54 C55 H55A 109.00 . no
H55B C55 H55C 110.00 . no
C54 C55 H55B 109.00 . no
C54 C55 H55C 109.00 . no
H55A C55 H55B 109.00 . no
H55A C55 H55C 109.00 . no
C157 C156 C158 117.1(4) . no
C115 C156 C158 122.5(5) . no
C115 C156 C157 120.1(4) . no
C156 C157 C159 120.9(5) . no
C156 C158 C160 122.0(6) . no
C157 C159 C161 120.9(6) . no
C158 C160 C161 120.9(5) . no
C160 C161 C162 120.8(6) . no
C159 C161 C160 118.2(5) . no
C159 C161 C162 121.0(6) . no
C161 C162 C163 113.0(5) . no
C61 C62 H62 119.00 . no
C64 C62 H62 119.00 . no
C162 C163 C164 116.5(7) . no
C65 C63 H63 120.00 . no
C61 C63 H63 120.00 . no
C62 C64 H64 119.00 . no
C66 C64 H64 119.00 . no
C163 C164 C165 112.7(7) . no
C66 C65 H65 119.00 . no
C63 C65 H65 119.00 . no
Fe4 C166 C170 68.6(2) . yes
Fe4 C166 C171 134.3(3) . yes
C170 C166 C171 127.8(4) . no
C167 C166 C171 123.4(4) . no
Fe4 C166 C167 71.1(2) . yes
C167 C166 C170 107.9(4) . no
Fe4 C167 C166 69.7(3) . yes
Fe4 C167 C168 69.2(3) . yes
C168 C167 C181 124.4(4) . no
Fe4 C167 C181 133.1(3) . yes
H67A C67 H67B 108.00 . no
C66 C67 H67A 109.00 . no
C66 C67 H67B 109.00 . no
C166 C167 C168 108.4(4) . no
C166 C167 C181 126.8(4) . no
C68 C67 H67B 109.00 . no
C68 C67 H67A 109.00 . no
C68B C67B H67C 111.00 . no
C66 C67B H67D 111.00 . no
C66 C67B H67C 111.00 . no
C68B C67B H67D 111.00 . no
H67C C67B H67D 109.00 . no
H68A C68 H68B 108.00 . no
C67 C68 H68A 109.00 . no
C67 C68 H68B 109.00 . no
C69 C68 H68A 109.00 . no
C69 C68 H68B 109.00 . no
C167 C168 C169 108.4(4) . no
C167 C168 C191 124.1(4) . no
C169 C168 C191 126.4(4) . no
Fe4 C168 C191 134.0(3) . yes
Fe4 C168 C167 72.0(3) . yes
Fe4 C168 C169 69.1(3) . yes
C69B C68B H68D 111.00 . no
C67B C68B H68C 111.00 . no
C67B C68B H68D 111.00 . no
C69B C68B H68C 111.00 . no
H68C C68B H68D 109.00 . no
Fe4 C169 C170 69.7(2) . yes
Fe4 C169 C201 128.7(3) . yes
Fe4 C169 C168 70.5(2) . yes
C168 C169 C201 126.8(4) . no
C170 C169 C201 126.2(4) . no
C168 C169 C170 106.8(4) . no
C68 C69 H69B 109.00 . no
C70 C69 H69A 109.00 . no
C70 C69 H69B 109.00 . no
H69A C69 H69B 108.00 . no
C68 C69 H69A 109.00 . no
H69C C69B H69D 108.00 . no
C68B C69B H69D 109.00 . no
C68B C69B H69C 109.00 . no
C70B C69B H69C 109.00 . no
C70B C69B H69D 109.00 . no
C69 C70 H70B 109.00 . no
C69 C70 H70A 110.00 . no
H70B C70 H70C 123.00 2_564 no
Fe4 C170 C166 71.8(2) . yes
Fe4 C170 C169 70.0(2) . yes
Fe4 C170 C211 131.8(3) . yes
C166 C170 C169 108.5(4) . no
C166 C170 C211 125.4(4) . no
C169 C170 C211 125.4(4) . no
H70A C70 H70B 109.00 . no
H70A C70 H70C 109.00 . no
H70A C70 H70C 69.00 2_564 no
H70B C70 H70C 109.00 . no
C69 C70 H70C 109.00 . no
C69 C70 H70C 125.00 2_564 no
H70D C70B H70E 109.00 . no
C134 C70B H70F 86.00 . no
H13F C70B H70D 47.00 . no
H13F C70B H70E 66.00 . no
H13F C70B H70F 107.00 . no
C69B C70B H70F 110.00 . no
C134 C70B H70D 79.00 . no
C134 C70B H70E 48.00 . no
H70E C70B H70F 109.00 . no
C69B C70B H70E 110.00 . no
H70D C70B H70F 109.00 . no
C69B C70B H70D 110.00 . no
C69B C70B H13F 142.00 . no
C172 C171 C173 118.1(4) . no
C166 C171 C172 117.8(4) . no
C166 C171 C173 123.4(4) . no
C74 C72 H72 120.00 . no
C171 C172 C174 119.7(4) . no
C71 C72 H72 120.00 . no
C171 C173 C175 121.5(4) . no
C71 C73 H73 119.00 . no
C75 C73 H73 119.00 . no
C172 C174 C176 122.2(4) . no
C72 C74 H74 119.00 . no
C76 C74 H74 119.00 . no
C73 C75 H75 119.00 . no
C173 C175 C176 121.0(4) . no
C76 C75 H75 119.00 . no
C174 C176 C175 117.3(4) . no
C174 C176 C177 120.4(5) . no
C175 C176 C177 122.2(4) . no
H77A C77 H77B 108.00 . no
C78 C77 H77B 108.00 . no
C176 C177 C178 114.9(5) . no
C78 C77 H77A 109.00 . no
C76 C77 H77B 109.00 . no
C76 C77 H77A 109.00 . no
H78A C78 H78B 108.00 . no
C177 C178 C179 113.6(6) . no
C79 C78 H78B 109.00 . no
C79 C78 H78A 109.00 . no
C77 C78 H78B 109.00 . no
C77 C78 H78A 109.00 . no
C78 C79 H79A 109.00 . no
C78 C79 H79B 109.00 . no
C80 C79 H79B 109.00 . no
H79A C79 H79B 108.00 . no
C178 C179 C180 113.7(6) . no
C80 C79 H79A 109.00 . no
C79 C80 H80B 110.00 . no
C79 C80 H80A 110.00 . no
H80A C80 H80C 109.00 . no
C79 C80 H80C 109.00 . no
H80A C80 H80B 109.00 . no
H80B C80 H80C 109.00 . no
C167 C181 C183 119.6(4) . no
C182 C181 C183 117.2(4) . no
C167 C181 C182 123.1(4) . no
C181 C182 C184 121.1(5) . no
C81 C82 H82 119.00 . no
C84 C82 H82 119.00 . no
C181 C183 C185 121.0(5) . no
C85 C83 H83 119.00 . no
C81 C83 H83 119.00 . no
C182 C184 C186 121.3(6) . no
C82 C84 H84 119.00 . no
C86 C84 H84 119.00 . no
C183 C185 C186 122.0(6) . no
C86 C85 H85 119.00 . no
C83 C85 H85 120.00 . no
C185 C186 C187 120.9(7) . no
C184 C186 C187 121.6(6) . no
C184 C186 C185 117.4(6) . no
C86 C87 H87B 108.00 . no
C18X C187 C186 127.3(11) . no
C86 C87 H87A 109.00 . no
C186 C187 C188 106.7(7) . no
C88 C87 H87A 108.00 . no
C88 C87 H87B 108.00 . no
H87A C87 H87B 107.00 . no
H88A C88 H88B 106.00 . no
C89 C88 H88B 106.00 . no
C89B C88 H88C 110.00 . no
C89B C88 H88D 117.00 . no
C187 C188 C189 115.2(9) . no
C87 C88 H88A 106.00 . no
C87 C88 H88B 106.00 . no
C87 C88 H88C 108.00 . no
C87 C88 H88D 111.00 . no
C89 C88 H88A 106.00 . no
H88C C88 H88D 108.00 . no
C188 C189 C190 114.3(12) . no
C88 C89 H89A 104.00 . no
C88 C89 H89B 104.00 . no
C90 C89 H89A 104.00 . no
C90 C89 H89B 104.00 . no
H89A C89 H89B 105.00 . no
H89C C89B H89D 107.00 . no
C90B C89B H89C 108.00 . no
C90B C89B H89D 108.00 . no
C88 C89B H89C 109.00 . no
C88 C89B H89D 108.00 . no
C89 C90 H90B 110.00 . no
C89 C90 H90A 110.00 . no
H90A C90 H90C 109.00 . no
C89 C90 H90C 109.00 . no
H90A C90 H90B 110.00 . no
H90B C90 H90C 109.00 . no
C89B C90B H90D 109.00 . no
C89B C90B H90E 110.00 . no
C89B C90B H90F 110.00 . no
H90D C90B H90E 110.00 . no
H90D C90B H90F 109.00 . no
H90E C90B H90F 110.00 . no
C168 C191 C192 117.5(4) . no
C168 C191 C193 125.0(4) . no
C192 C191 C193 117.5(4) . no
C191 C192 C194 121.6(4) . no
C91 C92 H92 119.00 . no
C94 C92 H92 119.00 . no
C191 C193 C195 120.6(4) . no
C91 C93 H93 120.00 . no
C95 C93 H93 120.00 . no
C96 C94 H94 120.00 . no
C192 C194 C196 120.9(4) . no
C92 C94 H94 119.00 . no
C96 C95 H95 119.00 . no
C193 C195 C196 122.2(4) . no
C93 C95 H95 119.00 . no
C194 C196 C197 122.7(4) . no
C194 C196 C195 117.2(4) . no
C195 C196 C197 120.1(4) . no
C98 C97 H97A 109.00 . no
C196 C197 C198 118.0(4) . no
C96 C97 H97A 108.00 . no
C98 C97 H97B 108.00 . no
H97A C97 H97B 107.00 . no
C96 C97 H97B 108.00 . no
C97 C98 H98A 110.00 . no
C197 C198 C199 113.1(5) . no
C97 C98 H98B 110.00 . no
C99 C98 H98A 110.00 . no
C99 C98 H98B 110.00 . no
H98A C98 H98B 108.00 . no
C98 C99 H99B 109.00 . no
C100 C99 H99A 109.00 . no
C198 C199 C200 114.7(5) . no
C98 C99 H99A 109.00 . no
H99A C99 H99B 108.00 . no
C100 C99 H99B 109.00 . no
H10A C100 H10B 109.00 . no
H10B C100 H10C 110.00 . no
C99 C100 H10A 109.00 . no
C99 C100 H10B 110.00 . no
C99 C100 H10C 109.00 . no
H10A C100 H10C 109.00 . no
C169 C201 C203 122.7(4) . no
C169 C201 C202 119.6(4) . no
C202 C201 C203 117.4(4) . no
C104 C102 H102 120.00 . no
C201 C202 C204 120.5(4) . no
C101 C102 H102 120.00 . no
C101 C103 H103 119.00 . no
C105 C103 H103 119.00 . no
C201 C203 C205 121.5(4) . no
C102 C104 H104 119.00 . no
C106 C104 H104 119.00 . no
C202 C204 C206 121.5(4) . no
C106 C105 H105 119.00 . no
C203 C205 C206 121.2(4) . no
C103 C105 H105 119.00 . no
C205 C206 C207 120.7(4) . no
C204 C206 C205 117.9(4) . no
C204 C206 C207 121.4(4) . no
C106 C107 H10L 108.00 . no
C106 C107 H10N 109.00 . no
C108 C107 H10N 116.00 . no
H10K C107 H10L 107.00 . no
H10K C107 H10M 127.00 . no
H10K C107 H10N 95.00 . no
C108 C107 H10K 108.00 . no
C108 C107 H10L 108.00 . no
C10A C107 H10L 120.00 . no
C10A C107 H10M 109.00 . no
C106 C107 H10M 109.00 . no
C106 C107 H10K 108.00 . no
C206 C207 C208 112.5(5) . no
H10M C107 H10N 108.00 . no
C10A C107 H10N 109.00 . no
H10L C107 H10M 97.00 . no
H10E C108 H10M 79.00 . no
H10D C108 H10E 107.00 . no
H10D C108 H10M 124.00 . no
C109 C108 H10E 108.00 . no
C109 C108 H10M 123.00 . no
C107 C108 H10D 108.00 . no
C107 C108 H10E 108.00 . no
C207 C208 C209 114.4(5) . no
C109 C108 H10D 108.00 . no
C208 C209 C210 113.7(6) . no
C108 C109 H10F 109.00 . no
C108 C109 H10G 109.00 . no
C110 C109 H10G 109.00 . no
H10F C109 H10G 108.00 . no
C110 C109 H10F 109.00 . no
C109 C110 H11C 110.00 . no
H11B C110 H11C 109.00 . no
C109 C110 H11A 110.00 . no
C109 C110 H11B 109.00 . no
H11A C110 H11C 109.00 . no
H11A C110 H11B 109.00 . no
C170 C211 C213 122.0(4) . no
C170 C211 C212 120.0(4) . no
C212 C211 C213 117.6(4) . no
C211 C212 C214 121.8(4) . no
C211 C213 C215 120.5(4) . no
C212 C214 C216 121.3(4) . no
C213 C215 C216 122.0(4) . no
C214 C216 C217 120.8(4) . no
C215 C216 C217 122.4(4) . no
C214 C216 C215 116.8(4) . no
C116 C117 H117 120.00 . no
C216 C217 C218 112.4(5) . no
C119 C117 H117 120.00 . no
C217 C218 C219 114.6(5) . no
C120 C118 H118 120.00 . no
C116 C118 H118 119.00 . no
C117 C119 H119 119.00 . no
C218 C219 C220 115.3(7) . no
C121 C119 H119 119.00 . no
C121 C120 H120 119.00 . no
C118 C120 H120 119.00 . no
C121 C122 H12N 108.00 . no
C123 C122 H12N 134.00 . no
H12K C122 H12L 108.00 . no
H12K C122 H12N 80.00 . no
C123 C122 H12K 110.00 . no
C123 C122 H12L 110.00 . no
C123 C122 H12M 85.00 . no
C12C C122 H12K 126.00 . no
C12C C122 H12L 80.00 . no
C12C C122 H12M 108.00 . no
C12C C122 H12N 108.00 . no
C121 C122 H12K 110.00 . no
C121 C122 H12L 110.00 . no
C121 C122 H12M 108.00 . no
H12L C122 H12M 131.00 . no
H12M C122 H12N 107.00 . no
C122 C123 H12G 89.00 . no
C124 C123 H12C 108.00 . no
C124 C123 H12D 108.00 . no
C124 C123 H12G 136.00 . no
C12D C123 H12G 116.00 . no
C122 C123 H12C 108.00 . no
C122 C123 H12D 108.00 . no
C12C C123 H12C 62.00 . no
C12C C123 H12D 72.00 . no
C12D C123 H12C 52.00 . no
C12D C123 H12D 104.00 . no
H12C C123 H12D 107.00 . no
H12C C123 H12G 94.00 . no
C125 C124 H12F 111.00 . no
C125 C124 H12J 91.00 . no
H12E C124 H12F 109.00 . no
C123 C124 H12J 61.00 . no
C123 C124 H12S 132.00 . no
C125 C124 H12E 110.00 . no
C12D C124 H12E 146.00 . no
C12D C124 H12F 103.00 . no
C12D C124 H12S 106.00 . no
C123 C124 H12E 110.00 . no
C123 C124 H12F 111.00 . no
H12E C124 H12J 158.00 . no
H12E C124 H12S 72.00 . no
H12F C124 H12J 61.00 . no
H12F C124 H12S 114.00 . no
H12J C124 H12S 129.00 . no
H12R C125 H12T 110.00 . no
H12S C125 H12T 110.00 . no
H12Q C125 H12R 57.00 . no
H12Q C125 H12S 161.00 . no
H12Q C125 H12T 89.00 . no
H12R C125 H12S 109.00 . no
C12D C125 H12O 153.00 . no
C12D C125 H12P 96.00 . no
C12D C125 H12Q 67.00 . no
C12D C125 H12R 112.00 . no
C12D C125 H12S 112.00 . no
C12D C125 H12T 104.00 . no
C124 C125 H12O 109.00 . no
C124 C125 H12P 109.00 . no
C124 C125 H12Q 109.00 . no
C124 C125 H12R 115.00 . no
C124 C125 H12S 62.00 . no
C124 C125 H12T 135.00 . no
H12O C125 H12P 110.00 . no
H12O C125 H12Q 110.00 . no
H12O C125 H12R 53.00 . no
H12O C125 H12S 63.00 . no
H12O C125 H12T 102.00 . no
H12P C125 H12Q 109.00 . no
H12P C125 H12R 135.00 . no
H12P C125 H12S 90.00 . no
C129 C127 H127 120.00 . no
C126 C127 H127 120.00 . no
C126 C128 H128 119.00 . no
C130 C128 H128 119.00 . no
C131 C129 H129 119.00 . no
C127 C129 H129 119.00 . no
C131 C130 H130 119.00 . no
C128 C130 H130 119.00 . no
H13K C132 H13N 62.00 . no
C131 C132 H13K 111.00 . no
C131 C132 H13L 111.00 . no
C131 C132 H13M 109.00 . no
C131 C132 H13N 108.00 . no
H13K C132 H13L 109.00 . no
H13K C132 H13M 47.00 . no
H13L C132 H13N 51.00 . no
H13M C132 H13N 108.00 . no
H13L C132 H13M 139.00 . no
C132 C133 H13C 108.00 . no
C132 C133 H13D 108.00 . no
H13C C133 H13D 107.00 . no
C134 C133 H13C 108.00 . no
C134 C133 H13D 108.00 . no
C70B C134 H13E 152.00 . no
C70B C134 H13F 52.00 . no
C133 C134 H13E 110.00 . no
C133 C134 H70E 120.00 . no
C135 C134 H13E 110.00 . no
C135 C134 H13F 110.00 . no
H13E C134 H13F 108.00 . no
H13E C134 H70E 128.00 . no
H13F C134 H70E 69.00 . no
C133 C134 H13F 110.00 . no
C134 C135 H13H 110.00 . no
C134 C135 H13I 110.00 . no
C134 C135 H70E 55.00 . no
H13G C135 H13H 109.00 . no
H13G C135 H13I 109.00 . no
H13G C135 H70E 85.00 . no
C134 C135 H13G 109.00 . no
H13I C135 H70E 163.00 . no
H13H C135 H70E 73.00 . no
H13H C135 H13I 110.00 . no
C136 C137 H137 120.00 . no
C139 C137 H137 120.00 . no
C140 C138 H138 119.00 . no
C136 C138 H138 120.00 . no
C137 C139 H139 119.00 . no
C141 C139 H139 119.00 . no
C138 C140 H140 120.00 . no
C141 C140 H140 119.00 . no
C143 C142 H14X 108.00 . no
H14X C142 H14Y 107.00 . no
C141 C142 H14Y 108.00 . no
C143 C142 H14Y 108.00 . no
C141 C142 H14X 108.00 . no
C142 C143 H14C 109.00 . no
C144 C143 H14D 109.00 . no
H14C C143 H14D 108.00 . no
C142 C143 H14D 109.00 . no
C144 C143 H14C 109.00 . no
C143 C144 H14E 109.00 . no
C145 C144 H14F 109.00 . no
C143 C144 H14F 109.00 . no
C145 C144 H14E 109.00 . no
H14E C144 H14F 108.00 . no
C144 C145 H14H 110.00 . no
C144 C145 H14I 109.00 . no
H14G C145 H14I 110.00 . no
H14H C145 H14I 109.00 . no
H14G C145 H14H 109.00 . no
C144 C145 H14G 109.00 . no
C149 C147 H147 119.00 . no
C146 C147 H147 119.00 . no
C146 C148 H148 120.00 . no
C150 C148 H148 120.00 . no
C151 C149 H149 120.00 . no
C147 C149 H149 119.00 . no
C148 C150 H150 119.00 . no
C151 C150 H150 119.00 . no
C151 C152 H15X 109.00 . no
H15X C152 H15Y 107.00 . no
C151 C152 H15Y 109.00 . no
C153 C152 H15X 109.00 . no
C153 C152 H15Y 108.00 . no
C152 C153 H15D 109.00 . no
C152 C153 H15Z 109.00 . no
C154 C153 H15D 109.00 . no
H15D C153 H15Z 108.00 . no
C154 C153 H15Z 109.00 . no
C153 C154 H15F 109.00 . no
C155 C154 H15E 109.00 . no
C153 C154 H15E 109.00 . no
H15E C154 H15F 108.00 . no
C155 C154 H15F 109.00 . no
C154 C155 H15G 110.00 . no
C154 C155 H15I 110.00 . no
H15G C155 H15H 109.00 . no
H15G C155 H15I 109.00 . no
H15H C155 H15I 109.00 . no
C154 C155 H15H 109.00 . no
C156 C157 H157 120.00 . no
C159 C157 H157 120.00 . no
C160 C158 H158 119.00 . no
C156 C158 H158 119.00 . no
C161 C159 H159 120.00 . no
C157 C159 H159 119.00 . no
C158 C160 H160 119.00 . no
C161 C160 H160 120.00 . no
C163 C162 H16A 109.00 . no
C163 C162 H16B 109.00 . no
H16A C162 H16B 108.00 . no
C161 C162 H16B 109.00 . no
C161 C162 H16A 109.00 . no
C162 C163 H16C 108.00 . no
C164 C163 H16C 108.00 . no
C164 C163 H16D 108.00 . no
C162 C163 H16D 108.00 . no
H16C C163 H16D 107.00 . no
C163 C164 H16F 109.00 . no
C165 C164 H16E 109.00 . no
C163 C164 H16E 109.00 . no
C165 C164 H16F 109.00 . no
H16E C164 H16F 108.00 . no
C164 C165 H16I 110.00 . no
H16H C165 H16I 109.00 . no
H16G C165 H16H 109.00 . no
H16G C165 H16I 109.00 . no
C164 C165 H16G 110.00 . no
C164 C165 H16H 109.00 . no
C171 C172 H172 120.00 . no
C174 C172 H172 120.00 . no
C171 C173 H173 119.00 . no
C175 C173 H173 119.00 . no
C176 C174 H174 119.00 . no
C172 C174 H174 119.00 . no
C173 C175 H175 119.00 . no
C176 C175 H175 119.00 . no
H17A C177 H17B 108.00 . no
C176 C177 H17A 108.00 . no
C176 C177 H17B 109.00 . no
C178 C177 H17B 109.00 . no
C178 C177 H17A 109.00 . no
C177 C178 H17D 109.00 . no
C179 C178 H17C 109.00 . no
C177 C178 H17C 109.00 . no
H17C C178 H17D 108.00 . no
C179 C178 H17D 109.00 . no
H17E C179 H17F 108.00 . no
C180 C179 H17F 109.00 . no
C178 C179 H17E 109.00 . no
C178 C179 H17F 109.00 . no
C180 C179 H17E 109.00 . no
C179 C180 H18C 109.00 . no
H18A C180 H18B 109.00 . no
H18A C180 H18C 110.00 . no
H18B C180 H18C 109.00 . no
C179 C180 H18B 110.00 . no
C179 C180 H18A 110.00 . no
C184 C182 H182 119.00 . no
C181 C182 H182 119.00 . no
C185 C183 H183 119.00 . no
C181 C183 H183 120.00 . no
C186 C184 H184 119.00 . no
C182 C184 H184 119.00 . no
C183 C185 H185 119.00 . no
C186 C185 H185 119.00 . no
C186 C187 H18K 110.00 . no
C188 C187 H18L 110.00 . no
H18K C187 H18L 109.00 . no
C18X C187 H18M 106.00 . no
C18X C187 H18N 103.00 . no
H18M C187 H18N 106.00 . no
C186 C187 H18N 106.00 . no
C186 C187 H18L 110.00 . no
C186 C187 H18M 106.00 . no
C188 C187 H18K 110.00 . no
C187 C188 H18D 108.00 . no
C187 C188 H18E 109.00 . no
C189 C188 H18D 108.00 . no
C189 C188 H18E 108.00 . no
H18D C188 H18E 108.00 . no
C188 C189 H18G 109.00 . no
C190 C189 H18F 109.00 . no
C188 C189 H18F 109.00 . no
H18F C189 H18G 107.00 . no
C190 C189 H18G 109.00 . no
C189 C190 H19C 110.00 . no
C189 C190 H19B 109.00 . no
H19B C190 H19C 109.00 . no
H19A C190 H19B 109.00 . no
H19A C190 H19C 110.00 . no
C189 C190 H19A 110.00 . no
C191 C192 H192 119.00 . no
C194 C192 H192 119.00 . no
C195 C193 H193 120.00 . no
C191 C193 H193 120.00 . no
C192 C194 H194 120.00 . no
C196 C194 H194 120.00 . no
C193 C195 H195 119.00 . no
C196 C195 H195 119.00 . no
C198 C197 H19Y 108.00 . no
H19X C197 H19Y 107.00 . no
C196 C197 H19X 108.00 . no
C196 C197 H19Y 108.00 . no
C198 C197 H19X 108.00 . no
C197 C198 H19Z 109.00 . no
C199 C198 H19D 109.00 . no
C197 C198 H19D 109.00 . no
C199 C198 H19Z 109.00 . no
H19D C198 H19Z 108.00 . no
H19E C199 H19F 107.00 . no
C200 C199 H19E 109.00 . no
C200 C199 H19F 109.00 . no
C198 C199 H19E 109.00 . no
C198 C199 H19F 109.00 . no
C199 C200 H20C 109.00 . no
H20A C200 H20B 110.00 . no
H20A C200 H20C 110.00 . no
H20B C200 H20C 109.00 . no
C199 C200 H20B 109.00 . no
C199 C200 H20A 110.00 . no
C204 C202 H202 120.00 . no
C201 C202 H202 120.00 . no
C205 C203 H203 119.00 . no
C201 C203 H203 119.00 . no
C206 C204 H204 119.00 . no
C202 C204 H204 119.00 . no
C203 C205 H205 119.00 . no
C206 C205 H205 119.00 . no
C206 C207 H20D 109.00 . no
H20D C207 H20E 108.00 . no
C208 C207 H20E 109.00 . no
C206 C207 H20E 109.00 . no
C208 C207 H20D 109.00 . no
C209 C208 H20G 109.00 . no
C209 C208 H20F 109.00 . no
H20F C208 H20G 108.00 . no
C207 C208 H20F 109.00 . no
C207 C208 H20G 109.00 . no
C208 C209 H20I 109.00 . no
C208 C209 H20H 109.00 . no
C210 C209 H20I 109.00 . no
H20H C209 H20I 108.00 . no
C210 C209 H20H 109.00 . no
C209 C210 H21C 110.00 . no
H21A C210 H21B 109.00 . no
C209 C210 H21A 110.00 . no
C209 C210 H21B 110.00 . no
H21A C210 H21C 109.00 . no
H21B C210 H21C 109.00 . no
C214 C212 H212 119.00 . no
C211 C212 H212 119.00 . no
C215 C213 H213 120.00 . no
C211 C213 H213 120.00 . no
C212 C214 H214 119.00 . no
C216 C214 H214 119.00 . no
C213 C215 H215 119.00 . no
C216 C215 H215 119.00 . no
H21D C217 H21E 108.00 . no
C218 C217 H21D 109.00 . no
C218 C217 H21E 109.00 . no
C216 C217 H21D 109.00 . no
C216 C217 H21E 109.00 . no
H21F C218 H21G 108.00 . no
C217 C218 H21F 109.00 . no
C217 C218 H21G 109.00 . no
C219 C218 H21F 109.00 . no
C219 C218 H21G 109.00 . no
C220 C219 H21H 109.00 . no
C220 C219 H21I 108.00 . no
C218 C219 H21I 108.00 . no
C218 C219 H21H 108.00 . no
H21H C219 H21I 107.00 . no
H22X C220 H22Z 109.00 . no
H22Y C220 H22Z 109.00 . no
C219 C220 H22X 110.00 . no
C219 C220 H22Y 109.00 . no
C219 C220 H22Z 110.00 . no
H22X C220 H22Y 109.00 . no
Cl1 C221 Cl2 113.1(5) . yes
Cl1 C221 H22O 109.00 . no
Cl1 C221 H22P 109.00 . no
Cl2 C221 H22O 109.00 . no
Cl2 C221 H22P 109.00 . no
H22O C221 H22P 108.00 . no
Cl3 C222 Cl4 111.7(4) . yes
Cl3 C222 H22D 109.00 . no
Cl3 C222 H22Q 109.00 . no
Cl4 C222 H22D 109.00 . no
Cl4 C222 H22Q 109.00 . no
H22D C222 H22Q 108.00 . no
Cl5 C223 Cl6 116.1(6) . yes
Cl5 C223 H22E 108.00 . no
Cl5 C223 H22F 108.00 . no
Cl6 C223 H22E 108.00 . no
Cl6 C223 H22F 108.00 . no
H22E C223 H22F 107.00 . no
Cl7 C224 Cl8 113.2(6) . yes
Cl7 C224 H22G 109.00 . no
Cl7 C224 H22H 109.00 . no
Cl8 C224 H22G 109.00 . no
Cl8 C224 H22H 109.00 . no
H22G C224 H22H 108.00 . no

loop_
_geom_bond_atom_site_label_1
_geom_bond_atom_site_label_2
_geom_bond_distance
_geom_bond_site_symmetry_2
_geom_bond_publ_flag
Se1 Se2 2.2849(7) . yes
Se1 Fe1 2.2518(9) . yes
Se2 Fe2 2.2463(9) . yes
Se3 Se4 2.3295(6) . yes
Se3 Fe1 2.4229(9) . yes
Se3 Fe2 2.4217(8) . yes
Se4 Fe1 2.3947(8) . yes
Se4 Fe2 2.3884(8) . yes
Se5 Se6 2.2812(6) . yes
Se5 Fe3 2.2483(8) . yes
Se6 Fe4 2.2469(8) . yes
Se7 Se8 2.3275(7) . yes
Se7 Fe3 2.3852(8) . yes
Se7 Fe4 2.3598(8) . yes
Se8 Fe3 2.4369(9) . yes
Se8 Fe4 2.4383(8) . yes
Fe1 C1 2.094(5) . yes
Fe1 C2 2.091(5) . yes
Fe1 C3 2.113(5) . yes
Fe1 C4 2.156(5) . yes
Fe1 C5 2.143(5) . yes
Fe2 C56 2.177(4) . yes
Fe2 C57 2.101(4) . yes
Fe2 C58 2.086(5) . yes
Fe2 C59 2.079(5) . yes
Fe2 C60 2.171(4) . yes
Fe3 C111 2.080(4) . yes
Fe3 C112 2.136(4) . yes
Fe3 C113 2.134(4) . yes
Fe3 C114 2.123(5) . yes
Fe3 C115 2.092(4) . yes
Fe4 C166 2.139(4) . yes
Fe4 C167 2.158(5) . yes
Fe4 C168 2.121(5) . yes
Fe4 C169 2.101(4) . yes
Fe4 C170 2.097(4) . yes
Cl1 C221 1.699(10) . yes
Cl2 C221 1.760(10) . yes
Cl3 C222 1.751(8) . yes
Cl4 C222 1.753(8) . yes
Cl5 C223 1.702(13) . yes
Cl6 C223 1.710(12) . yes
Cl7 C224 1.606(12) . yes
Cl8 C224 1.819(12) . yes
C1 C2 1.444(6) . no
C1 C6 1.482(6) . no
C1 C5 1.453(6) . no
C2 C3 1.444(6) . no
C2 C16 1.479(7) . no
C3 C26 1.485(6) . no
C3 C4 1.445(6) . no
C4 C5 1.425(6) . no
C4 C36 1.492(6) . no
C5 C46 1.484(6) . no
C6 C7 1.392(9) . no
C6 C8 1.401(8) . no
C7 C9 1.376(8) . no
C8 C10 1.376(8) . no
C9 C11 1.382(11) . no
C10 C11 1.408(10) . no
C10A C10B 1.52(2) . no
C10A C107 1.52(2) . no
C10B C10C 1.68(3) . no
C11 C12 1.515(10) . no
C12 C13 1.501(16) . no
C12C C122 1.516(18) . no
C12C C123 0.79(3) . no
C12C C12D 1.55(3) . no
C12D C123 1.09(3) . no
C12D C124 1.34(3) . no
C12D C125 1.57(3) . no
C13 C14 1.580(15) . no
C13A C13B 1.446(17) . no
C13A C132 1.563(13) . no
C13B C13C 1.54(2) . no
C14 C15 1.48(2) . no
C16 C17 1.386(9) . no
C16 C18 1.406(9) . no
C17 C19 1.398(7) . no
C18 C20 1.376(8) . no
C18X C187 1.54(2) . no
C18X C18Y 1.47(2) . no
C18Y C18Z 1.49(3) . no
C19 C21 1.393(9) . no
C20 C21 1.378(10) . no
C21 C22 1.520(10) . no
C22 C23 1.493(11) . no
C23 C24 1.535(10) . no
C24 C25 1.458(10) . no
C26 C28 1.391(7) . no
C26 C27 1.391(8) . no
C27 C29 1.395(9) . no
C28 C30 1.397(7) . no
C29 C31 1.402(9) . no
C30 C31 1.380(9) . no
C31 C32 1.504(7) . no
C32 C33 1.651(11) . no
C33 C34 1.461(10) . no
C34 C35 1.476(13) . no
C36 C38 1.390(6) . no
C36 C37 1.391(6) . no
C37 C39 1.389(6) . no
C38 C40 1.394(7) . no
C39 C41 1.392(9) . no
C40 C41 1.389(8) . no
C41 C42 1.511(7) . no
C42 C43 1.497(11) . no
C43 C44 1.508(13) . no
C44 C45 1.523(13) . no
C46 C48 1.397(7) . no
C46 C47 1.406(6) . no
C47 C49 1.381(6) . no
C48 C50 1.380(9) . no
C49 C51 1.387(7) . no
C50 C51 1.392(7) . no
C51 C52 1.526(8) . no
C52 C53 1.534(13) . no
C53 C54 1.445(12) . no
C54 C55 1.595(15) . no
C56 C61 1.492(6) . no
C56 C57 1.435(6) . no
C56 C60 1.440(6) . no
C57 C71 1.489(6) . no
C57 C58 1.454(6) . no
C58 C81 1.484(6) . no
C58 C59 1.445(6) . no
C59 C60 1.450(6) . no
C59 C91 1.485(6) . no
C60 C101 1.474(6) . no
C61 C63 1.391(7) . no
C61 C62 1.399(7) . no
C62 C64 1.378(8) . no
C63 C65 1.392(7) . no
C64 C66 1.396(10) . no
C65 C66 1.383(9) . no
C66 C67B 1.56(2) . no
C66 C67 1.535(11) . no
C67 C68 1.502(16) . no
C67B C68B 1.49(3) . no
C68 C69 1.521(17) . no
C68B C69B 1.55(3) . no
C69 C70 1.53(2) . no
C69B C70B 1.47(3) . no
C70B C134 1.73(4) . no
C71 C72 1.411(6) . no
C71 C73 1.378(6) . no
C72 C74 1.384(7) . no
C73 C75 1.389(7) . no
C74 C76 1.393(8) . no
C75 C76 1.381(7) . no
C76 C77 1.506(9) . no
C77 C78 1.523(10) . no
C78 C79 1.516(9) . no
C79 C80 1.482(12) . no
C81 C82 1.395(6) . no
C81 C83 1.399(6) . no
C82 C84 1.387(7) . no
C83 C85 1.384(7) . no
C84 C86 1.378(7) . no
C85 C86 1.405(7) . no
C86 C87 1.507(9) . no
C87 C88 1.465(13) . no
C88 C89B 1.45(4) . no
C88 C89 1.45(2) . no
C89 C90 1.42(3) . no
C89B C90B 1.45(5) . no
C91 C92 1.386(7) . no
C91 C93 1.397(7) . no
C92 C94 1.386(9) . no
C93 C95 1.382(7) . no
C94 C96 1.395(10) . no
C95 C96 1.396(8) . no
C96 C97 1.493(9) . no
C97 C98 1.465(12) . no
C98 C99 1.565(17) . no
C99 C100 1.337(19) . no
C101 C102 1.398(7) . no
C101 C103 1.392(6) . no
C102 C104 1.375(8) . no
C103 C105 1.389(8) . no
C104 C106 1.389(9) . no
C105 C106 1.385(10) . no
C106 C107 1.503(9) . no
C107 C108 1.479(15) . no
C7 H7 0.9300 . no
C108 C109 1.52(2) . no
C8 H8 0.9300 . no
C109 C110 1.60(3) . no
C9 H9 0.9300 . no
C10 H10 0.9300 . no
C10A H10I 0.9700 . no
C10A H10K 0.6800 . no
C10A H10H 0.9700 . no
C10B H10J 0.9700 . no
C10B H10O 0.9700 . no
C10B H10G 1.2500 . no
C10C H10Q 0.9600 . no
C10C H10R 0.9600 . no
C10C H10P 0.9600 . no
C111 C115 1.436(6) . no
C111 C112 1.453(6) . no
C111 C116 1.487(6) . no
C12 H12A 0.9700 . no
C112 C113 1.436(6) . no
C112 C126 1.477(6) . no
C12 H12B 0.9700 . no
C12C H12G 0.9700 . no
C12C H12H 0.9700 . no
C12C H12D 1.0500 . no
C12C H12C 0.9200 . no
C12D H12I 0.9700 . no
C12D H12C 0.9100 . no
C12D H12J 0.9700 . no
C13 H13B 0.9700 . no
C113 C136 1.479(6) . no
C113 C114 1.442(6) . no
C13 H13A 0.9700 . no
C13A H13O 0.9700 . no
C13A H13J 0.9700 . no
C13B H13P 0.9700 . no
C13B H13Q 0.9700 . no
C13C H13T 0.9600 . no
C13C H13S 0.9600 . no
C13C H13R 0.9600 . no
C114 C146 1.475(7) . no
C114 C115 1.450(6) . no
C14 H14A 0.9700 . no
C14 H14B 0.9700 . no
C15 H15C 0.9600 . no
C115 C156 1.480(6) . no
C15 H15B 0.9600 . no
C15 H15A 0.9600 . no
C116 C118 1.396(7) . no
C116 C117 1.399(7) . no
C117 C119 1.390(7) . no
C17 H17 0.9300 . no
C118 C120 1.390(8) . no
C18 H18 0.9300 . no
C18X H18H 0.9700 . no
C18X H18I 0.9700 . no
C18Y H18O 0.9700 . no
C18Y H18J 0.9700 . no
C18Z H18Q 0.9600 . no
C18Z H18R 0.9600 . no
C18Z H18P 0.9600 . no
C119 C121 1.380(8) . no
C19 H19 0.9300 . no
C20 H20 0.9300 . no
C120 C121 1.390(10) . no
C121 C122 1.507(10) . no
C122 C123 1.56(2) . no
C22 H22B 0.9700 . no
C22 H22A 0.9700 . no
C123 C124 1.51(3) . no
C23 H23A 0.9700 . no
C23 H23B 0.9700 . no
C24 H24A 0.9700 . no
C124 C125 1.46(2) . no
C24 H24B 0.9700 . no
C25 H25A 0.9600 . no
C25 H25B 0.9600 . no
C25 H25C 0.9600 . no
C126 C128 1.377(6) . no
C126 C127 1.389(7) . no
C27 H27 0.9300 . no
C127 C129 1.391(8) . no
C28 H28 0.9300 . no
C128 C130 1.379(8) . no
C29 H29 0.9300 . no
C129 C131 1.386(8) . no
C30 H30 0.9300 . no
C130 C131 1.387(10) . no
C131 C132 1.515(9) . no
C32 H32B 0.9700 . no
C132 C133 1.62(2) . no
C32 H32A 0.9700 . no
C33 H33B 0.9700 . no
C133 C134 1.42(3) . no
C33 H33A 0.9700 . no
C34 H34B 0.9700 . no
C134 C135 1.57(5) . no
C34 H34A 0.9700 . no
C35 H35C 0.9600 . no
C35 H35B 0.9600 . no
C35 H35A 0.9600 . no
C136 C137 1.396(6) . no
C136 C138 1.397(6) . no
C137 C139 1.391(6) . no
C37 H37 0.9300 . no
C138 C140 1.402(6) . no
C38 H38 0.9300 . no
C39 H39 0.9300 . no
C139 C141 1.391(7) . no
C140 C141 1.382(7) . no
C40 H40 0.9300 . no
C141 C142 1.521(7) . no
C42 H42A 0.9700 . no
C42 H42B 0.9700 . no
C142 C143 1.509(9) . no
C43 H43B 0.9700 . no
C43 H43A 0.9700 . no
C143 C144 1.522(9) . no
C44 H44B 0.9700 . no
C44 H44A 0.9700 . no
C144 C145 1.519(10) . no
C45 H45C 0.9600 . no
C45 H45B 0.9600 . no
C45 H45A 0.9600 . no
C146 C147 1.395(7) . no
C146 C148 1.398(6) . no
C147 C149 1.388(7) . no
C47 H47 0.9300 . no
C48 H48 0.9300 . no
C148 C150 1.407(8) . no
C149 C151 1.398(9) . no
C49 H49 0.9300 . no
C50 H50 0.9300 . no
C150 C151 1.381(9) . no
C151 C152 1.507(10) . no
C52 H52B 0.9700 . no
C152 C153 1.500(10) . no
C52 H52A 0.9700 . no
C53 H53B 0.9700 . no
C153 C154 1.559(10) . no
C53 H53A 0.9700 . no
C54 H54A 0.9700 . no
C54 H54B 0.9700 . no
C154 C155 1.507(10) . no
C55 H55C 0.9600 . no
C55 H55B 0.9600 . no
C55 H55A 0.9600 . no
C156 C158 1.389(7) . no
C156 C157 1.402(7) . no
C157 C159 1.402(7) . no
C158 C160 1.392(7) . no
C159 C161 1.394(8) . no
C160 C161 1.381(10) . no
C161 C162 1.530(7) . no
C162 C163 1.575(10) . no
C62 H62 0.9300 . no
C63 H63 0.9300 . no
C163 C164 1.633(13) . no
C64 H64 0.9300 . no
C164 C165 1.498(12) . no
C65 H65 0.9300 . no
C166 C170 1.434(6) . no
C166 C171 1.482(6) . no
C166 C167 1.441(6) . no
C167 C168 1.424(6) . no
C167 C181 1.467(6) . no
C67 H67A 0.9700 . no
C67 H67B 0.9700 . no
C67B H67D 0.9700 . no
C67B H67C 0.9700 . no
C68 H68A 0.9700 . no
C168 C191 1.491(6) . no
C168 C169 1.457(6) . no
C68 H68B 0.9700 . no
C68B H68D 0.9700 . no
C68B H68C 0.9700 . no
C169 C170 1.448(6) . no
C69 H69B 0.9700 . no
C169 C201 1.477(6) . no
C69 H69A 0.9700 . no
C69B H69D 0.9700 . no
C69B H69C 0.9700 . no
C70 H70C 1.2400 2_564 no
C170 C211 1.495(6) . no
C70 H70A 0.9600 . no
C70 H70C 0.9600 . no
C70 H70B 0.9600 . no
C70B H70E 0.9600 . no
C70B H70D 0.9600 . no
C70B H70F 0.9600 . no
C171 C172 1.408(7) . no
C171 C173 1.388(6) . no
C172 C174 1.397(7) . no
C72 H72 0.9300 . no
C173 C175 1.392(6) . no
C73 H73 0.9300 . no
C174 C176 1.393(7) . no
C74 H74 0.9300 . no
C175 C176 1.396(7) . no
C75 H75 0.9300 . no
C176 C177 1.511(8) . no
C77 H77A 0.9700 . no
C77 H77B 0.9700 . no
C177 C178 1.501(9) . no
C178 C179 1.518(9) . no
C78 H78B 0.9700 . no
C78 H78A 0.9700 . no
C79 H79B 0.9700 . no
C79 H79A 0.9700 . no
C179 C180 1.509(11) . no
C80 H80C 0.9600 . no
C80 H80B 0.9600 . no
C80 H80A 0.9600 . no
C181 C182 1.396(7) . no
C181 C183 1.401(7) . no
C182 C184 1.391(7) . no
C82 H82 0.9300 . no
C183 C185 1.372(9) . no
C83 H83 0.9300 . no
C84 H84 0.9300 . no
C184 C186 1.383(9) . no
C85 H85 0.9300 . no
C185 C186 1.391(10) . no
C186 C187 1.502(10) . no
C87 H87A 0.9700 . no
C87 H87B 0.9700 . no
C187 C188 1.609(15) . no
C88 H88D 0.9700 . no
C88 H88A 0.9700 . no
C88 H88B 0.9700 . no
C188 C189 1.495(17) . no
C88 H88C 0.9700 . no
C189 C190 1.49(2) . no
C89 H89B 0.9700 . no
C89 H89A 0.9700 . no
C89B H89D 0.9800 . no
C89B H89C 0.9700 . no
C90 H90C 0.9600 . no
C90 H90B 0.9600 . no
C90 H90A 0.9600 . no
C90B H90F 0.9600 . no
C90B H90E 0.9500 . no
C90B H90D 0.9600 . no
C191 C193 1.399(6) . no
C191 C192 1.384(7) . no
C192 C194 1.392(6) . no
C92 H92 0.9300 . no
C193 C195 1.377(6) . no
C93 H93 0.9300 . no
C94 H94 0.9300 . no
C194 C196 1.389(6) . no
C195 C196 1.391(7) . no
C95 H95 0.9300 . no
C196 C197 1.509(6) . no
C97 H97B 0.9700 . no
C197 C198 1.511(7) . no
C97 H97A 0.9700 . no
C198 C199 1.504(8) . no
C98 H98A 0.9700 . no
C98 H98B 0.9700 . no
C99 H99A 0.9700 . no
C99 H99B 0.9700 . no
C199 C200 1.521(10) . no
C100 H10C 0.9600 . no
C100 H10B 0.9600 . no
C100 H10A 0.9600 . no
C201 C203 1.395(7) . no
C201 C202 1.405(6) . no
C202 C204 1.394(6) . no
C102 H102 0.9300 . no
C103 H103 0.9300 . no
C203 C205 1.378(6) . no
C204 C206 1.382(7) . no
C104 H104 0.9300 . no
C105 H105 0.9300 . no
C205 C206 1.395(6) . no
C206 C207 1.524(6) . no
C107 H10M 0.9700 . no
C207 C208 1.526(10) . no
C107 H10N 0.9700 . no
C107 H10L 0.9700 . no
C107 H10K 0.9700 . no
C208 C209 1.496(9) . no
C108 H10D 0.9700 . no
C108 H10E 0.9700 . no
C108 H10M 0.6500 . no
C109 H10F 0.9700 . no
C209 C210 1.516(13) . no
C109 H10G 0.9700 . no
C110 H11A 0.9600 . no
C110 H11B 0.9600 . no
C110 H11C 0.9600 . no
C211 C213 1.400(6) . no
C211 C212 1.387(6) . no
C212 C214 1.388(6) . no
C213 C215 1.388(6) . no
C214 C216 1.394(6) . no
C215 C216 1.403(6) . no
C216 C217 1.509(7) . no
C117 H117 0.9300 . no
C217 C218 1.538(8) . no
C118 H118 0.9300 . no
C218 C219 1.512(9) . no
C219 C220 1.491(12) . no
C119 H119 0.9300 . no
C120 H120 0.9300 . no
C122 H12N 0.9700 . no
C122 H12K 0.9700 . no
C122 H12M 0.9700 . no
C122 H12L 0.9700 . no
C123 H12D 0.9700 . no
C123 H12C 0.9700 . no
C124 H12E 0.9700 . no
C124 H12F 0.9700 . no
C125 H12Q 0.9600 . no
C125 H12S 0.9600 . no
C125 H12R 0.9600 . no
C125 H12P 0.9600 . no
C125 H12O 0.9600 . no
C125 H12T 0.9600 . no
C127 H127 0.9300 . no
C128 H128 0.9300 . no
C129 H129 0.9300 . no
C130 H130 0.9300 . no
C132 H13K 0.9700 . no
C132 H13M 0.9700 . no
C132 H13L 0.9700 . no
C132 H13N 0.9700 . no
C133 H13C 0.9700 . no
C133 H13D 0.9700 . no
C134 H13E 0.9700 . no
C134 H13F 0.9700 . no
C135 H13H 0.9600 . no
C135 H13I 0.9600 . no
C135 H70E 1.0500 . no
C135 H13G 0.9600 . no
C137 H137 0.9300 . no
C138 H138 0.9300 . no
C139 H139 0.9300 . no
C140 H140 0.9300 . no
C142 H14Y 0.9700 . no
C142 H14X 0.9700 . no
C143 H14C 0.9700 . no
C143 H14D 0.9700 . no
C144 H14E 0.9700 . no
C144 H14F 0.9700 . no
C145 H14H 0.9600 . no
C145 H14G 0.9600 . no
C145 H14I 0.9600 . no
C147 H147 0.9300 . no
C148 H148 0.9300 . no
C149 H149 0.9300 . no
C150 H150 0.9300 . no
C152 H15Y 0.9700 . no
C152 H15X 0.9700 . no
C153 H15Z 0.9700 . no
C153 H15D 0.9700 . no
C154 H15F 0.9700 . no
C154 H15E 0.9700 . no
C155 H15H 0.9600 . no
C155 H15I 0.9600 . no
C155 H15G 0.9600 . no
C157 H157 0.9300 . no
C158 H158 0.9300 . no
C159 H159 0.9300 . no
C160 H160 0.9300 . no
C162 H16A 0.9700 . no
C162 H16B 0.9700 . no
C163 H16D 0.9700 . no
C163 H16C 0.9700 . no
C164 H16E 0.9700 . no
C164 H16F 0.9700 . no
C165 H16H 0.9600 . no
C165 H16G 0.9600 . no
C165 H16I 0.9600 . no
C172 H172 0.9300 . no
C173 H173 0.9300 . no
C174 H174 0.9300 . no
C175 H175 0.9300 . no
C177 H17A 0.9700 . no
C177 H17B 0.9700 . no
C178 H17C 0.9700 . no
C178 H17D 0.9700 . no
C179 H17F 0.9700 . no
C179 H17E 0.9700 . no
C180 H18A 0.9600 . no
C180 H18B 0.9600 . no
C180 H18C 0.9600 . no
C182 H182 0.9300 . no
C183 H183 0.9300 . no
C184 H184 0.9300 . no
C185 H185 0.9300 . no
C187 H18M 0.9700 . no
C187 H18K 0.9700 . no
C187 H18L 0.9700 . no
C187 H18N 0.9700 . no
C188 H18D 0.9700 . no
C188 H18E 0.9700 . no
C189 H18G 0.9700 . no
C189 H18F 0.9700 . no
C190 H19A 0.9600 . no
C190 H19C 0.9600 . no
C190 H19B 0.9600 . no
C192 H192 0.9300 . no
C193 H193 0.9300 . no
C194 H194 0.9300 . no
C195 H195 0.9300 . no
C197 H19X 0.9700 . no
C197 H19Y 0.9700 . no
C198 H19D 0.9700 . no
C198 H19Z 0.9700 . no
C199 H19F 0.9700 . no
C199 H19E 0.9700 . no
C200 H20B 0.9600 . no
C200 H20A 0.9600 . no
C200 H20C 0.9600 . no
C202 H202 0.9300 . no
C203 H203 0.9300 . no
C204 H204 0.9300 . no
C205 H205 0.9300 . no
C207 H20D 0.9700 . no
C207 H20E 0.9700 . no
C208 H20G 0.9700 . no
C208 H20F 0.9700 . no
C209 H20I 0.9700 . no
C209 H20H 0.9700 . no
C210 H21A 0.9600 . no
C210 H21C 0.9600 . no
C210 H21B 0.9600 . no
C212 H212 0.9300 . no
C213 H213 0.9300 . no
C214 H214 0.9300 . no
C215 H215 0.9300 . no
C217 H21D 0.9700 . no
C217 H21E 0.9700 . no
C218 H21F 0.9700 . no
C218 H21G 0.9700 . no
C219 H21I 0.9700 . no
C219 H21H 0.9700 . no
C220 H22Y 0.9600 . no
C220 H22X 0.9600 . no
C220 H22Z 0.9600 . no
C221 H22P 0.9700 . no
C221 H22O 0.9700 . no
C222 H22Q 0.9700 . no
C222 H22D 0.9700 . no
C223 H22F 0.9700 . no
C223 H22E 0.9700 . no
C224 H22G 0.9700 . no
C224 H22H 0.9700 . no

loop_
_geom_hbond_atom_site_label_D
_geom_hbond_atom_site_label_H
_geom_hbond_atom_site_label_A
_geom_hbond_distance_DH
_geom_hbond_distance_HA
_geom_hbond_distance_DA
_geom_hbond_angle_DHA
_geom_hbond_site_symmetry_A
_geom_hbond_publ_flag
C7 H7 Se3 0.9300 2.8600 3.688(6) 148.00 . yes
C27 H27 Se1 0.9300 2.7300 3.526(7) 144.00 . yes
C37 H37 Se4 0.9300 2.9500 3.288(5) 103.00 . yes
C63 H63 Se4 0.9300 2.8600 3.306(5) 111.00 . yes
C73 H73 Se2 0.9300 2.9600 3.762(5) 145.00 . yes
C83 H83 Se2 0.9300 2.9200 3.259(5) 103.00 . yes
C87 H87B Se1 0.9700 2.8600 3.811(7) 167.00 2_665 yes
C92 H92 Se3 0.9300 2.9100 3.751(7) 150.00 . yes
C117 H117 Se8 0.9300 2.8900 3.705(4) 146.00 . yes
C127 H127 Se7 0.9300 2.9300 3.710(4) 142.00 . yes
C137 H137 Se7 0.9300 2.8800 3.286(5) 108.00 . yes
C148 H148 Se5 0.9300 2.8700 3.631(5) 140.00 . yes
C193 H193 Se6 0.9300 2.7900 3.581(5) 143.00 . yes
C213 H213 Se7 0.9300 2.7400 3.499(4) 139.00 . yes

loop_
_geom_torsion_atom_site_label_1
_geom_torsion_atom_site_label_2
_geom_torsion_atom_site_label_3
_geom_torsion_atom_site_label_4
_geom_torsion
_geom_torsion_publ_flag
Fe1 Se1 Se2 Fe2 0.45(4) no
Se2 Se1 Fe1 C1 -143.27(14) no
Se2 Se1 Fe1 C2 -175.66(12) no
Se2 Se1 Fe1 C3 145.47(12) no
Se2 Se1 Fe1 C4 131.09(19) no
Se2 Se1 Fe1 C5 -154.4(3) no
Se2 Se1 Fe1 Se3 -31.14(4) no
Se2 Se1 Fe1 Se4 27.17(4) no
Se1 Se2 Fe2 Se3 30.51(4) no
Se1 Se2 Fe2 Se4 -27.92(4) no
Se1 Se2 Fe2 C56 -135.8(2) no
Se1 Se2 Fe2 C57 -143.43(13) no
Se1 Se2 Fe2 C58 179.10(12) no
Se1 Se2 Fe2 C60 144.5(2) no
Se1 Se2 Fe2 C59 143.98(13) no
Fe1 Se3 Se4 Fe2 -125.27(3) no
Fe2 Se3 Se4 Fe1 125.27(3) no
Fe2 Se3 Fe1 Se1 49.80(3) no
Fe2 Se3 Fe1 C2 150.9(2) no
Se4 Se3 Fe1 C4 -70.95(14) no
Se4 Se3 Fe1 C2 -162.8(2) no
Fe2 Se3 Fe1 C4 -117.24(14) no
Fe2 Se3 Fe1 Se4 -46.29(3) no
Se4 Se3 Fe1 C1 -143.00(13) no
Fe2 Se3 Fe1 C1 170.71(13) no
Fe1 Se3 Fe2 C56 121.90(13) no
Se4 Se3 Fe2 C57 69.9(3) no
Fe1 Se3 Fe2 C57 116.3(3) no
Se4 Se3 Fe1 Se1 96.09(3) no
Se4 Se3 Fe2 Se2 -96.04(3) no
Fe1 Se3 Fe2 Se2 -49.65(3) no
Fe1 Se3 Fe2 Se4 46.39(3) no
Se4 Se3 Fe2 C56 75.51(13) no
Fe1 Se3 Fe2 C60 155.80(12) no
Se4 Se3 Fe1 C5 -103.23(12) no
Fe2 Se3 Fe1 C5 -149.52(12) no
Se4 Se3 Fe2 C58 163.0(2) no
Fe1 Se3 Fe2 C59 -165.81(13) no
Se4 Se3 Fe2 C60 109.41(12) no
Se4 Se3 Fe2 C59 147.80(13) no
Fe1 Se3 Fe2 C58 -150.6(2) no
Se3 Se4 Fe2 C60 -83.99(12) no
Fe2 Se4 Fe1 Se3 47.55(3) no
Fe1 Se4 Fe2 C59 -120.9(2) no
Se3 Se4 Fe1 C2 155.5(3) no
Se3 Se4 Fe1 C1 73.8(2) no
Fe2 Se4 Fe1 C1 121.4(2) no
Se3 Se4 Fe2 C59 -73.4(2) no
Se3 Se4 Fe1 C4 125.74(11) no
Fe2 Se4 Fe1 C4 173.30(11) no
Se3 Se4 Fe1 C5 88.65(12) no
Fe2 Se4 Fe1 C5 136.21(12) no
Fe2 Se4 Fe1 C2 -157.0(3) no
Se3 Se4 Fe1 C3 159.17(14) no
Fe2 Se4 Fe1 C3 -153.28(14) no
Se3 Se4 Fe1 Se1 -92.00(3) no
Fe2 Se4 Fe1 Se1 -44.45(4) no
Se3 Se4 Fe2 Se2 92.28(3) no
Fe1 Se4 Fe2 Se2 44.76(4) no
Fe1 Se4 Fe2 Se3 -47.52(3) no
Se3 Se4 Fe2 C56 -119.79(11) no
Fe1 Se4 Fe2 C56 -167.30(11) no
Se3 Se4 Fe2 C57 -155.23(13) no
Fe1 Se4 Fe2 C57 157.26(12) no
Se3 Se4 Fe2 C58 -160.9(3) no
Fe1 Se4 Fe2 C58 151.6(2) no
Fe1 Se4 Fe2 C60 -131.51(12) no
Se6 Se5 Fe3 C113 -125.90(18) no
Se6 Se5 Fe3 C114 -142.05(12) no
Fe3 Se5 Se6 Fe4 -4.61(4) no
Se6 Se5 Fe3 Se7 -23.29(4) no
Se6 Se5 Fe3 Se8 34.90(3) no
Se6 Se5 Fe3 C111 147.21(15) no
Se6 Se5 Fe3 C112 160.8(3) no
Se6 Se5 Fe3 C115 178.73(13) no
Se5 Se6 Fe4 C166 158.5(3) no
Se5 Se6 Fe4 C167 -135.32(16) no
Se5 Se6 Fe4 C170 138.33(15) no
Se5 Se6 Fe4 C169 168.08(13) no
Se5 Se6 Fe4 Se7 30.41(3) no
Se5 Se6 Fe4 Se8 -28.13(3) no
Se5 Se6 Fe4 C168 -152.25(12) no
Fe4 Se7 Fe3 Se5 42.63(4) no
Fe4 Se7 Se8 Fe3 124.92(3) no
Fe3 Se7 Se8 Fe4 -124.92(3) no
Fe4 Se7 Fe3 C113 -176.80(12) no
Fe4 Se7 Fe3 Se8 -48.58(3) no
Se8 Se7 Fe3 C111 -75.4(2) no
Fe4 Se7 Fe3 C111 -124.0(2) no
Se8 Se7 Fe3 C112 -90.34(13) no
Fe4 Se7 Fe3 C112 -138.92(13) no
Se8 Se7 Fe3 C113 -128.22(12) no
Se8 Se7 Fe3 Se5 91.21(3) no
Se8 Se7 Fe4 Se6 -93.19(3) no
Fe3 Se7 Fe4 Se6 -44.86(3) no
Fe3 Se7 Fe4 Se8 48.32(3) no
Se8 Se7 Fe4 C166 104.03(12) no
Fe3 Se7 Fe4 C166 152.35(12) no
Se8 Se7 Fe4 C167 74.94(14) no
Fe3 Se7 Fe4 C167 123.27(14) no
Se8 Se7 Fe4 C169 166.09(18) no
Se8 Se7 Fe3 C114 -160.51(13) no
Fe4 Se7 Fe3 C114 150.91(13) no
Se8 Se7 Fe3 C115 -153.3(3) no
Fe4 Se7 Fe3 C115 158.1(3) no
Fe3 Se7 Fe4 C170 -168.01(13) no
Fe3 Se7 Fe4 C169 -145.58(18) no
Se8 Se7 Fe4 C170 143.67(13) no
Se7 Se8 Fe3 Se5 -97.24(3) no
Fe4 Se8 Fe3 Se5 -51.54(3) no
Fe4 Se8 Fe3 Se7 45.70(2) no
Se7 Se8 Fe3 C111 140.73(12) no
Se7 Se8 Fe3 C113 68.12(14) no
Fe4 Se8 Fe3 C113 113.82(14) no
Se7 Se8 Fe3 C115 161.9(2) no
Fe4 Se8 Fe3 C115 -152.38(19) no
Fe4 Se8 Fe3 C111 -173.58(12) no
Se7 Se8 Fe3 C112 100.61(12) no
Fe4 Se8 Fe3 C112 146.31(12) no
Se7 Se8 Fe4 Se6 95.12(3) no
Fe3 Se8 Fe4 Se6 48.98(3) no
Fe3 Se8 Fe4 Se7 -46.14(3) no
Se7 Se8 Fe4 C166 -87.43(13) no
Fe3 Se8 Fe4 C166 -133.57(13) no
Se7 Se8 Fe4 C167 -126.50(12) no
Fe3 Se8 Fe4 C167 -172.63(11) no
Se7 Se8 Fe4 C168 -158.30(14) no
Fe3 Se8 Fe4 C168 155.57(14) no
Se7 Se8 Fe4 C170 -66.3(2) no
Fe3 Se8 Fe4 C170 -112.5(2) no
Se1 Fe1 C1 C2 -55.8(3) no
Se3 Fe1 C1 C2 -162.0(2) no
Se4 Fe1 C1 C2 140.1(2) no
C3 Fe1 C1 C2 37.8(3) no
C4 Fe1 C1 C2 81.0(3) no
C5 Fe1 C1 C2 117.4(4) no
Se1 Fe1 C1 C5 -173.2(2) no
Se3 Fe1 C1 C5 80.6(2) no
Se4 Fe1 C1 C5 22.7(3) no
C2 Fe1 C1 C5 -117.4(4) no
C3 Fe1 C1 C5 -79.6(3) no
C4 Fe1 C1 C5 -36.5(2) no
Se1 Fe1 C1 C6 65.9(4) no
Se3 Fe1 C1 C6 -40.3(4) no
Se4 Fe1 C1 C6 -98.3(4) no
C2 Fe1 C1 C6 121.6(5) no
C3 Fe1 C1 C6 159.5(5) no
C4 Fe1 C1 C6 -157.4(4) no
C5 Fe1 C1 C6 -120.9(5) no
C1 Fe1 C5 C4 -119.4(4) no
C2 Fe1 C5 C4 -80.7(3) no
C3 Fe1 C5 C4 -36.8(2) no
Se1 Fe1 C5 C46 131.8(3) no
Se3 Fe1 C5 C46 8.6(4) no
Se4 Fe1 C5 C46 -49.8(4) no
C1 Fe1 C5 C46 116.3(5) no
C2 Fe1 C5 C46 155.0(5) no
C3 Fe1 C5 C46 -161.1(5) no
C4 Fe1 C5 C46 -124.3(5) no
C5 Fe1 C4 C36 119.9(5) no
C4 Fe1 C2 C1 -80.7(3) no
C5 Fe1 C2 C1 -38.4(3) no
Se1 Fe1 C2 C3 -108.7(2) no
Se3 Fe1 C2 C3 148.7(2) no
Se4 Fe1 C2 C3 5.2(4) no
C1 Fe1 C2 C3 118.6(4) no
C4 Fe1 C2 C3 37.9(2) no
C5 Fe1 C2 C3 80.2(3) no
Se1 Fe1 C2 C16 13.6(4) no
Se3 Fe1 C2 C16 -88.9(5) no
Se4 Fe1 C2 C16 127.6(4) no
Se1 Fe1 C2 C1 132.7(2) no
Se3 Fe1 C2 C1 30.2(4) no
Se4 Fe1 C2 C1 -113.3(3) no
C3 Fe1 C2 C1 -118.6(4) no
Se4 Fe1 C3 C2 -177.6(2) no
C1 Fe1 C3 C2 -38.0(3) no
C4 Fe1 C3 C2 -117.8(4) no
C5 Fe1 C3 C2 -81.7(3) no
Se1 Fe1 C3 C4 -165.8(2) no
Se4 Fe1 C3 C4 -59.8(3) no
C1 Fe1 C3 C4 79.8(3) no
C2 Fe1 C3 C4 117.8(4) no
C5 Fe1 C3 C4 36.1(2) no
Se1 Fe1 C3 C26 -43.5(4) no
Se4 Fe1 C3 C26 62.4(4) no
C1 Fe1 C2 C16 -119.1(5) no
C3 Fe1 C2 C16 122.4(5) no
C4 Fe1 C2 C16 160.2(5) no
C5 Fe1 C2 C16 -157.5(5) no
C3 Fe1 C4 C36 -119.7(5) no
Se4 Fe1 C4 C3 128.4(2) no
C1 Fe1 C4 C3 -82.7(3) no
C2 Fe1 C4 C3 -38.5(2) no
C5 Fe1 C4 C3 -120.4(4) no
Se1 Fe1 C4 C5 142.7(2) no
Se3 Fe1 C4 C5 -58.0(3) no
Se4 Fe1 C4 C5 -111.2(2) no
C1 Fe1 C4 C5 37.7(2) no
C2 Fe1 C4 C5 81.9(3) no
C3 Fe1 C4 C5 120.4(4) no
C1 Fe1 C3 C26 -158.0(4) no
C2 Fe1 C3 C26 -120.0(5) no
Se1 Fe1 C4 C3 22.3(3) no
Se1 Fe1 C3 C2 76.5(2) no
Se3 Fe1 C4 C3 -178.4(2) no
Se1 Fe1 C5 C4 -103.9(3) no
Se1 Fe1 C5 C1 15.5(4) no
Se3 Fe1 C5 C1 -107.7(2) no
Se4 Fe1 C5 C1 -166.2(2) no
C2 Fe1 C5 C1 38.6(2) no
C3 Fe1 C5 C1 82.6(3) no
C4 Fe1 C5 C1 119.4(4) no
C2 Fe1 C4 C36 -158.1(4) no
Se3 Fe1 C5 C4 132.9(2) no
Se4 Fe1 C5 C4 74.5(2) no
Se1 Fe1 C4 C36 -97.4(4) no
Se3 Fe1 C4 C36 61.9(4) no
C4 Fe1 C3 C26 122.2(5) no
C5 Fe1 C3 C26 158.3(4) no
C1 Fe1 C4 C36 157.7(4) no
Se4 Fe1 C4 C36 8.8(4) no
C56 Fe2 C58 C57 -37.6(2) no
Se3 Fe2 C57 C58 125.5(3) no
C56 Fe2 C57 C58 117.6(3) no
C59 Fe2 C57 C58 38.4(2) no
Se4 Fe2 C57 C58 -175.9(2) no
Se2 Fe2 C57 C58 -69.1(2) no
Se3 Fe2 C57 C71 -114.5(4) no
Se4 Fe2 C57 C71 -55.9(4) no
C56 Fe2 C57 C71 -122.5(5) no
Se3 Fe2 C58 C81 99.2(4) no
Se4 Fe2 C58 C81 -112.3(4) no
C60 Fe2 C57 C58 81.8(3) no
Se2 Fe2 C57 C71 50.9(4) no
C60 Fe2 C57 C56 -35.8(3) no
Se4 Fe2 C58 C57 8.1(4) no
C59 Fe2 C58 C57 -118.0(3) no
C60 Fe2 C58 C57 -79.9(2) no
Se2 Fe2 C58 C59 -125.1(2) no
Se3 Fe2 C58 C59 -22.4(4) no
Se4 Fe2 C58 C59 126.1(3) no
C56 Fe2 C58 C59 80.4(3) no
C57 Fe2 C58 C59 118.0(3) no
C60 Fe2 C58 C59 38.1(2) no
Se2 Fe2 C58 C81 -3.5(4) no
C57 Fe2 C59 C60 79.1(3) no
C58 Fe2 C59 C60 117.5(3) no
Se2 Fe2 C59 C91 -59.1(4) no
C56 Fe2 C58 C81 -158.0(4) no
C59 Fe2 C57 C56 -79.2(3) no
Se3 Fe2 C57 C56 7.9(5) no
Se3 Fe2 C59 C58 167.7(2) no
Se4 Fe2 C59 C58 -133.2(2) no
C56 Fe2 C59 C58 -81.0(3) no
C57 Fe2 C59 C58 -38.4(2) no
C60 Fe2 C59 C58 -117.5(3) no
Se2 Fe2 C59 C60 179.6(2) no
Se3 Fe2 C59 C60 -74.9(2) no
Se4 Fe2 C59 C60 -15.8(4) no
C56 Fe2 C59 C60 36.4(2) no
Se3 Fe2 C60 C59 113.5(2) no
Se4 Fe2 C60 C59 171.3(2) no
C56 Fe2 C60 C59 -119.5(4) no
C57 Fe2 C60 C59 -83.3(3) no
C58 Fe2 C60 C59 -38.8(2) no
Se2 Fe2 C60 C101 -118.7(4) no
Se2 Fe2 C59 C58 62.1(2) no
C59 Fe2 C56 C60 -37.5(3) no
Se2 Fe2 C60 C56 118.7(3) no
Se3 Fe2 C60 C56 -127.0(2) no
Se4 Fe2 C60 C56 -69.2(3) no
C57 Fe2 C60 C56 36.3(3) no
C58 Fe2 C60 C56 80.7(3) no
C59 Fe2 C60 C56 119.5(4) no
Se2 Fe2 C60 C59 -0.8(4) no
Se3 Fe2 C56 C57 -176.3(2) no
Se4 Fe2 C56 C57 -121.1(2) no
C58 Fe2 C56 C57 39.0(3) no
C59 Fe2 C56 C57 83.5(3) no
C60 Fe2 C56 C57 121.0(4) no
Se2 Fe2 C56 C60 -132.5(2) no
Se2 Fe2 C57 C56 173.3(2) no
Se4 Fe2 C56 C60 117.9(3) no
Se4 Fe2 C57 C56 66.6(2) no
C58 Fe2 C57 C56 -117.6(3) no
Se3 Fe2 C58 C57 -140.4(2) no
Se2 Fe2 C56 C61 106.2(4) no
Se3 Fe2 C56 C61 -58.7(4) no
Se4 Fe2 C56 C61 -3.4(4) no
C57 Fe2 C56 C61 117.7(5) no
C58 Fe2 C56 C61 156.7(4) no
C59 Fe2 C56 C61 -158.9(4) no
C60 Fe2 C56 C61 -121.3(5) no
C60 Fe2 C57 C71 -158.3(5) no
C57 Fe2 C59 C91 -159.6(4) no
C58 Fe2 C59 C91 -121.2(5) no
C60 Fe2 C59 C91 121.3(5) no
Se3 Fe2 C56 C60 62.7(3) no
C58 Fe2 C57 C71 120.0(5) no
C59 Fe2 C57 C71 158.3(5) no
C57 Fe2 C56 C60 -121.0(4) no
Se2 Fe2 C58 C57 116.9(2) no
C58 Fe2 C56 C60 -82.0(3) no
C59 Fe2 C58 C81 121.6(5) no
C58 Fe2 C60 C101 -156.7(5) no
Se2 Fe2 C56 C57 -11.5(4) no
C59 Fe2 C60 C101 -117.9(5) no
Se3 Fe2 C60 C101 -4.4(4) no
C60 Fe2 C58 C81 159.7(4) no
Se3 Fe2 C59 C91 46.4(4) no
C57 Fe2 C58 C81 -120.4(5) no
Se4 Fe2 C60 C101 53.4(4) no
C57 Fe2 C60 C101 158.8(5) no
C56 Fe2 C60 C101 122.6(6) no
Se4 Fe2 C59 C91 105.6(4) no
C56 Fe2 C59 C91 157.7(4) no
C114 Fe3 C111 C112 80.3(3) no
C113 Fe3 C111 C112 37.2(3) no
Se5 Fe3 C112 C126 -136.9(3) no
C115 Fe3 C111 C112 118.3(4) no
Se5 Fe3 C111 C115 53.9(3) no
C115 Fe3 C112 C113 80.7(3) no
Se7 Fe3 C111 C112 -22.9(4) no
Se7 Fe3 C112 C126 47.2(4) no
Se8 Fe3 C112 C126 -11.2(4) no
C111 Fe3 C112 C126 -118.3(5) no
Se7 Fe3 C111 C115 -141.1(2) no
C115 Fe3 C114 C146 121.8(5) no
C114 Fe3 C112 C113 36.8(3) no
Se7 Fe3 C114 C146 -62.8(4) no
Se8 Fe3 C111 C112 -81.4(3) no
Se7 Fe3 C114 C115 175.4(2) no
C111 Fe3 C114 C115 38.0(2) no
C112 Fe3 C114 C115 81.9(3) no
C113 Fe3 C114 C115 118.5(3) no
Se5 Fe3 C114 C146 43.8(4) no
Se5 Fe3 C111 C112 172.2(2) no
C115 Fe3 C114 C113 -118.5(3) no
Se5 Fe3 C114 C115 -78.0(2) no
Se5 Fe3 C113 C114 -25.3(3) no
Se7 Fe3 C113 C114 -130.9(2) no
Se8 Fe3 C113 C114 177.5(2) no
C112 Fe3 C113 C136 -121.5(5) no
C112 Fe3 C113 C114 120.2(4) no
C115 Fe3 C113 C114 38.1(2) no
C111 Fe3 C114 C146 159.8(5) no
C112 Fe3 C114 C146 -156.3(5) no
C114 Fe3 C115 C156 -123.7(5) no
C115 Fe3 C113 C136 156.4(5) no
C111 Fe3 C113 C114 82.1(3) no
C114 Fe3 C113 C112 -120.2(4) no
C112 Fe3 C115 C156 156.0(5) no
C113 Fe3 C115 C156 -161.2(5) no
C115 Fe3 C113 C112 -82.0(3) no
C112 Fe3 C114 C113 -36.6(2) no
Se5 Fe3 C112 C113 100.2(4) no
Se7 Fe3 C112 C113 -75.7(2) no
Se8 Fe3 C112 C113 -134.1(2) no
C111 Fe3 C112 C113 118.8(4) no
Se8 Fe3 C115 C114 -150.9(2) no
Se5 Fe3 C113 C136 93.0(4) no
Se7 Fe3 C113 C136 -12.6(4) no
C115 Fe3 C112 C126 -156.4(5) no
C114 Fe3 C112 C126 159.8(5) no
C114 Fe3 C113 C136 118.3(5) no
C111 Fe3 C113 C136 -159.6(5) no
C111 Fe3 C113 C112 -38.1(3) no
Se8 Fe3 C111 C116 41.2(4) no
C111 Fe3 C114 C113 -80.5(3) no
Se5 Fe3 C111 C116 -65.2(4) no
Se7 Fe3 C111 C116 99.7(4) no
C113 Fe3 C115 C111 80.9(3) no
C114 Fe3 C115 C111 118.4(3) no
Se5 Fe3 C115 C114 106.9(2) no
Se7 Fe3 C115 C114 -10.1(4) no
C111 Fe3 C115 C114 -118.4(3) no
C112 Fe3 C115 C114 -80.3(3) no
Se8 Fe3 C113 C136 -64.2(4) no
C113 Fe3 C114 C146 -119.7(5) no
C111 Fe3 C115 C156 117.9(5) no
Se7 Fe3 C113 C112 109.0(2) no
Se8 Fe3 C113 C112 57.3(3) no
Se7 Fe3 C114 C113 56.9(2) no
Se5 Fe3 C113 C112 -145.4(2) no
Se7 Fe3 C112 C111 165.5(2) no
Se8 Fe3 C112 C111 107.1(3) no
Se5 Fe3 C114 C113 163.5(2) no
C114 Fe3 C112 C111 -81.9(3) no
C115 Fe3 C112 C111 -38.1(3) no
C112 Fe3 C115 C111 38.1(2) no
C112 Fe3 C111 C116 122.6(5) no
C113 Fe3 C111 C116 159.8(5) no
C113 Fe3 C115 C114 -37.5(2) no
Se5 Fe3 C115 C156 -16.8(4) no
Se8 Fe3 C115 C156 85.4(4) no
Se8 Fe3 C111 C115 160.4(2) no
C112 Fe3 C111 C115 -118.3(4) no
C113 Fe3 C111 C115 -81.1(3) no
Se5 Fe3 C112 C111 -18.6(5) no
Se5 Fe3 C115 C111 -134.7(2) no
C114 Fe3 C111 C116 -157.1(5) no
C114 Fe3 C111 C115 -38.0(2) no
C113 Fe3 C112 C111 -118.8(4) no
Se7 Fe3 C115 C111 108.4(3) no
Se8 Fe3 C115 C111 -32.5(3) no
C115 Fe3 C111 C116 -119.2(5) no
C113 Fe3 C112 C126 122.9(5) no
Se7 Fe3 C115 C156 -133.8(3) no
C168 Fe4 C170 C211 -158.8(4) no
Se8 Fe4 C167 C168 -134.5(2) no
C166 Fe4 C170 C211 121.6(5) no
C170 Fe4 C167 C181 -159.4(5) no
Se6 Fe4 C169 C170 -138.6(2) no
C169 Fe4 C170 C211 -120.1(5) no
C167 Fe4 C170 C211 158.7(4) no
C167 Fe4 C166 C171 118.5(5) no
Se6 Fe4 C166 C167 91.1(4) no
Se7 Fe4 C166 C167 -140.5(2) no
Se8 Fe4 C166 C167 -82.1(2) no
C169 Fe4 C168 C191 121.0(5) no
C170 Fe4 C169 C168 -117.3(4) no
C169 Fe4 C168 C167 -118.6(3) no
C166 Fe4 C167 C168 120.1(3) no
C169 Fe4 C166 C167 80.7(3) no
Se6 Fe4 C167 C181 90.9(4) no
C169 Fe4 C167 C181 156.4(5) no
Se8 Fe4 C167 C181 -16.4(4) no
Se7 Fe4 C167 C181 -71.9(4) no
C167 Fe4 C168 C191 -120.4(5) no
C170 Fe4 C168 C191 159.6(5) no
Se6 Fe4 C166 C170 -27.8(5) no
C168 Fe4 C170 C169 -38.7(3) no
Se8 Fe4 C166 C171 36.4(5) no
Se7 Fe4 C166 C170 100.6(2) no
C168 Fe4 C166 C167 36.4(2) no
C166 Fe4 C169 C168 -79.7(3) no
C167 Fe4 C169 C168 -36.9(2) no
Se7 Fe4 C169 C170 -35.3(3) no
C169 Fe4 C167 C168 38.3(2) no
C170 Fe4 C167 C168 82.5(3) no
C168 Fe4 C167 C181 118.1(5) no
C166 Fe4 C167 C181 -121.9(5) no
C170 Fe4 C169 C201 120.6(5) no
Se8 Fe4 C170 C211 88.4(4) no
Se6 Fe4 C170 C211 -70.1(4) no
Se7 Fe4 C170 C211 36.1(4) no
C167 Fe4 C170 C169 -81.2(3) no
Se7 Fe4 C166 C171 -22.0(4) no
Se6 Fe4 C169 C201 -17.9(4) no
Se7 Fe4 C169 C201 85.3(4) no
C166 Fe4 C169 C201 158.2(4) no
Se6 Fe4 C168 C167 161.3(2) no
C168 Fe4 C167 C166 -120.1(3) no
C166 Fe4 C169 C170 37.5(3) no
C167 Fe4 C169 C170 80.4(3) no
C170 Fe4 C167 C166 -37.5(2) no
C168 Fe4 C169 C170 117.3(4) no
C167 Fe4 C168 C169 118.6(3) no
C168 Fe4 C169 C201 -122.1(5) no
C166 Fe4 C168 C191 -157.1(5) no
C170 Fe4 C166 C171 -122.6(6) no
C169 Fe4 C167 C166 -81.7(3) no
C166 Fe4 C168 C167 -36.7(2) no
Se6 Fe4 C166 C171 -150.4(3) no
Se6 Fe4 C167 C168 -27.2(3) no
C170 Fe4 C168 C169 38.7(2) no
C167 Fe4 C169 C201 -159.0(4) no
Se8 Fe4 C168 C167 56.5(3) no
C166 Fe4 C170 C169 -118.3(4) no
C168 Fe4 C170 C166 79.7(3) no
Se6 Fe4 C167 C166 -147.2(2) no
Se6 Fe4 C169 C168 104.2(2) no
Se7 Fe4 C167 C168 170.0(2) no
C166 Fe4 C168 C169 81.9(3) no
C170 Fe4 C166 C167 118.9(4) no
Se8 Fe4 C168 C191 -63.9(4) no
C169 Fe4 C166 C171 -160.8(5) no
Se8 Fe4 C170 C169 -151.5(2) no
C167 Fe4 C170 C166 37.2(2) no
C170 Fe4 C168 C167 -80.0(3) no
Se6 Fe4 C168 C169 -80.1(2) no
Se6 Fe4 C168 C191 40.9(4) no
C168 Fe4 C166 C171 155.0(5) no
Se7 Fe4 C170 C169 156.2(2) no
Se6 Fe4 C170 C169 50.0(3) no
Se7 Fe4 C170 C166 -85.5(2) no
Se8 Fe4 C166 C170 159.0(2) no
Se7 Fe4 C169 C168 -152.59(19) no
Se8 Fe4 C168 C169 175.14(19) no
C169 Fe4 C170 C166 118.3(4) no
Se8 Fe4 C167 C166 105.5(2) no
Se7 Fe4 C167 C166 50.0(3) no
C169 Fe4 C166 C170 -38.3(3) no
Se8 Fe4 C170 C166 -33.1(4) no
Se6 Fe4 C170 C166 168.3(2) no
C168 Fe4 C166 C170 -82.5(3) no
C167 Fe4 C166 C170 -118.9(4) no
C5 C1 C6 C7 -55.4(9) no
C5 C1 C6 C8 119.9(6) no
C2 C1 C6 C8 -49.9(8) no
C2 C1 C6 C7 134.8(6) no
Fe1 C1 C2 C16 127.2(5) no
C6 C1 C2 Fe1 -126.6(5) no
C2 C1 C5 C46 173.5(4) no
C6 C1 C2 C16 0.6(8) no
C6 C1 C2 C3 172.7(5) no
Fe1 C1 C5 C46 -125.7(4) no
C5 C1 C2 C16 -170.7(5) no
Fe1 C1 C2 C3 -60.8(3) no
C2 C1 C5 Fe1 -60.8(3) no
C6 C1 C5 Fe1 127.8(5) no
Fe1 C1 C5 C4 60.1(3) no
Fe1 C1 C6 C7 40.5(8) no
C2 C1 C5 C4 -0.7(5) no
C5 C1 C2 C3 1.4(5) no
C5 C1 C2 Fe1 62.2(3) no
C6 C1 C5 C4 -172.1(5) no
C6 C1 C5 C46 2.1(8) no
Fe1 C1 C6 C8 -144.3(5) no
C3 C2 C16 C17 144.1(6) no
C3 C2 C16 C18 -39.5(8) no
Fe1 C2 C16 C18 -135.7(5) no
C1 C2 C3 Fe1 60.3(3) no
C16 C2 C3 C4 170.3(5) no
C1 C2 C3 C26 -174.7(4) no
C1 C2 C16 C17 -45.3(9) no
C1 C2 C3 C4 -1.6(5) no
C16 C2 C3 Fe1 -127.9(5) no
Fe1 C2 C16 C17 47.9(8) no
Fe1 C2 C3 C4 -61.9(3) no
Fe1 C2 C3 C26 125.1(5) no
C1 C2 C16 C18 131.2(6) no
C16 C2 C3 C26 -2.8(8) no
Fe1 C3 C4 C36 124.7(5) no
Fe1 C3 C26 C28 -141.0(4) no
C2 C3 C4 C36 -175.3(4) no
C2 C3 C4 Fe1 60.1(3) no
C2 C3 C26 C27 -48.9(7) no
C4 C3 C26 C27 139.4(5) no
C2 C3 C4 C5 1.2(5) no
C26 C3 C4 Fe1 -126.9(5) no
Fe1 C3 C26 C27 43.1(6) no
C26 C3 C4 C5 174.2(4) no
C4 C3 C26 C28 -44.7(7) no
C26 C3 C4 C36 -2.2(8) no
C2 C3 C26 C28 127.1(5) no
Fe1 C3 C4 C5 -58.9(3) no
Fe1 C4 C5 C46 127.9(5) no
Fe1 C4 C5 C1 -58.3(3) no
C3 C4 C36 C38 132.0(5) no
C36 C4 C5 C1 176.1(4) no
C3 C4 C5 C1 -0.3(5) no
C3 C4 C36 C37 -45.4(7) no
Fe1 C4 C36 C38 -136.8(4) no
Fe1 C4 C36 C37 45.8(6) no
C36 C4 C5 Fe1 -125.6(5) no
C3 C4 C5 Fe1 58.0(3) no
C3 C4 C5 C46 -174.2(4) no
C5 C4 C36 C37 138.7(5) no
C5 C4 C36 C38 -43.9(7) no
C36 C4 C5 C46 2.3(8) no
C1 C5 C46 C47 133.6(5) no
C4 C5 C46 C47 -53.4(7) no
C4 C5 C46 C48 125.3(6) no
Fe1 C5 C46 C48 -137.0(5) no
Fe1 C5 C46 C47 44.4(6) no
C1 C5 C46 C48 -47.7(7) no
C7 C6 C8 C10 2.0(10) no
C1 C6 C7 C9 173.9(7) no
C1 C6 C8 C10 -173.5(6) no
C8 C6 C7 C9 -1.4(11) no
C6 C7 C9 C11 1.2(13) no
C6 C8 C10 C11 -2.3(10) no
C7 C9 C11 C12 -179.1(8) no
C7 C9 C11 C10 -1.4(12) no
C8 C10 C11 C12 179.6(7) no
C8 C10 C11 C9 2.0(11) no
C10B C10A C107 C108 -47.5(16) no
C10B C10A C107 C106 -168.0(13) no
C107 C10A C10B C10C -167.6(16) no
C9 C11 C12 C13 -53.9(11) no
C10 C11 C12 C13 128.6(8) no
C11 C12 C13 C14 -180.0(7) no
C123 C12C C12D C125 -58(4) no
C12D C12C C122 C121 -58(2) no
C123 C12C C122 C121 -82(2) no
C12D C12C C122 C123 24.7(19) no
C12D C12C C123 C122 -145(2) no
C123 C12C C12D C124 -1(3) no
C122 C12C C12D C125 -96(3) no
C122 C12C C12D C123 -38(3) no
C122 C12C C12D C124 -39(2) no
C122 C12C C123 C12D 145(2) no
C125 C12D C123 C122 -129(3) no
C12C C12D C124 C123 0.6(13) no
C12C C12D C123 C122 87(4) no
C125 C12D C123 C12C 144(2) no
C123 C12D C125 C124 40(2) no
C125 C12D C123 C124 -35.1(19) no
C12C C12D C124 C125 -146.5(17) no
C123 C12D C124 C125 -147.1(19) no
C12C C12D C125 C124 71(3) no
C12C C12D C123 C124 -179(3) no
C124 C12D C123 C122 -94(4) no
C124 C12D C123 C12C 179(3) no
C125 C12D C124 C123 147.1(19) no
C12 C13 C14 C15 -163.3(10) no
C132 C13A C13B C13C -178.9(11) no
C13B C13A C132 C131 59.5(13) no
C18 C16 C17 C19 1.3(9) no
C17 C16 C18 C20 0.1(9) no
C2 C16 C17 C19 177.8(6) no
C2 C16 C18 C20 -176.5(6) no
C16 C17 C19 C21 -0.7(10) no
C16 C18 C20 C21 -2.1(10) no
C17 C19 C21 C20 -1.3(10) no
C17 C19 C21 C22 176.4(6) no
C18 C20 C21 C22 -175.0(7) no
C18 C20 C21 C19 2.7(10) no
C19 C21 C22 C23 108.2(8) no
C20 C21 C22 C23 -74.2(9) no
C21 C22 C23 C24 177.5(6) no
C22 C23 C24 C25 57.5(8) no
C28 C26 C27 C29 1.1(8) no
C27 C26 C28 C30 -0.7(7) no
C3 C26 C28 C30 -176.7(4) no
C3 C26 C27 C29 177.1(5) no
C26 C27 C29 C31 -0.5(9) no
C26 C28 C30 C31 -0.3(8) no
C27 C29 C31 C32 -177.7(6) no
C27 C29 C31 C30 -0.5(9) no
C28 C30 C31 C32 178.0(5) no
C28 C30 C31 C29 0.9(8) no
C30 C31 C32 C33 -114.1(6) no
C29 C31 C32 C33 63.0(8) no
C31 C32 C33 C34 -173.1(7) no
C32 C33 C34 C35 175.2(8) no
C38 C36 C37 C39 2.6(7) no
C4 C36 C37 C39 179.9(4) no
C4 C36 C38 C40 -179.9(4) no
C37 C36 C38 C40 -2.4(7) no
C36 C37 C39 C41 -0.4(8) no
C36 C38 C40 C41 0.0(8) no
C37 C39 C41 C42 179.0(5) no
C37 C39 C41 C40 -2.0(9) no
C38 C40 C41 C39 2.2(9) no
C38 C40 C41 C42 -178.9(5) no
C39 C41 C42 C43 92.3(8) no
C40 C41 C42 C43 -86.7(8) no
C41 C42 C43 C44 70.7(8) no
C42 C43 C44 C45 179.9(7) no
C5 C46 C48 C50 -179.7(5) no
C48 C46 C47 C49 1.8(7) no
C47 C46 C48 C50 -1.0(8) no
C5 C46 C47 C49 -179.4(4) no
C46 C47 C49 C51 -0.6(7) no
C46 C48 C50 C51 -1.2(10) no
C47 C49 C51 C52 179.0(5) no
C47 C49 C51 C50 -1.6(8) no
C48 C50 C51 C52 -178.1(6) no
C48 C50 C51 C49 2.5(9) no
C49 C51 C52 C53 98.8(8) no
C50 C51 C52 C53 -80.7(8) no
C51 C52 C53 C54 -69.6(9) no
C52 C53 C54 C55 -66.8(10) no
C61 C56 C57 C58 173.0(4) no
Fe2 C56 C60 C59 56.8(3) no
C60 C56 C57 C71 -174.6(4) no
Fe2 C56 C57 C58 -60.6(3) no
C61 C56 C57 Fe2 -126.4(4) no
C57 C56 C61 C63 45.9(7) no
Fe2 C56 C61 C63 -44.3(6) no
C57 C56 C60 C59 0.0(5) no
C60 C56 C57 C58 -2.1(5) no
C60 C56 C57 Fe2 58.5(3) no
C60 C56 C61 C63 -139.8(5) no
C60 C56 C61 C62 44.6(7) no
C61 C56 C57 C71 0.5(7) no
C61 C56 C60 C101 -3.1(7) no
C57 C56 C61 C62 -129.7(5) no
C57 C56 C60 Fe2 -56.8(3) no
Fe2 C56 C60 C101 -131.3(5) no
Fe2 C56 C57 C71 126.9(4) no
Fe2 C56 C61 C62 140.1(4) no
C61 C56 C60 C59 -175.0(4) no
C61 C56 C60 Fe2 128.1(5) no
C57 C56 C60 C101 171.9(4) no
C58 C57 C71 C73 52.9(7) no
Fe2 C57 C71 C72 145.8(4) no
Fe2 C57 C58 C59 -59.9(3) no
C56 C57 C71 C73 -136.0(5) no
C56 C57 C71 C72 48.5(7) no
Fe2 C57 C71 C73 -38.6(7) no
C58 C57 C71 C72 -122.7(5) no
C56 C57 C58 C81 -168.8(4) no
C56 C57 C58 C59 3.4(5) no
C71 C57 C58 C81 3.7(7) no
C71 C57 C58 C59 175.8(4) no
C56 C57 C58 Fe2 63.3(3) no
Fe2 C57 C58 C81 128.0(4) no
C71 C57 C58 Fe2 -124.3(4) no
C59 C58 C81 C83 42.4(7) no
C81 C58 C59 C91 -3.2(7) no
Fe2 C58 C59 C60 -63.8(3) no
Fe2 C58 C59 C91 124.4(4) no
C57 C58 C81 C82 37.2(6) no
C81 C58 C59 Fe2 -127.6(4) no
C57 C58 C59 C91 -175.2(4) no
C57 C58 C81 C83 -147.0(4) no
C59 C58 C81 C82 -133.4(5) no
C57 C58 C59 Fe2 60.4(3) no
C57 C58 C59 C60 -3.4(5) no
Fe2 C58 C81 C82 131.9(4) no
Fe2 C58 C81 C83 -52.3(6) no
C81 C58 C59 C60 168.6(4) no
C58 C59 C60 Fe2 61.6(3) no
Fe2 C59 C91 C92 -39.9(6) no
Fe2 C59 C91 C93 144.2(4) no
C91 C59 C60 Fe2 -126.5(4) no
Fe2 C59 C60 C56 -59.5(3) no
C58 C59 C91 C93 51.2(6) no
C58 C59 C91 C92 -132.9(5) no
Fe2 C59 C60 C101 128.6(4) no
C91 C59 C60 C56 174.1(4) no
C60 C59 C91 C93 -119.3(5) no
C58 C59 C60 C56 2.1(5) no
C60 C59 C91 C92 56.6(6) no
C58 C59 C60 C101 -169.9(4) no
C91 C59 C60 C101 2.1(7) no
C59 C60 C101 C103 44.5(6) no
C59 C60 C101 C102 -140.6(5) no
C56 C60 C101 C102 48.9(7) no
Fe2 C60 C101 C102 -49.6(6) no
Fe2 C60 C101 C103 135.6(4) no
C56 C60 C101 C103 -126.0(5) no
C56 C61 C62 C64 176.7(5) no
C63 C61 C62 C64 0.9(8) no
C62 C61 C63 C65 -2.2(8) no
C56 C61 C63 C65 -177.8(5) no
C61 C62 C64 C66 0.6(10) no
C61 C63 C65 C66 2.0(9) no
C62 C64 C66 C67 -177.5(7) no
C62 C64 C66 C65 -0.8(10) no
C63 C65 C66 C67 175.7(7) no
C63 C65 C66 C64 -0.4(10) no
C64 C66 C67 C68 -152.1(8) no
C65 C66 C67 C68 31.7(12) no
C66 C67 C68 C69 172.1(9) no
C67 C68 C69 C70 177.0(12) no
C72 C71 C73 C75 -2.0(8) no
C57 C71 C73 C75 -177.6(5) no
C57 C71 C72 C74 177.6(4) no
C73 C71 C72 C74 1.8(7) no
C71 C72 C74 C76 -0.3(8) no
C71 C73 C75 C76 0.7(9) no
C72 C74 C76 C75 -1.0(8) no
C72 C74 C76 C77 -179.7(5) no
C73 C75 C76 C74 0.8(9) no
C73 C75 C76 C77 179.5(6) no
C74 C76 C77 C78 89.3(7) no
C75 C76 C77 C78 -89.3(7) no
C76 C77 C78 C79 178.4(5) no
C77 C78 C79 C80 -173.2(6) no
C58 C81 C83 C85 -175.6(5) no
C82 C81 C83 C85 0.4(7) no
C58 C81 C82 C84 176.0(4) no
C83 C81 C82 C84 -0.1(6) no
C81 C82 C84 C86 -0.2(7) no
C81 C83 C85 C86 -0.3(8) no
C82 C84 C86 C85 0.3(8) no
C82 C84 C86 C87 -179.4(5) no
C83 C85 C86 C84 0.0(8) no
C83 C85 C86 C87 179.6(6) no
C85 C86 C87 C88 88.8(9) no
C84 C86 C87 C88 -91.6(9) no
C86 C87 C88 C89 61.1(16) no
C87 C88 C89 C90 109(2) no
C59 C91 C92 C94 -175.3(5) no
C93 C91 C92 C94 0.7(8) no
C92 C91 C93 C95 0.0(7) no
C59 C91 C93 C95 176.1(4) no
C91 C92 C94 C96 -1.2(9) no
C91 C93 C95 C96 -0.3(8) no
C92 C94 C96 C95 0.8(9) no
C92 C94 C96 C97 -179.6(6) no
C93 C95 C96 C94 -0.1(8) no
C93 C95 C96 C97 -179.7(6) no
C95 C96 C97 C98 76.1(9) no
C94 C96 C97 C98 -103.5(8) no
C96 C97 C98 C99 -177.6(8) no
C97 C98 C99 C100 -179.4(12) no
C60 C101 C102 C104 -173.9(4) no
C102 C101 C103 C105 -0.9(7) no
C103 C101 C102 C104 1.1(7) no
C60 C101 C103 C105 174.3(4) no
C101 C102 C104 C106 -0.9(8) no
C101 C103 C105 C106 0.6(8) no
C102 C104 C106 C105 0.5(9) no
C102 C104 C106 C107 -179.9(5) no
C103 C105 C106 C104 -0.3(8) no
C103 C105 C106 C107 -179.9(5) no
C105 C106 C107 C10A 59.3(12) no
C104 C106 C107 C10A -120.3(10) no
C105 C106 C107 C108 -43.6(11) no
C104 C106 C107 C108 136.9(9) no
C10A C107 C108 C109 68.6(15) no
C106 C107 C108 C109 -174.9(11) no
C107 C108 C109 C110 178.0(14) no
C112 C111 C115 C114 -1.2(5) no
C116 C111 C112 C126 -2.5(7) no
Fe3 C111 C115 C114 60.9(3) no
C116 C111 C112 Fe3 -128.9(5) no
C112 C111 C116 C118 -117.2(5) no
C115 C111 C116 C117 -132.0(5) no
C115 C111 C116 C118 51.4(6) no
C112 C111 C115 C156 171.7(4) no
C112 C111 C115 Fe3 -62.1(3) no
C116 C111 C115 Fe3 127.7(4) no
Fe3 C111 C112 C113 -59.6(3) no
Fe3 C111 C112 C126 126.4(4) no
C115 C111 C112 Fe3 61.1(3) no
C116 C111 C112 C113 171.5(4) no
C112 C111 C116 C117 59.5(6) no
C116 C111 C115 C114 -171.4(4) no
C115 C111 C112 C126 -172.5(4) no
Fe3 C111 C115 C156 -126.2(4) no
C115 C111 C112 C113 1.5(5) no
C116 C111 C115 C156 1.5(7) no
Fe3 C111 C116 C118 145.1(4) no
Fe3 C111 C116 C117 -38.2(6) no
C111 C112 C126 C128 44.5(7) no
C113 C112 C126 C127 48.7(7) no
Fe3 C112 C113 C114 -59.2(3) no
C113 C112 C126 C128 -128.2(5) no
C126 C112 C113 Fe3 -128.2(5) no
C111 C112 C113 Fe3 58.0(3) no
Fe3 C112 C113 C136 126.9(4) no
Fe3 C112 C126 C127 -47.8(6) no
Fe3 C112 C126 C128 135.3(4) no
C126 C112 C113 C114 172.6(4) no
C111 C112 C113 C114 -1.2(5) no
C111 C112 C113 C136 -175.1(4) no
C126 C112 C113 C136 -1.2(7) no
C111 C112 C126 C127 -138.6(5) no
Fe3 C113 C114 C146 129.1(4) no
Fe3 C113 C136 C138 142.3(4) no
C136 C113 C114 C146 2.7(7) no
Fe3 C113 C114 C115 -59.2(3) no
Fe3 C113 C136 C137 -44.3(7) no
C136 C113 C114 Fe3 -126.4(4) no
C114 C113 C136 C137 47.8(7) no
C112 C113 C114 C115 0.5(5) no
C112 C113 C114 C146 -171.3(4) no
C112 C113 C114 Fe3 59.6(3) no
C114 C113 C136 C138 -125.7(5) no
C112 C113 C136 C137 -139.2(5) no
C136 C113 C114 C115 174.5(4) no
C112 C113 C136 C138 47.3(7) no
Fe3 C114 C146 C147 138.8(4) no
C146 C114 C115 Fe3 -128.2(4) no
Fe3 C114 C115 C156 127.6(4) no
C113 C114 C146 C148 -140.5(5) no
C146 C114 C115 C111 172.0(4) no
C115 C114 C146 C148 49.4(7) no
C146 C114 C115 C156 -0.6(7) no
C113 C114 C115 C111 0.5(5) no
C113 C114 C146 C147 43.7(6) no
C113 C114 C115 C156 -172.1(4) no
Fe3 C114 C115 C111 -59.9(3) no
C115 C114 C146 C147 -126.5(5) no
C113 C114 C115 Fe3 60.4(3) no
Fe3 C114 C146 C148 -45.4(6) no
Fe3 C115 C156 C158 -48.8(6) no
C111 C115 C156 C157 -130.9(5) no
C114 C115 C156 C158 -145.9(5) no
C114 C115 C156 C157 40.6(6) no
Fe3 C115 C156 C157 137.7(4) no
C111 C115 C156 C158 42.7(6) no
C111 C116 C117 C119 -179.6(4) no
C118 C116 C117 C119 -2.9(6) no
C117 C116 C118 C120 1.4(7) no
C111 C116 C118 C120 178.3(4) no
C116 C117 C119 C121 2.0(8) no
C116 C118 C120 C121 1.1(8) no
C117 C119 C121 C120 0.5(9) no
C117 C119 C121 C122 -177.0(6) no
C118 C120 C121 C122 175.6(6) no
C118 C120 C121 C119 -2.0(9) no
C119 C121 C122 C123 92.8(12) no
C119 C121 C122 C12C 124.5(12) no
C120 C121 C122 C12C -53.0(14) no
C120 C121 C122 C123 -84.7(12) no
C121 C122 C123 C124 -63(2) no
C12C C122 C123 C12D -98(5) no
C12C C122 C123 C124 -174(3) no
C121 C122 C123 C12C 111(2) no
C121 C122 C123 C12D 12(4) no
C122 C123 C124 C125 173.1(15) no
C12D C123 C124 C125 31.6(19) no
C122 C123 C124 C12D 142(2) no
C123 C124 C125 C12D -23.4(15) no
C112 C126 C127 C129 -177.0(5) no
C128 C126 C127 C129 0.0(7) no
C127 C126 C128 C130 0.9(8) no
C112 C126 C128 C130 178.0(5) no
C126 C127 C129 C131 -1.5(9) no
C126 C128 C130 C131 -0.3(10) no
C127 C129 C131 C132 -178.7(6) no
C127 C129 C131 C130 2.0(9) no
C128 C130 C131 C129 -1.2(10) no
C128 C130 C131 C132 179.5(6) no
C129 C131 C132 C13A -86.9(9) no
C130 C131 C132 C13A 92.4(9) no
C113 C136 C137 C139 -172.6(4) no
C113 C136 C138 C140 172.3(4) no
C138 C136 C137 C139 0.9(7) no
C137 C136 C138 C140 -1.5(7) no
C136 C137 C139 C141 0.6(7) no
C136 C138 C140 C141 0.7(7) no
C137 C139 C141 C140 -1.5(7) no
C137 C139 C141 C142 178.0(5) no
C138 C140 C141 C139 0.9(7) no
C138 C140 C141 C142 -178.7(5) no
C139 C141 C142 C143 -167.5(5) no
C140 C141 C142 C143 12.0(8) no
C141 C142 C143 C144 173.1(5) no
C142 C143 C144 C145 178.6(6) no
C114 C146 C148 C150 -177.2(4) no
C114 C146 C147 C149 178.4(4) no
C148 C146 C147 C149 2.4(7) no
C147 C146 C148 C150 -1.3(7) no
C146 C147 C149 C151 -1.6(7) no
C146 C148 C150 C151 -0.5(7) no
C147 C149 C151 C150 -0.3(7) no
C147 C149 C151 C152 179.1(5) no
C148 C150 C151 C149 1.3(8) no
C148 C150 C151 C152 -178.0(5) no
C149 C151 C152 C153 -110.2(7) no
C150 C151 C152 C153 69.1(8) no
C151 C152 C153 C154 163.8(5) no
C152 C153 C154 C155 169.5(6) no
C157 C156 C158 C160 2.4(7) no
C158 C156 C157 C159 -1.6(6) no
C115 C156 C158 C160 -171.3(5) no
C115 C156 C157 C159 172.3(4) no
C156 C157 C159 C161 -0.9(8) no
C156 C158 C160 C161 -0.7(8) no
C157 C159 C161 C160 2.7(9) no
C157 C159 C161 C162 -177.3(5) no
C158 C160 C161 C159 -1.9(9) no
C158 C160 C161 C162 178.1(5) no
C160 C161 C162 C163 87.0(8) no
C159 C161 C162 C163 -93.1(8) no
C161 C162 C163 C164 -80.5(8) no
C162 C163 C164 C165 -70.9(8) no
C167 C166 C170 C169 0.2(5) no
C167 C166 C170 C211 170.7(4) no
C167 C166 C171 C173 49.3(7) no
C167 C166 C170 Fe4 -60.5(3) no
C171 C166 C167 C168 170.4(4) no
C171 C166 C170 C211 1.3(7) no
C171 C166 C170 Fe4 130.2(5) no
Fe4 C166 C171 C173 -46.4(7) no
C167 C166 C171 C172 -120.7(5) no
C171 C166 C167 Fe4 -131.1(4) no
C170 C166 C171 C172 47.2(7) no
C171 C166 C170 C169 -169.2(4) no
C170 C166 C171 C173 -142.8(5) no
Fe4 C166 C171 C172 143.6(4) no
Fe4 C166 C170 C169 60.7(3) no
Fe4 C166 C170 C211 -128.9(5) no
C171 C166 C167 C181 -1.8(7) no
C170 C166 C167 C181 -171.8(4) no
Fe4 C166 C167 C181 129.3(5) no
C170 C166 C167 Fe4 59.0(3) no
Fe4 C166 C167 C168 -58.5(3) no
C170 C166 C167 C168 0.5(5) no
C166 C167 C168 C169 -0.9(5) no
Fe4 C167 C168 C191 131.4(4) no
C166 C167 C168 Fe4 58.8(3) no
Fe4 C167 C181 C183 144.7(4) no
C166 C167 C181 C182 -135.6(5) no
C166 C167 C168 C191 -169.7(4) no
C181 C167 C168 Fe4 -128.7(4) no
C181 C167 C168 C169 171.5(4) no
C181 C167 C168 C191 2.7(7) no
C168 C167 C181 C183 -122.4(5) no
Fe4 C167 C168 C169 -59.8(3) no
C168 C167 C181 C182 53.4(6) no
C166 C167 C181 C183 48.6(7) no
Fe4 C167 C181 C182 -39.5(6) no
C191 C168 C169 Fe4 -130.0(4) no
C167 C168 C169 C170 1.0(5) no
C167 C168 C169 C201 -174.2(4) no
Fe4 C168 C169 C201 124.3(5) no
C167 C168 C169 Fe4 61.6(3) no
C167 C168 C191 C192 51.8(6) no
C167 C168 C191 C193 -132.3(5) no
C169 C168 C191 C192 -114.9(5) no
C191 C168 C169 C170 169.5(4) no
C191 C168 C169 C201 -5.7(7) no
Fe4 C168 C191 C192 149.6(4) no
Fe4 C168 C191 C193 -34.6(7) no
Fe4 C168 C169 C170 -60.6(3) no
C169 C168 C191 C193 61.0(6) no
C168 C169 C170 C166 -0.7(5) no
C168 C169 C170 Fe4 61.1(3) no
C201 C169 C170 C166 174.5(4) no
C168 C169 C170 C211 -171.2(4) no
C201 C169 C170 Fe4 -123.7(5) no
Fe4 C169 C201 C203 -52.0(6) no
C168 C169 C201 C202 40.4(6) no
C168 C169 C201 C203 -145.8(5) no
C170 C169 C201 C202 -133.9(5) no
C170 C169 C201 C203 39.9(7) no
C201 C169 C170 C211 4.0(7) no
Fe4 C169 C201 C202 134.2(4) no
Fe4 C169 C170 C166 -61.8(3) no
Fe4 C169 C170 C211 127.7(5) no
Fe4 C170 C211 C212 139.4(4) no
Fe4 C170 C211 C213 -47.9(6) no
C166 C170 C211 C212 -123.7(5) no
C166 C170 C211 C213 49.0(7) no
C169 C170 C211 C212 45.2(7) no
C169 C170 C211 C213 -142.1(5) no
C166 C171 C172 C174 167.2(5) no
C173 C171 C172 C174 -3.4(7) no
C166 C171 C173 C175 -166.2(5) no
C172 C171 C173 C175 3.8(7) no
C171 C172 C174 C176 -0.2(9) no
C171 C173 C175 C176 -0.6(7) no
C172 C174 C176 C175 3.3(9) no
C172 C174 C176 C177 -177.9(6) no
C173 C175 C176 C174 -3.0(7) no
C173 C175 C176 C177 178.3(5) no
C174 C176 C177 C178 -90.6(7) no
C175 C176 C177 C178 88.1(6) no
C176 C177 C178 C179 177.4(5) no
C177 C178 C179 C180 -179.7(6) no
C167 C181 C182 C184 -175.4(5) no
C183 C181 C182 C184 0.5(7) no
C167 C181 C183 C185 176.1(5) no
C182 C181 C183 C185 0.1(8) no
C181 C182 C184 C186 -1.7(8) no
C181 C183 C185 C186 0.7(9) no
C182 C184 C186 C185 2.4(9) no
C182 C184 C186 C187 179.4(6) no
C183 C185 C186 C184 -1.8(10) no
C183 C185 C186 C187 -178.9(6) no
C184 C186 C187 C188 -100.5(9) no
C185 C186 C187 C188 76.4(9) no
C186 C187 C188 C189 -173.0(9) no
C187 C188 C189 C190 75.0(14) no
C168 C191 C192 C194 173.3(4) no
C193 C191 C192 C194 -2.9(6) no
C168 C191 C193 C195 -173.3(4) no
C192 C191 C193 C195 2.6(6) no
C191 C192 C194 C196 0.2(7) no
C191 C193 C195 C196 0.3(7) no
C192 C194 C196 C195 2.7(6) no
C192 C194 C196 C197 -174.9(4) no
C193 C195 C196 C194 -2.9(6) no
C193 C195 C196 C197 174.7(4) no
C194 C196 C197 C198 -18.9(6) no
C195 C196 C197 C198 163.7(4) no
C196 C197 C198 C199 -177.2(4) no
C197 C198 C199 C200 -179.5(5) no
C169 C201 C202 C204 174.6(4) no
C203 C201 C202 C204 0.4(6) no
C169 C201 C203 C205 -174.0(4) no
C202 C201 C203 C205 0.0(6) no
C201 C202 C204 C206 -0.7(7) no
C201 C203 C205 C206 -0.2(7) no
C202 C204 C206 C205 0.5(7) no
C202 C204 C206 C207 178.8(5) no
C203 C205 C206 C204 0.0(7) no
C203 C205 C206 C207 -178.3(5) no
C204 C206 C207 C208 -96.8(6) no
C205 C206 C207 C208 81.4(7) no
C206 C207 C208 C209 -175.8(6) no
C207 C208 C209 C210 176.6(7) no
C170 C211 C212 C214 174.2(4) no
C213 C211 C212 C214 1.2(7) no
C170 C211 C213 C215 -175.6(4) no
C212 C211 C213 C215 -2.7(7) no
C211 C212 C214 C216 0.0(7) no
C211 C213 C215 C216 3.1(7) no
C212 C214 C216 C215 0.3(7) no
C212 C214 C216 C217 -179.1(5) no
C213 C215 C216 C214 -1.8(7) no
C213 C215 C216 C217 177.6(5) no
C214 C216 C217 C218 90.7(6) no
C215 C216 C217 C218 -88.7(6) no
C216 C217 C218 C219 63.9(7) no
C217 C218 C219 C220 65.9(8) no

loop_
_platon_squeeze_void_nr
_platon_squeeze_void_average_x
_platon_squeeze_void_average_y
_platon_squeeze_void_average_z
_platon_squeeze_void_volume
_platon_squeeze_void_count_electrons
_platon_squeeze_void_content
1 0.028 0.120 0.133 7 0 ' '
2 0.365 0.335 0.910 91 23 ' '
3 0.500 0.000 0.000 117 30 ' '
4 0.461 0.354 0.761 8 0 ' '
5 0.491 0.333 0.258 7 0 ' '
6 0.509 0.667 0.742 7 0 ' '
7 0.635 0.665 0.089 91 23 ' '
8 0.539 0.646 0.239 9 0 ' '
9 0.972 0.880 0.867 7 0 ' '
